data_4080559
loop_
_publ_author_name
'Miyazaki, Takamasa'
'Tanabe, Yoshiaki'
'Yuki, Masahiro'
'Miyake, Yoshihiro'
'Nishibayashi, Yoshiaki'

_publ_section_title
;
 Synthesis, Structure, and Reactivity of Group VI Metal Complexes Bearing
 Group IV Metallocenyldiphosphine Moieties and a
 Pentamethylcyclopentadienyl Ligand
;
_journal_issue 6
_journal_name_full Organometallics
_journal_page_first 2007
_journal_paper_doi 10.1021/om400088d
_journal_volume 32
_journal_year 2013
_chemical_absolute_configuration 'CHOOSE rm ad rmad syn or unk'
_chemical_formula_moiety 'C76.75 H117.50 Cl21.50 Mo4 P4 Zr2'
_chemical_formula_sum 'C76.75 H117.5 Cl21.5 Mo4 P4 Zr2'
_chemical_formula_weight 2492.61
_space_group_IT_number 4
_symmetry_cell_setting monoclinic
_symmetry_Int_Tables_number 4
_symmetry_space_group_name_Hall 'P 2yb'
_symmetry_space_group_name_H-M 'P 1 21 1'
_atom_sites_solution_hydrogens geom
_atom_sites_solution_primary direct
_atom_sites_solution_secondary difmap
_cell_angle_alpha 90.0000
_cell_angle_beta 92.9124(10)
_cell_angle_gamma 90.0000
_cell_formula_units_Z 2
_cell_length_a 8.1657(3)
_cell_length_b 21.5200(9)
_cell_length_c 27.9068(10)
_cell_measurement_reflns_used 28735
_cell_measurement_temperature 198
_cell_measurement_theta_max 27.54
_cell_measurement_theta_min 3.08
_cell_volume 4897.6(3)
_computing_cell_refinement 'RAPID AUTO'
_computing_data_collection 'RAPID AUTO (Rigaku, ????)'
_computing_data_reduction 'RAPID AUTO'
_computing_molecular_graphics 'CrystalStructure 4.0'
_computing_publication_material 'CrystalStructure 4.0 (Rigaku, 2010)'
_computing_structure_refinement 'CRYSTALS (Carruthers, et al., 1999)'
_computing_structure_solution SIR97
_diffrn_ambient_temperature 198
_diffrn_detector_area_resol_mean 10.000
_diffrn_measured_fraction_theta_full 0.972
_diffrn_measured_fraction_theta_max 0.972
_diffrn_measurement_device_type 'Rigaku R-AXIS RAPID'
_diffrn_measurement_method \w
_diffrn_radiation_type 'Mo K\a'
_diffrn_radiation_wavelength 0.71075
_diffrn_reflns_av_R_equivalents 0.1197
_diffrn_reflns_limit_h_max 10
_diffrn_reflns_limit_h_min -10
_diffrn_reflns_limit_k_max 27
_diffrn_reflns_limit_k_min -27
_diffrn_reflns_limit_l_max 35
_diffrn_reflns_limit_l_min -36
_diffrn_reflns_number 39651
_diffrn_reflns_theta_full 27.49
_diffrn_reflns_theta_max 27.48
_diffrn_standards_number 0
_exptl_absorpt_coefficient_mu 1.391
_exptl_absorpt_correction_T_max 0.933
_exptl_absorpt_correction_T_min 0.369
_exptl_absorpt_correction_type multi-scan
_exptl_absorpt_process_details 'ABSCOR (Rigaku, 1995)'
_exptl_crystal_colour brown
_exptl_crystal_density_diffrn 1.690
_exptl_crystal_density_method 'not measured'
_exptl_crystal_description plate
_exptl_crystal_F_000 2503.00
_exptl_crystal_size_max 0.070
_exptl_crystal_size_mid 0.070
_exptl_crystal_size_min 0.050
_refine_diff_density_max 3.730
_refine_diff_density_min -3.590
_refine_ls_abs_structure_details 'Flack, H. D. (1983), Acta Cryst. A39, 876-881.  9217 Friedel Pairs'
_refine_ls_abs_structure_Flack 0.00(8)
_refine_ls_extinction_method none
_refine_ls_goodness_of_fit_ref 0.999
_refine_ls_hydrogen_treatment constr
_refine_ls_number_parameters 1044
_refine_ls_number_reflns 20466
_refine_ls_R_factor_gt 0.1283
_refine_ls_shift/su_max 0.150
_refine_ls_structure_factor_coef Fsqd
_refine_ls_weighting_details 'w = 1/[2.2000\s(Fo^2^)]/(4Fo^2^)'
_refine_ls_weighting_scheme calc
_refine_ls_wR_factor_ref 0.2088
_reflns_number_gt 11002
_reflns_number_total 20466
_reflns_threshold_expression F^2^>2.0\s(F^2^)
_cod_data_source_file om400088d_si_002.cif
_cod_data_source_block '_1a'
_cod_original_formula_sum 'C76.75 H117.50 Cl21.50 Mo4 P4 Zr2'
_cod_database_code 4080559

loop_
_symmetry_equiv_pos_site_id
_symmetry_equiv_pos_as_xyz
1 +X,+Y,+Z
2 -X,1/2+Y,-Z

loop_
_atom_site_label
_atom_site_type_symbol
_atom_site_fract_x
_atom_site_fract_y
_atom_site_fract_z
_atom_site_U_iso_or_equiv
_atom_site_adp_type
_atom_site_occupancy
_atom_site_symmetry_multiplicity
_atom_site_calc_flag
_atom_site_refinement_flags
Mo(1) Mo 0.78574(19) 0.29323(10) 0.80225(5) 0.0475(5) Uani 1.0 2 d .
Mo(2) Mo 0.37324(19) 0.59451(10) 0.45379(5) 0.0481(5) Uani 1.0 2 d .
Mo(3) Mo 0.42419(18) 0.47241(11) 1.05411(5) 0.0492(5) Uani 1.0 2 d .
Mo(4) Mo 0.7968(2) 0.77094(11) 0.70464(5) 0.0509(6) Uani 1.0 2 d .
Zr(1) Zr 0.8245(2) 0.47243(11) 0.62092(6) 0.0494(6) Uani 1.0 2 d .
Zr(2) Zr 0.8287(2) 0.58932(11) 0.88801(5) 0.0479(6) Uani 1.0 2 d .
Cl(1) Cl 1.1115(6) 0.4847(3) 0.64607(17) 0.0664(17) Uani 1.0 2 d .
Cl(2) Cl 0.8640(7) 0.3805(3) 0.57206(17) 0.0711(19) Uani 1.0 2 d .
Cl(3) Cl 0.6220(6) 0.2675(3) 0.73075(13) 0.0536(15) Uani 1.0 2 d .
Cl(4) Cl 0.6503(6) 0.3919(3) 0.79845(15) 0.0585(16) Uani 1.0 2 d .
Cl(5) Cl 1.0138(6) 0.3433(3) 0.84389(16) 0.0648(17) Uani 1.0 2 d .
Cl(6) Cl 0.9865(6) 0.2208(3) 0.77531(16) 0.0615(17) Uani 1.0 2 d .
Cl(7) Cl 0.5344(7) 0.5444(3) 0.39615(16) 0.0666(18) Uani 1.0 2 d .
Cl(8) Cl 0.1824(6) 0.5098(3) 0.44221(17) 0.0663(18) Uani 1.0 2 d .
Cl(9) Cl 0.2924(6) 0.6091(3) 0.53478(15) 0.0552(16) Uani 1.0 2 d .
Cl(10) Cl 0.6302(6) 0.6357(3) 0.48265(17) 0.0630(17) Uani 1.0 2 d .
Cl(11) Cl 1.1100(6) 0.5726(3) 0.86663(17) 0.0698(18) Uani 1.0 2 d .
Cl(12) Cl 0.8866(7) 0.6800(3) 0.93836(16) 0.0685(18) Uani 1.0 2 d .
Cl(13) Cl 0.3158(6) 0.4585(3) 0.97340(15) 0.0562(16) Uani 1.0 2 d .
Cl(14) Cl 0.2488(6) 0.5605(3) 1.06604(17) 0.0624(17) Uani 1.0 2 d .
Cl(15) Cl 0.6116(6) 0.5207(3) 1.11240(16) 0.0687(18) Uani 1.0 2 d .
Cl(16) Cl 0.6674(6) 0.4264(3) 1.02566(17) 0.0635(17) Uani 1.0 2 d .
Cl(17) Cl 1.0127(6) 0.7199(3) 0.66489(16) 0.0695(18) Uani 1.0 2 d .
Cl(18) Cl 1.0102(7) 0.8391(3) 0.73662(17) 0.0684(18) Uani 1.0 2 d .
Cl(19) Cl 0.6471(6) 0.7965(3) 0.77389(15) 0.0617(16) Uani 1.0 2 d .
Cl(20) Cl 0.6645(6) 0.6722(3) 0.70218(16) 0.0575(16) Uani 1.0 2 d .
Cl(21) Cl 0.6792(13) 0.5583(8) 0.2779(4) 0.194(7) Uani 0.7500 2 d .
Cl(22) Cl 0.9264(18) 0.5191(10) 0.2343(4) 0.272(9) Uani 0.7500 2 d .
P(1) P 0.9259(7) 0.3473(3) 0.72746(17) 0.0576(18) Uani 1.0 2 d .
P(2) P 0.4969(7) 0.4983(3) 0.50666(16) 0.0499(16) Uani 1.0 2 d .
P(3) P 0.5369(6) 0.5656(3) 1.00112(17) 0.0516(16) Uani 1.0 2 d .
P(4) P 0.9368(7) 0.7048(3) 0.77848(17) 0.0557(17) Uani 1.0 2 d .
C(1) C 0.801(3) 0.4077(9) 0.6988(6) 0.050(6) Uani 1.0 2 d .
C(2) C 0.661(3) 0.3994(10) 0.6686(6) 0.050(6) Uani 1.0 2 d .
C(3) C 0.559(3) 0.4569(10) 0.6601(8) 0.084(9) Uani 1.0 2 d .
C(4) C 0.652(3) 0.4987(9) 0.6895(6) 0.065(7) Uani 1.0 2 d .
C(5) C 0.789(3) 0.4722(10) 0.7109(7) 0.063(7) Uani 1.0 2 d .
C(6) C 1.139(3) 0.3754(12) 0.7393(7) 0.092(9) Uani 1.0 2 d .
C(7) C 1.158(3) 0.4377(10) 0.7679(7) 0.071(8) Uani 1.0 2 d .
C(8) C 0.949(3) 0.2906(11) 0.6776(7) 0.072(6) Uiso 1.0 2 d .
C(9) C 1.113(3) 0.2839(12) 0.6573(7) 0.110(11) Uani 1.0 2 d .
C(10) C 0.662(2) 0.5247(10) 0.5481(6) 0.052(6) Uani 1.0 2 d .
C(11) C 0.640(3) 0.5604(8) 0.5900(6) 0.047(6) Uani 1.0 2 d .
C(12) C 0.797(3) 0.5825(9) 0.6041(7) 0.057(5) Uiso 1.0 2 d .
C(13) C 0.914(3) 0.5631(10) 0.5732(6) 0.058(7) Uani 1.0 2 d .
C(14) C 0.827(2) 0.5264(9) 0.5384(7) 0.053(7) Uani 1.0 2 d .
C(15) C 0.345(2) 0.4634(11) 0.5411(7) 0.077(8) Uani 1.0 2 d .
C(16) C 0.378(3) 0.3905(10) 0.5583(8) 0.095(10) Uani 1.0 2 d .
C(17) C 0.606(3) 0.4389(10) 0.4757(7) 0.067(7) Uani 1.0 2 d .
C(18) C 0.496(4) 0.4032(12) 0.4377(8) 0.131(12) Uani 1.0 2 d .
C(19) C 0.548(3) 0.2435(10) 0.8304(7) 0.065(7) Uani 1.0 2 d .
C(20) C 0.683(2) 0.2026(11) 0.8320(7) 0.057(7) Uani 1.0 2 d .
C(21) C 0.792(3) 0.2228(11) 0.8690(7) 0.061(7) Uani 1.0 2 d .
C(22) C 0.745(3) 0.2769(11) 0.8901(7) 0.064(8) Uani 1.0 2 d .
C(23) C 0.584(3) 0.2909(10) 0.8655(7) 0.054(5) Uiso 1.0 2 d .
C(24) C 0.381(3) 0.2318(10) 0.8107(7) 0.081(7) Uiso 1.0 2 d .
C(25) C 0.685(3) 0.1435(10) 0.8104(7) 0.085(9) Uani 1.0 2 d .
C(26) C 0.958(3) 0.1933(9) 0.8836(7) 0.063(6) Uiso 1.0 2 d .
C(27) C 0.810(3) 0.3118(9) 0.9292(7) 0.077(8) Uani 1.0 2 d .
C(28) C 0.463(3) 0.3341(10) 0.8814(7) 0.089(9) Uani 1.0 2 d .
C(29) C 0.280(3) 0.6402(11) 0.3806(7) 0.055(7) Uani 1.0 2 d .
C(30) C 0.142(3) 0.6389(10) 0.4062(7) 0.064(8) Uani 1.0 2 d .
C(31) C 0.170(3) 0.6744(11) 0.4455(7) 0.067(8) Uani 1.0 2 d .
C(32) C 0.320(2) 0.7016(9) 0.4455(6) 0.045(6) Uani 1.0 2 d .
C(33) C 0.387(3) 0.6827(11) 0.4006(7) 0.065(8) Uani 1.0 2 d .
C(34) C 0.277(3) 0.6140(10) 0.3330(8) 0.086(9) Uani 1.0 2 d .
C(35) C -0.026(3) 0.6072(10) 0.3908(7) 0.074(8) Uani 1.0 2 d .
C(36) C 0.038(2) 0.6923(9) 0.4818(7) 0.066(7) Uani 1.0 2 d .
C(37) C 0.382(3) 0.7503(9) 0.4793(7) 0.076(8) Uani 1.0 2 d .
C(38) C 0.5426(19) 0.7010(9) 0.3821(6) 0.055(7) Uani 1.0 2 d .
C(39) C 0.6788(19) 0.5404(9) 0.9592(5) 0.038(5) Uani 1.0 2 d .
C(40) C 0.645(2) 0.5058(8) 0.9177(6) 0.044(6) Uani 1.0 2 d .
C(41) C 0.787(2) 0.4775(10) 0.9009(6) 0.052(5) Uiso 1.0 2 d .
C(42) C 0.915(3) 0.4937(9) 0.9325(6) 0.058(7) Uani 1.0 2 d .
C(43) C 0.8587(19) 0.5365(11) 0.9690(7) 0.065(7) Uani 1.0 2 d .
C(44) C 0.377(2) 0.6025(10) 0.9625(7) 0.064(7) Uani 1.0 2 d .
C(45) C 0.393(3) 0.6700(9) 0.9490(7) 0.087(9) Uani 1.0 2 d .
C(46) C 0.657(3) 0.6252(10) 1.0353(6) 0.073(8) Uani 1.0 2 d .
C(47) C 0.565(3) 0.6672(9) 1.0687(6) 0.064(6) Uiso 1.0 2 d .
C(48) C 0.794(2) 0.6550(10) 0.8102(5) 0.045(6) Uani 1.0 2 d .
C(49) C 0.775(3) 0.5933(11) 0.7972(6) 0.055(7) Uani 1.0 2 d .
C(50) C 0.638(3) 0.5688(10) 0.8182(6) 0.057(7) Uani 1.0 2 d .
C(51) C 0.5673(19) 0.6168(10) 0.8452(6) 0.050(6) Uani 1.0 2 d .
C(52) C 0.666(2) 0.6730(10) 0.8386(5) 0.051(6) Uani 1.0 2 d .
C(53) C 1.082(3) 0.6468(12) 0.7575(7) 0.101(9) Uani 1.0 2 d .
C(54) C 1.256(4) 0.6754(14) 0.7551(9) 0.147(11) Uiso 1.0 2 d .
C(55) C 1.043(3) 0.7479(12) 0.8251(7) 0.088(9) Uani 1.0 2 d .
C(56) C 0.965(3) 0.7973(10) 0.8545(6) 0.071(8) Uani 1.0 2 d .
C(57) C 0.209(2) 0.3912(10) 1.0594(8) 0.061(7) Uani 1.0 2 d .
C(58) C 0.376(3) 0.3639(10) 1.0659(7) 0.061(7) Uani 1.0 2 d .
C(59) C 0.453(3) 0.3857(11) 1.1069(7) 0.069(8) Uani 1.0 2 d .
C(60) C 0.342(3) 0.4289(10) 1.1268(7) 0.063(7) Uani 1.0 2 d .
C(61) C 0.188(3) 0.4323(10) 1.0991(7) 0.056(7) Uani 1.0 2 d .
C(62) C 0.084(3) 0.3721(11) 1.0253(6) 0.081(9) Uani 1.0 2 d .
C(63) C 0.430(3) 0.3144(10) 1.0333(7) 0.086(9) Uani 1.0 2 d .
C(64) C 0.601(3) 0.3650(10) 1.1324(7) 0.083(8) Uani 1.0 2 d .
C(65) C 0.348(3) 0.4578(10) 1.1742(7) 0.069(6) Uiso 1.0 2 d .
C(66) C 0.034(3) 0.4639(13) 1.1074(8) 0.114(10) Uani 1.0 2 d .
C(67) C 0.570(2) 0.7803(11) 0.6413(7) 0.055(7) Uani 1.0 2 d .
C(68) C 0.730(3) 0.7874(11) 0.6207(6) 0.060(7) Uani 1.0 2 d .
C(69) C 0.816(3) 0.8397(11) 0.6378(7) 0.070(8) Uani 1.0 2 d .
C(70) C 0.709(3) 0.8656(9) 0.6728(6) 0.047(5) Uiso 1.0 2 d .
C(71) C 0.570(3) 0.8327(10) 0.6694(8) 0.063(7) Uani 1.0 2 d .
C(72) C 0.434(3) 0.7375(11) 0.6275(9) 0.115(11) Uani 1.0 2 d .
C(73) C 0.767(4) 0.7458(12) 0.5788(7) 0.137(13) Uani 1.0 2 d .
C(74) C 0.957(3) 0.8641(10) 0.6187(7) 0.080(8) Uani 1.0 2 d .
C(75) C 0.752(3) 0.9313(11) 0.6907(8) 0.108(11) Uani 1.0 2 d .
C(76) C 0.414(2) 0.8500(12) 0.6964(7) 0.092(9) Uani 1.0 2 d .
C(77) C 0.816(5) 0.5686(17) 0.2312(12) 0.103(11) Uiso 0.7500 2 d .
H(1) H 0.6287 0.3585 0.6558 0.0592 Uiso 1.0 2 calc R
H(2) H 0.4472 0.4612 0.6458 0.1028 Uiso 1.0 2 calc R
H(3) H 0.6180 0.5420 0.6936 0.0799 Uiso 1.0 2 calc R
H(4) H 0.8591 0.4947 0.7346 0.0759 Uiso 1.0 2 calc R
H(5) H 1.2130 0.3480 0.7575 0.1097 Uiso 1.0 2 calc R
H(6) H 1.1924 0.3873 0.7105 0.1097 Uiso 1.0 2 calc R
H(7) H 1.1180 0.4314 0.7994 0.0849 Uiso 1.0 2 calc R
H(8) H 1.2720 0.4484 0.7707 0.0849 Uiso 1.0 2 calc R
H(9) H 1.0973 0.4708 0.7522 0.0849 Uiso 1.0 2 calc R
H(10) H 0.9203 0.2473 0.6816 0.0860 Uiso 1.0 2 calc R
H(11) H 0.8991 0.3017 0.6465 0.0860 Uiso 1.0 2 calc R
H(12) H 1.1800 0.2671 0.6835 0.1323 Uiso 1.0 2 calc R
H(13) H 1.1107 0.2554 0.6309 0.1323 Uiso 1.0 2 calc R
H(14) H 1.1584 0.3229 0.6476 0.1323 Uiso 1.0 2 calc R
H(15) H 0.5348 0.5730 0.6021 0.0559 Uiso 1.0 2 calc R
H(16) H 0.8178 0.6152 0.6281 0.0685 Uiso 1.0 2 calc R
H(17) H 1.0269 0.5785 0.5733 0.0705 Uiso 1.0 2 calc R
H(18) H 0.8786 0.5099 0.5102 0.0633 Uiso 1.0 2 calc R
H(19) H 0.3302 0.4843 0.5714 0.0922 Uiso 1.0 2 calc R
H(20) H 0.2381 0.4597 0.5243 0.0921 Uiso 1.0 2 calc R
H(21) H 0.4783 0.3886 0.5777 0.1133 Uiso 1.0 2 calc R
H(22) H 0.2888 0.3767 0.5767 0.1133 Uiso 1.0 2 calc R
H(23) H 0.3865 0.3641 0.5308 0.1132 Uiso 1.0 2 calc R
H(24) H 0.6912 0.4539 0.4555 0.0809 Uiso 1.0 2 calc R
H(25) H 0.6539 0.4060 0.4957 0.0809 Uiso 1.0 2 calc R
H(26) H 0.4476 0.4310 0.4139 0.1598 Uiso 1.0 2 calc R
H(27) H 0.5603 0.3726 0.4223 0.1598 Uiso 1.0 2 calc R
H(28) H 0.4102 0.3830 0.4542 0.1598 Uiso 1.0 2 calc R
H(29) H 0.3168 0.1961 0.8183 0.0970 Uiso 1.0 2 calc R
H(30) H 0.3282 0.2687 0.8217 0.0970 Uiso 1.0 2 calc R
H(31) H 0.3907 0.2342 0.7766 0.0970 Uiso 1.0 2 calc R
H(32) H 0.6812 0.1110 0.8338 0.0994 Uiso 1.0 2 calc R
H(33) H 0.5928 0.1394 0.7877 0.0994 Uiso 1.0 2 calc R
H(34) H 0.7847 0.1406 0.7939 0.0994 Uiso 1.0 2 calc R
H(35) H 0.9465 0.1772 0.9154 0.0760 Uiso 1.0 2 calc R
H(36) H 0.9750 0.1595 0.8620 0.0759 Uiso 1.0 2 calc R
H(37) H 1.0499 0.2210 0.8837 0.0760 Uiso 1.0 2 calc R
H(38) H 0.9135 0.3288 0.9205 0.0934 Uiso 1.0 2 calc R
H(39) H 0.7376 0.3450 0.9368 0.0933 Uiso 1.0 2 calc R
H(40) H 0.8279 0.2853 0.9567 0.0933 Uiso 1.0 2 calc R
H(41) H 0.3815 0.3104 0.8973 0.1073 Uiso 1.0 2 calc R
H(42) H 0.5132 0.3632 0.9036 0.1073 Uiso 1.0 2 calc R
H(43) H 0.4110 0.3562 0.8549 0.1073 Uiso 1.0 2 calc R
H(44) H 0.1996 0.6385 0.3140 0.1025 Uiso 1.0 2 calc R
H(45) H 0.3835 0.6179 0.3205 0.1025 Uiso 1.0 2 calc R
H(46) H 0.2433 0.5712 0.3318 0.1025 Uiso 1.0 2 calc R
H(47) H -0.1037 0.6396 0.3826 0.0882 Uiso 1.0 2 calc R
H(48) H -0.0125 0.5813 0.3633 0.0882 Uiso 1.0 2 calc R
H(49) H -0.0667 0.5826 0.4164 0.0882 Uiso 1.0 2 calc R
H(50) H 0.0143 0.7360 0.4803 0.0798 Uiso 1.0 2 calc R
H(51) H -0.0621 0.6694 0.4756 0.0798 Uiso 1.0 2 calc R
H(52) H 0.0833 0.6821 0.5132 0.0798 Uiso 1.0 2 calc R
H(53) H 0.3857 0.7369 0.5121 0.0893 Uiso 1.0 2 calc R
H(54) H 0.4920 0.7575 0.4697 0.0893 Uiso 1.0 2 calc R
H(55) H 0.3203 0.7881 0.4761 0.0893 Uiso 1.0 2 calc R
H(56) H 0.5218 0.7167 0.3501 0.0660 Uiso 1.0 2 calc R
H(57) H 0.5942 0.7327 0.4018 0.0660 Uiso 1.0 2 calc R
H(58) H 0.6138 0.6655 0.3811 0.0660 Uiso 1.0 2 calc R
H(59) H 0.5329 0.4984 0.9046 0.0526 Uiso 1.0 2 calc R
H(60) H 0.7903 0.4447 0.8765 0.0624 Uiso 1.0 2 calc R
H(61) H 1.0259 0.4759 0.9331 0.0687 Uiso 1.0 2 calc R
H(62) H 0.9207 0.5513 0.9977 0.0775 Uiso 1.0 2 calc R
H(63) H 0.3645 0.5845 0.9306 0.0763 Uiso 1.0 2 calc R
H(64) H 0.2690 0.6036 0.9753 0.0762 Uiso 1.0 2 calc R
H(65) H 0.4932 0.6755 0.9327 0.1023 Uiso 1.0 2 calc R
H(66) H 0.3020 0.6829 0.9283 0.1024 Uiso 1.0 2 calc R
H(67) H 0.3972 0.6947 0.9777 0.1023 Uiso 1.0 2 calc R
H(68) H 0.7489 0.6106 1.0557 0.0880 Uiso 1.0 2 calc R
H(69) H 0.6982 0.6571 1.0144 0.0879 Uiso 1.0 2 calc R
H(70) H 0.5250 0.6413 1.0936 0.0773 Uiso 1.0 2 calc R
H(71) H 0.6389 0.6976 1.0826 0.0772 Uiso 1.0 2 calc R
H(72) H 0.4742 0.6878 1.0522 0.0773 Uiso 1.0 2 calc R
H(73) H 0.8395 0.5725 0.7733 0.0653 Uiso 1.0 2 calc R
H(74) H 0.5909 0.5277 0.8108 0.0666 Uiso 1.0 2 calc R
H(75) H 0.4578 0.6138 0.8579 0.0592 Uiso 1.0 2 calc R
H(76) H 0.6365 0.7150 0.8487 0.0608 Uiso 1.0 2 calc R
H(77) H 1.1065 0.6155 0.7819 0.1213 Uiso 1.0 2 calc R
H(78) H 1.0479 0.6263 0.7277 0.1214 Uiso 1.0 2 calc R
H(79) H 1.2962 0.6954 0.7842 0.1761 Uiso 1.0 2 calc R
H(80) H 1.3363 0.6460 0.7453 0.1761 Uiso 1.0 2 calc R
H(81) H 1.2381 0.7061 0.7305 0.1761 Uiso 1.0 2 calc R
H(82) H 1.0886 0.7274 0.8537 0.1051 Uiso 1.0 2 calc R
H(83) H 1.1285 0.7775 0.8186 0.1051 Uiso 1.0 2 calc R
H(84) H 0.8785 0.7770 0.8704 0.0848 Uiso 1.0 2 calc R
H(85) H 1.0408 0.8155 0.8780 0.0847 Uiso 1.0 2 calc R
H(86) H 0.9201 0.8292 0.8338 0.0847 Uiso 1.0 2 calc R
H(87) H 0.0413 0.4102 1.0119 0.0975 Uiso 1.0 2 calc R
H(88) H 0.1233 0.3464 1.0002 0.0975 Uiso 1.0 2 calc R
H(89) H -0.0010 0.3505 1.0411 0.0976 Uiso 1.0 2 calc R
H(90) H 0.4322 0.2760 1.0509 0.1052 Uiso 1.0 2 calc R
H(91) H 0.3547 0.3109 1.0059 0.1052 Uiso 1.0 2 calc R
H(92) H 0.5381 0.3230 1.0227 0.1052 Uiso 1.0 2 calc R
H(93) H 0.5766 0.3428 1.1609 0.1005 Uiso 1.0 2 calc R
H(94) H 0.6511 0.3373 1.1104 0.1005 Uiso 1.0 2 calc R
H(95) H 0.6752 0.3985 1.1405 0.1005 Uiso 1.0 2 calc R
H(96) H 0.4461 0.4822 1.1768 0.0824 Uiso 1.0 2 calc R
H(97) H 0.2544 0.4843 1.1781 0.0824 Uiso 1.0 2 calc R
H(98) H 0.3514 0.4265 1.1988 0.0825 Uiso 1.0 2 calc R
H(99) H -0.0538 0.4344 1.1090 0.1388 Uiso 1.0 2 calc R
H(100) H 0.0469 0.4859 1.1373 0.1388 Uiso 1.0 2 calc R
H(101) H 0.0089 0.4929 1.0819 0.1388 Uiso 1.0 2 calc R
H(102) H 0.3496 0.7596 0.6093 0.1349 Uiso 1.0 2 calc R
H(103) H 0.4766 0.7050 0.6080 0.1349 Uiso 1.0 2 calc R
H(104) H 0.3892 0.7197 0.6555 0.1349 Uiso 1.0 2 calc R
H(105) H 0.8760 0.7291 0.5810 0.1629 Uiso 1.0 2 calc R
H(106) H 0.6889 0.7123 0.5783 0.1628 Uiso 1.0 2 calc R
H(107) H 0.7517 0.7697 0.5499 0.1629 Uiso 1.0 2 calc R
H(108) H 0.9341 0.8735 0.5854 0.0972 Uiso 1.0 2 calc R
H(109) H 0.9918 0.9012 0.6354 0.0972 Uiso 1.0 2 calc R
H(110) H 1.0426 0.8335 0.6217 0.0972 Uiso 1.0 2 calc R
H(111) H 0.7315 0.9318 0.7243 0.1276 Uiso 1.0 2 calc R
H(112) H 0.8650 0.9408 0.6864 0.1276 Uiso 1.0 2 calc R
H(113) H 0.6838 0.9619 0.6743 0.1276 Uiso 1.0 2 calc R
H(114) H 0.3904 0.8183 0.7192 0.1111 Uiso 1.0 2 calc R
H(115) H 0.4393 0.8882 0.7130 0.1111 Uiso 1.0 2 calc R
H(116) H 0.3205 0.8561 0.6747 0.1111 Uiso 1.0 2 calc R

loop_
_atom_site_aniso_label
_atom_site_aniso_U_11
_atom_site_aniso_U_22
_atom_site_aniso_U_33
_atom_site_aniso_U_12
_atom_site_aniso_U_13
_atom_site_aniso_U_23
Mo(1) 0.0489(10) 0.0529(12) 0.0400(9) -0.0010(9) -0.0053(8) 0.0018(8)
Mo(2) 0.0481(10) 0.0500(11) 0.0454(9) 0.0008(9) -0.0071(8) 0.0061(9)
Mo(3) 0.0478(10) 0.0563(12) 0.0429(9) 0.0025(9) -0.0044(8) 0.0056(9)
Mo(4) 0.0478(10) 0.0627(13) 0.0413(9) -0.0019(9) -0.0068(8) 0.0074(9)
Zr(1) 0.0500(11) 0.0528(13) 0.0448(10) 0.0040(11) -0.0033(9) 0.0071(10)
Zr(2) 0.0516(11) 0.0526(13) 0.0387(9) 0.0006(11) -0.0063(8) 0.0065(10)
Cl(1) 0.053(3) 0.073(5) 0.072(4) -0.006(3) -0.015(3) 0.023(3)
Cl(2) 0.092(5) 0.071(5) 0.050(3) 0.012(4) -0.006(3) -0.002(3)
Cl(3) 0.059(3) 0.068(4) 0.033(3) -0.002(3) -0.011(2) 0.005(3)
Cl(4) 0.069(4) 0.064(4) 0.043(3) 0.006(3) 0.007(3) -0.002(3)
Cl(5) 0.061(4) 0.076(4) 0.057(3) -0.016(3) -0.010(3) -0.003(3)
Cl(6) 0.055(3) 0.062(4) 0.067(3) 0.005(3) 0.000(3) 0.021(3)
Cl(7) 0.073(4) 0.077(5) 0.049(3) 0.015(3) 0.000(3) 0.004(3)
Cl(8) 0.062(4) 0.071(5) 0.064(4) -0.008(3) -0.017(3) 0.013(3)
Cl(9) 0.049(3) 0.068(4) 0.049(3) 0.002(3) 0.005(3) 0.004(3)
Cl(10) 0.044(3) 0.080(4) 0.063(3) -0.006(3) -0.013(3) 0.023(3)
Cl(11) 0.060(3) 0.084(5) 0.067(3) 0.023(3) 0.015(3) 0.029(3)
Cl(12) 0.092(4) 0.067(4) 0.047(3) -0.022(4) -0.001(3) -0.002(3)
Cl(13) 0.059(3) 0.066(4) 0.042(3) 0.004(3) -0.016(3) 0.003(3)
Cl(14) 0.065(4) 0.059(4) 0.063(3) 0.009(3) 0.008(3) 0.005(3)
Cl(15) 0.064(4) 0.091(5) 0.050(3) -0.019(3) -0.007(3) 0.000(3)
Cl(16) 0.059(4) 0.065(4) 0.067(3) 0.009(3) 0.014(3) 0.015(3)
Cl(17) 0.053(3) 0.099(5) 0.056(3) 0.016(3) 0.004(3) 0.010(3)
Cl(18) 0.074(4) 0.071(4) 0.059(3) -0.010(3) -0.015(3) 0.026(3)
Cl(19) 0.066(4) 0.073(4) 0.047(3) 0.009(3) 0.007(3) 0.006(3)
Cl(20) 0.052(3) 0.064(4) 0.054(3) -0.001(3) -0.013(3) 0.001(3)
Cl(21) 0.106(8) 0.40(3) 0.077(7) 0.048(11) 0.012(6) -0.023(10)
Cl(22) 0.222(15) 0.52(4) 0.077(8) 0.201(19) -0.018(9) -0.052(12)
P(1) 0.057(4) 0.067(5) 0.048(3) -0.003(3) -0.003(3) 0.010(3)
P(2) 0.057(3) 0.053(4) 0.039(3) 0.007(3) -0.006(3) 0.003(3)
P(3) 0.053(3) 0.055(4) 0.047(3) -0.001(3) -0.001(3) 0.011(3)
P(4) 0.058(4) 0.060(4) 0.048(3) 0.008(3) -0.003(3) 0.015(3)
C(1) 0.077(14) 0.036(13) 0.039(11) 0.007(11) 0.009(10) -0.007(9)
C(2) 0.057(12) 0.066(16) 0.025(9) -0.004(11) -0.007(9) 0.004(10)
C(3) 0.083(17) 0.061(17) 0.113(18) -0.048(14) 0.052(15) -0.050(15)
C(4) 0.13(2) 0.033(13) 0.035(10) 0.021(14) 0.042(13) 0.023(10)
C(5) 0.107(17) 0.037(13) 0.046(11) 0.002(14) 0.014(12) 0.011(11)
C(6) 0.12(2) 0.12(3) 0.035(11) -0.017(18) -0.015(12) 0.035(13)
C(7) 0.059(14) 0.094(19) 0.059(13) 0.002(13) 0.002(11) 0.006(13)
C(9) 0.13(3) 0.11(3) 0.089(17) 0.014(19) 0.003(17) -0.048(17)
C(10) 0.049(12) 0.062(15) 0.044(11) 0.016(10) -0.019(9) 0.017(10)
C(11) 0.062(13) 0.025(11) 0.053(11) 0.012(9) 0.002(10) 0.028(9)
C(13) 0.040(11) 0.082(16) 0.054(12) -0.005(11) 0.026(10) 0.028(12)
C(14) 0.030(10) 0.067(15) 0.062(13) -0.001(10) 0.001(10) 0.036(12)
C(15) 0.036(11) 0.11(2) 0.082(15) -0.025(13) 0.011(11) -0.033(15)
C(16) 0.12(2) 0.058(17) 0.108(19) -0.041(15) -0.003(16) -0.012(15)
C(17) 0.070(14) 0.069(16) 0.063(13) 0.025(12) 0.011(12) -0.024(12)
C(18) 0.22(4) 0.09(3) 0.087(18) -0.05(3) 0.06(2) -0.019(17)
C(19) 0.045(12) 0.095(18) 0.059(12) -0.027(12) 0.028(11) -0.035(12)
C(20) 0.022(10) 0.083(17) 0.062(13) 0.015(10) -0.030(9) -0.024(12)
C(21) 0.068(15) 0.065(17) 0.053(12) -0.001(12) 0.025(12) 0.010(12)
C(22) 0.069(14) 0.073(18) 0.049(12) -0.032(13) 0.001(11) 0.007(12)
C(25) 0.077(16) 0.083(19) 0.088(17) -0.048(14) -0.057(13) 0.049(15)
C(27) 0.110(19) 0.045(15) 0.079(15) -0.006(13) 0.013(14) -0.041(12)
C(28) 0.13(3) 0.068(18) 0.067(14) 0.004(16) 0.016(16) 0.008(13)
C(29) 0.047(13) 0.080(17) 0.036(10) -0.001(11) -0.004(10) 0.004(11)
C(30) 0.057(14) 0.075(17) 0.059(13) 0.029(12) -0.026(11) -0.006(12)
C(31) 0.036(12) 0.11(2) 0.056(12) 0.025(12) -0.023(10) -0.042(13)
C(32) 0.033(10) 0.047(13) 0.053(11) -0.005(9) -0.021(9) 0.006(10)
C(33) 0.065(14) 0.085(18) 0.042(11) -0.011(13) -0.033(11) 0.004(12)
C(34) 0.062(15) 0.058(17) 0.14(2) 0.001(12) -0.010(15) -0.005(15)
C(35) 0.076(15) 0.075(18) 0.070(14) 0.021(13) -0.021(12) -0.010(13)
C(36) 0.030(10) 0.065(16) 0.105(16) 0.010(10) 0.012(11) 0.043(13)
C(37) 0.074(15) 0.034(13) 0.115(18) -0.002(11) -0.046(13) -0.022(13)
C(38) 0.031(10) 0.070(15) 0.064(12) -0.010(10) 0.002(10) 0.023(11)
C(39) 0.036(10) 0.061(13) 0.015(7) -0.005(9) -0.011(7) -0.009(8)
C(40) 0.052(12) 0.032(11) 0.047(10) -0.002(9) 0.001(9) 0.015(9)
C(42) 0.064(13) 0.065(16) 0.043(11) 0.019(11) -0.010(10) 0.033(11)
C(43) 0.024(10) 0.099(19) 0.071(14) 0.008(11) -0.012(10) 0.054(14)
C(44) 0.055(12) 0.080(17) 0.056(12) 0.036(12) -0.013(10) 0.027(12)
C(45) 0.15(3) 0.032(14) 0.078(15) 0.009(14) -0.050(15) 0.012(12)
C(46) 0.071(14) 0.11(2) 0.039(11) -0.044(13) 0.001(10) -0.022(12)
C(48) 0.046(11) 0.073(16) 0.017(8) -0.002(11) -0.009(8) -0.003(9)
C(49) 0.058(12) 0.069(16) 0.036(10) -0.005(13) -0.019(9) 0.011(11)
C(50) 0.052(12) 0.077(17) 0.038(10) -0.015(11) -0.032(9) -0.002(11)
C(51) 0.014(9) 0.076(16) 0.059(12) 0.001(9) -0.014(8) 0.002(11)
C(52) 0.046(11) 0.076(16) 0.030(9) 0.012(11) 0.005(9) -0.006(10)
C(53) 0.051(14) 0.17(3) 0.084(16) 0.038(15) -0.004(12) 0.084(17)
C(55) 0.074(16) 0.13(3) 0.055(13) -0.041(16) -0.019(12) 0.014(14)
C(56) 0.095(17) 0.075(17) 0.041(11) -0.014(14) -0.016(11) -0.013(12)
C(57) 0.023(10) 0.059(16) 0.098(16) -0.001(10) -0.009(11) 0.038(13)
C(58) 0.040(12) 0.076(17) 0.065(13) 0.007(11) -0.013(11) 0.011(13)
C(59) 0.042(12) 0.10(2) 0.061(13) 0.015(12) -0.031(10) 0.023(13)
C(60) 0.056(13) 0.069(17) 0.061(13) 0.002(12) -0.022(11) 0.026(12)
C(61) 0.035(11) 0.060(15) 0.075(14) 0.001(10) 0.008(11) -0.008(12)
C(62) 0.066(15) 0.13(3) 0.046(12) -0.027(15) 0.000(11) 0.001(13)
C(63) 0.094(18) 0.091(19) 0.078(15) 0.007(14) 0.049(15) -0.020(14)
C(64) 0.065(14) 0.11(2) 0.080(15) 0.033(14) 0.035(13) 0.063(14)
C(66) 0.059(14) 0.19(3) 0.095(17) -0.036(18) 0.057(14) -0.04(2)
C(67) 0.027(10) 0.071(17) 0.066(12) 0.016(10) -0.015(9) 0.021(12)
C(68) 0.055(12) 0.078(17) 0.050(11) -0.002(12) 0.033(11) 0.017(12)
C(69) 0.091(17) 0.074(17) 0.045(12) -0.040(14) -0.005(12) 0.026(12)
C(71) 0.047(13) 0.045(14) 0.098(17) 0.028(11) 0.002(12) 0.040(13)
C(72) 0.12(3) 0.08(2) 0.14(3) -0.007(18) -0.060(18) 0.074(18)
C(73) 0.22(4) 0.14(3) 0.047(14) 0.10(3) -0.021(17) 0.001(16)
C(74) 0.099(17) 0.081(19) 0.064(14) -0.034(15) 0.020(14) -0.003(13)
C(75) 0.14(3) 0.07(2) 0.105(19) 0.020(17) -0.056(17) 0.011(16)
C(76) 0.025(11) 0.18(3) 0.070(14) -0.001(14) 0.016(11) 0.008(17)

loop_
_atom_type_symbol
_atom_type_description
_atom_type_scat_dispersion_real
_atom_type_scat_dispersion_imag
_atom_type_scat_source
C C 0.0033 0.0016
;
International Tables for Crystallography
(1992, Vol. C, Tables 4.2.6.8 and 6.1.1.4)
;
H H 0.0000 0.0000
;
International Tables for Crystallography
(1992, Vol. C, Table 6.1.1.4)
;
P P 0.1023 0.0942
;
International Tables for Crystallography
(1992, Vol. C, Tables 4.2.6.8 and 6.1.1.4)
;
Cl Cl 0.1484 0.1585
;
International Tables for Crystallography
(1992, Vol. C, Tables 4.2.6.8 and 6.1.1.4)
;
Zr Zr -2.9673 0.5597
;
International Tables for Crystallography
(1992, Vol. C, Tables 4.2.6.8 and 6.1.1.4)
;
Mo Mo -1.6832 0.6857
;
International Tables for Crystallography
(1992, Vol. C, Tables 4.2.6.8 and 6.1.1.4)
;

loop_
_geom_angle_atom_site_label_1
_geom_angle_atom_site_label_2
_geom_angle_atom_site_label_3
_geom_angle
_geom_angle_publ_flag
Cl(3) Mo(1) Cl(4) 86.08(17) yes
Cl(3) Mo(1) Cl(5) 152.68(18) yes
Cl(3) Mo(1) Cl(6) 87.17(17) yes
Cl(3) Mo(1) P(1) 72.39(16) yes
Cl(3) Mo(1) C(19) 75.1(5) yes
Cl(3) Mo(1) C(20) 84.7(5) yes
Cl(3) Mo(1) C(21) 119.1(5) yes
Cl(3) Mo(1) C(22) 132.8(5) yes
Cl(3) Mo(1) C(23) 103.0(5) yes
Cl(4) Mo(1) Cl(5) 88.19(19) yes
Cl(4) Mo(1) Cl(6) 151.64(18) yes
Cl(4) Mo(1) P(1) 78.24(18) yes
Cl(4) Mo(1) C(19) 91.8(5) yes
Cl(4) Mo(1) C(20) 126.5(5) yes
Cl(4) Mo(1) C(21) 125.9(6) yes
Cl(4) Mo(1) C(22) 94.8(6) yes
Cl(4) Mo(1) C(23) 74.2(5) yes
Cl(5) Mo(1) Cl(6) 85.31(18) yes
Cl(5) Mo(1) P(1) 80.30(17) yes
Cl(5) Mo(1) C(19) 131.8(5) yes
Cl(5) Mo(1) C(20) 119.7(5) yes
Cl(5) Mo(1) C(21) 85.5(5) yes
Cl(5) Mo(1) C(22) 74.3(5) yes
Cl(5) Mo(1) C(23) 101.0(5) yes
Cl(6) Mo(1) P(1) 73.46(18) yes
Cl(6) Mo(1) C(19) 113.0(6) yes
Cl(6) Mo(1) C(20) 80.1(5) yes
Cl(6) Mo(1) C(21) 81.0(6) yes
Cl(6) Mo(1) C(22) 109.8(6) yes
Cl(6) Mo(1) C(23) 134.2(5) yes
P(1) Mo(1) C(19) 146.5(5) yes
P(1) Mo(1) C(20) 145.5(5) yes
P(1) Mo(1) C(21) 151.6(5) yes
P(1) Mo(1) C(22) 153.9(6) yes
P(1) Mo(1) C(23) 152.3(5) yes
C(19) Mo(1) C(20) 35.1(7) yes
C(19) Mo(1) C(21) 56.4(7) yes
C(19) Mo(1) C(22) 57.7(7) yes
C(19) Mo(1) C(23) 34.3(7) yes
C(20) Mo(1) C(21) 34.6(7) yes
C(20) Mo(1) C(22) 57.3(7) yes
C(20) Mo(1) C(23) 57.1(7) yes
C(21) Mo(1) C(22) 32.3(8) yes
C(21) Mo(1) C(23) 54.8(7) yes
C(22) Mo(1) C(23) 34.5(7) yes
Cl(7) Mo(2) Cl(8) 86.72(19) yes
Cl(7) Mo(2) Cl(9) 151.46(19) yes
Cl(7) Mo(2) Cl(10) 83.65(18) yes
Cl(7) Mo(2) P(2) 79.56(17) yes
Cl(7) Mo(2) C(29) 76.7(5) yes
Cl(7) Mo(2) C(30) 104.3(5) yes
Cl(7) Mo(2) C(31) 131.5(5) yes
Cl(7) Mo(2) C(32) 118.8(5) yes
Cl(7) Mo(2) C(33) 84.0(5) yes
Cl(8) Mo(2) Cl(9) 91.03(18) yes
Cl(8) Mo(2) Cl(10) 151.6(2) yes
Cl(8) Mo(2) P(2) 73.46(17) yes
Cl(8) Mo(2) C(29) 91.2(6) yes
Cl(8) Mo(2) C(30) 75.3(6) yes
Cl(8) Mo(2) C(31) 95.2(5) yes
Cl(8) Mo(2) C(32) 127.7(5) yes
Cl(8) Mo(2) C(33) 124.2(5) yes
Cl(9) Mo(2) Cl(10) 85.01(17) yes
Cl(9) Mo(2) P(2) 72.55(16) yes
Cl(9) Mo(2) C(29) 131.8(5) yes
Cl(9) Mo(2) C(30) 102.6(5) yes
Cl(9) Mo(2) C(31) 77.0(5) yes
Cl(9) Mo(2) C(32) 84.6(5) yes
Cl(9) Mo(2) C(33) 119.9(5) yes
Cl(10) Mo(2) P(2) 78.58(18) yes
Cl(10) Mo(2) C(29) 112.3(5) yes
Cl(10) Mo(2) C(30) 132.9(6) yes
Cl(10) Mo(2) C(31) 111.1(5) yes
Cl(10) Mo(2) C(32) 79.9(5) yes
Cl(10) Mo(2) C(33) 81.2(5) yes
P(2) Mo(2) C(29) 152.4(6) yes
P(2) Mo(2) C(30) 148.3(6) yes
P(2) Mo(2) C(31) 147.1(5) yes
P(2) Mo(2) C(32) 149.8(5) yes
P(2) Mo(2) C(33) 155.2(5) yes
C(29) Mo(2) C(30) 32.8(7) yes
C(29) Mo(2) C(31) 54.8(7) yes
C(29) Mo(2) C(32) 57.1(7) yes
C(29) Mo(2) C(33) 33.2(7) yes
C(30) Mo(2) C(31) 32.3(7) yes
C(30) Mo(2) C(32) 55.3(7) yes
C(30) Mo(2) C(33) 54.5(7) yes
C(31) Mo(2) C(32) 33.1(7) yes
C(31) Mo(2) C(33) 55.3(7) yes
C(32) Mo(2) C(33) 35.5(7) yes
Cl(13) Mo(3) Cl(14) 91.99(18) yes
Cl(13) Mo(3) Cl(15) 151.57(19) yes
Cl(13) Mo(3) Cl(16) 84.81(17) yes
Cl(13) Mo(3) P(3) 72.33(17) yes
Cl(13) Mo(3) C(57) 74.9(5) yes
Cl(13) Mo(3) C(58) 87.2(5) yes
Cl(13) Mo(3) C(59) 120.2(6) yes
Cl(13) Mo(3) C(60) 130.5(5) yes
Cl(13) Mo(3) C(61) 99.8(5) yes
Cl(14) Mo(3) Cl(15) 85.93(19) yes
Cl(14) Mo(3) Cl(16) 151.8(2) yes
Cl(14) Mo(3) P(3) 73.18(18) yes
Cl(14) Mo(3) C(57) 96.8(5) yes
Cl(14) Mo(3) C(58) 130.3(5) yes
Cl(14) Mo(3) C(59) 124.9(5) yes
Cl(14) Mo(3) C(60) 89.8(6) yes
Cl(14) Mo(3) C(61) 74.0(5) yes
Cl(15) Mo(3) Cl(16) 83.85(18) yes
Cl(15) Mo(3) P(3) 79.97(18) yes
Cl(15) Mo(3) C(57) 133.5(6) yes
Cl(15) Mo(3) C(58) 115.5(5) yes
Cl(15) Mo(3) C(59) 83.1(5) yes
Cl(15) Mo(3) C(60) 77.9(5) yes
Cl(15) Mo(3) C(61) 106.8(5) yes
Cl(16) Mo(3) P(3) 79.19(18) yes
Cl(16) Mo(3) C(57) 109.2(5) yes
Cl(16) Mo(3) C(58) 77.7(5) yes
Cl(16) Mo(3) C(59) 79.8(5) yes
Cl(16) Mo(3) C(60) 113.5(6) yes
Cl(16) Mo(3) C(61) 134.2(5) yes
P(3) Mo(3) C(57) 145.2(5) yes
P(3) Mo(3) C(58) 150.3(5) yes
P(3) Mo(3) C(59) 154.2(5) yes
P(3) Mo(3) C(60) 152.9(6) yes
P(3) Mo(3) C(61) 145.8(5) yes
C(57) Mo(3) C(58) 35.4(6) yes
C(57) Mo(3) C(59) 57.4(7) yes
C(57) Mo(3) C(60) 55.9(7) yes
C(57) Mo(3) C(61) 33.4(7) yes
C(58) Mo(3) C(59) 33.1(7) yes
C(58) Mo(3) C(60) 55.9(7) yes
C(58) Mo(3) C(61) 57.3(7) yes
C(59) Mo(3) C(60) 35.1(7) yes
C(59) Mo(3) C(61) 58.4(7) yes
C(60) Mo(3) C(61) 34.4(7) yes
Cl(17) Mo(4) Cl(18) 85.14(19) yes
Cl(17) Mo(4) Cl(19) 153.31(18) yes
Cl(17) Mo(4) Cl(20) 85.5(2) yes
Cl(17) Mo(4) P(4) 79.58(17) yes
Cl(17) Mo(4) C(67) 104.2(5) yes
Cl(17) Mo(4) C(68) 75.6(5) yes
Cl(17) Mo(4) C(69) 81.0(6) yes
Cl(17) Mo(4) C(70) 116.5(5) yes
Cl(17) Mo(4) C(71) 128.5(5) yes
Cl(18) Mo(4) Cl(19) 87.18(18) yes
Cl(18) Mo(4) Cl(20) 150.48(19) yes
Cl(18) Mo(4) P(4) 76.66(18) yes
Cl(18) Mo(4) C(67) 135.0(6) yes
Cl(18) Mo(4) C(68) 113.2(5) yes
Cl(18) Mo(4) C(69) 80.7(6) yes
Cl(18) Mo(4) C(70) 79.2(5) yes
Cl(18) Mo(4) C(71) 109.7(5) yes
Cl(19) Mo(4) Cl(20) 88.78(19) yes
Cl(19) Mo(4) P(4) 73.78(17) yes
Cl(19) Mo(4) C(67) 99.3(5) yes
Cl(19) Mo(4) C(68) 130.7(5) yes
Cl(19) Mo(4) C(69) 122.8(6) yes
Cl(19) Mo(4) C(70) 86.9(5) yes
Cl(19) Mo(4) C(71) 78.1(5) yes
Cl(20) Mo(4) P(4) 74.13(17) yes
Cl(20) Mo(4) C(67) 74.5(6) yes
Cl(20) Mo(4) C(68) 91.4(6) yes
Cl(20) Mo(4) C(69) 125.2(6) yes
Cl(20) Mo(4) C(70) 129.8(5) yes
Cl(20) Mo(4) C(71) 98.0(5) yes
P(4) Mo(4) C(67) 148.0(6) yes
P(4) Mo(4) C(68) 152.1(6) yes
P(4) Mo(4) C(69) 151.2(6) yes
P(4) Mo(4) C(70) 149.6(5) yes
P(4) Mo(4) C(71) 150.9(5) yes
C(67) Mo(4) C(68) 34.7(6) yes
C(67) Mo(4) C(69) 58.3(7) yes
C(67) Mo(4) C(70) 57.0(7) yes
C(67) Mo(4) C(71) 32.2(7) yes
C(68) Mo(4) C(69) 33.8(8) yes
C(68) Mo(4) C(70) 56.5(7) yes
C(68) Mo(4) C(71) 53.1(7) yes
C(69) Mo(4) C(70) 35.9(7) yes
C(69) Mo(4) C(71) 55.1(8) yes
C(70) Mo(4) C(71) 32.4(7) yes
Cl(1) Zr(1) Cl(2) 95.5(2) yes
Cl(1) Zr(1) C(1) 85.8(5) yes
Cl(1) Zr(1) C(2) 116.8(4) yes
Cl(1) Zr(1) C(3) 137.3(5) yes
Cl(1) Zr(1) C(4) 109.1(5) yes
Cl(1) Zr(1) C(5) 82.6(5) yes
Cl(1) Zr(1) C(10) 128.4(5) yes
Cl(1) Zr(1) C(11) 124.3(5) yes
Cl(1) Zr(1) C(12) 91.7(5) yes
Cl(1) Zr(1) C(13) 76.4(5) yes
Cl(1) Zr(1) C(14) 99.1(4) yes
Cl(2) Zr(1) C(1) 92.9(5) yes
Cl(2) Zr(1) C(2) 82.9(5) yes
Cl(2) Zr(1) C(3) 106.2(6) yes
Cl(2) Zr(1) C(4) 135.2(5) yes
Cl(2) Zr(1) C(5) 125.2(5) yes
Cl(2) Zr(1) C(10) 89.5(5) yes
Cl(2) Zr(1) C(11) 120.6(4) yes
Cl(2) Zr(1) C(12) 134.4(5) yes
Cl(2) Zr(1) C(13) 106.6(5) yes
Cl(2) Zr(1) C(14) 81.9(5) yes
C(1) Zr(1) C(2) 31.8(6) yes
C(1) Zr(1) C(3) 57.3(7) yes
C(1) Zr(1) C(4) 54.0(6) yes
C(1) Zr(1) C(5) 32.3(7) yes
C(1) Zr(1) C(10) 145.3(6) yes
C(1) Zr(1) C(11) 128.1(6) yes
C(1) Zr(1) C(12) 132.5(6) yes
C(1) Zr(1) C(13) 154.6(6) yes
C(1) Zr(1) C(14) 173.1(6) yes
C(2) Zr(1) C(3) 35.0(7) yes
C(2) Zr(1) C(4) 52.8(7) yes
C(2) Zr(1) C(5) 51.7(6) yes
C(2) Zr(1) C(10) 114.8(6) yes
C(2) Zr(1) C(11) 109.1(6) yes
C(2) Zr(1) C(12) 132.2(7) yes
C(2) Zr(1) C(13) 163.5(6) yes
C(2) Zr(1) C(14) 142.1(6) yes
C(3) Zr(1) C(4) 32.9(7) yes
C(3) Zr(1) C(5) 54.8(7) yes
C(3) Zr(1) C(10) 88.9(7) yes
C(3) Zr(1) C(11) 74.8(7) yes
C(3) Zr(1) C(12) 98.1(7) yes
C(3) Zr(1) C(13) 128.5(7) yes
C(3) Zr(1) C(14) 119.7(6) yes
C(4) Zr(1) C(5) 31.5(7) yes
C(4) Zr(1) C(10) 102.4(6) yes
C(4) Zr(1) C(11) 75.2(6) yes
C(4) Zr(1) C(12) 82.9(6) yes
C(4) Zr(1) C(13) 115.1(7) yes
C(4) Zr(1) C(14) 127.7(6) yes
C(5) Zr(1) C(10) 133.5(7) yes
C(5) Zr(1) C(11) 104.0(7) yes
C(5) Zr(1) C(12) 100.3(7) yes
C(5) Zr(1) C(13) 125.5(7) yes
C(5) Zr(1) C(14) 152.7(7) yes
C(10) Zr(1) C(11) 31.8(6) yes
C(10) Zr(1) C(12) 52.6(6) yes
C(10) Zr(1) C(13) 53.2(6) yes
C(10) Zr(1) C(14) 30.9(6) yes
C(11) Zr(1) C(12) 32.6(6) yes
C(11) Zr(1) C(13) 54.5(6) yes
C(11) Zr(1) C(14) 52.6(6) yes
C(12) Zr(1) C(13) 32.7(6) yes
C(12) Zr(1) C(14) 52.5(6) yes
C(13) Zr(1) C(14) 32.3(6) yes
Cl(11) Zr(2) Cl(12) 95.84(19) yes
Cl(11) Zr(2) C(39) 127.9(4) yes
Cl(11) Zr(2) C(40) 124.3(5) yes
Cl(11) Zr(2) C(41) 91.7(5) yes
Cl(11) Zr(2) C(42) 75.6(5) yes
Cl(11) Zr(2) C(43) 95.9(4) yes
Cl(11) Zr(2) C(48) 86.5(4) yes
Cl(11) Zr(2) C(49) 83.1(5) yes
Cl(11) Zr(2) C(50) 110.3(5) yes
Cl(11) Zr(2) C(51) 136.3(5) yes
Cl(11) Zr(2) C(52) 116.0(4) yes
Cl(12) Zr(2) C(39) 88.2(4) yes
Cl(12) Zr(2) C(40) 119.0(4) yes
Cl(12) Zr(2) C(41) 136.3(4) yes
Cl(12) Zr(2) C(42) 109.4(5) yes
Cl(12) Zr(2) C(43) 80.6(5) yes
Cl(12) Zr(2) C(48) 93.2(5) yes
Cl(12) Zr(2) C(49) 124.4(6) yes
Cl(12) Zr(2) C(50) 133.9(5) yes
Cl(12) Zr(2) C(51) 103.0(5) yes
Cl(12) Zr(2) C(52) 80.2(4) yes
C(39) Zr(2) C(40) 31.5(5) yes
C(39) Zr(2) C(41) 54.6(6) yes
C(39) Zr(2) C(42) 54.4(6) yes
C(39) Zr(2) C(43) 33.5(5) yes
C(39) Zr(2) C(48) 145.3(5) yes
C(39) Zr(2) C(49) 134.9(6) yes
C(39) Zr(2) C(50) 103.1(6) yes
C(39) Zr(2) C(51) 92.1(6) yes
C(39) Zr(2) C(52) 115.9(5) yes
C(40) Zr(2) C(41) 33.1(6) yes
C(40) Zr(2) C(42) 53.3(6) yes
C(40) Zr(2) C(43) 54.2(6) yes
C(40) Zr(2) C(48) 128.7(6) yes
C(40) Zr(2) C(49) 106.0(6) yes
C(40) Zr(2) C(50) 76.6(6) yes
C(40) Zr(2) C(51) 79.3(6) yes
C(40) Zr(2) C(52) 111.9(6) yes
C(41) Zr(2) C(42) 32.3(6) yes
C(41) Zr(2) C(43) 55.8(7) yes
C(41) Zr(2) C(48) 130.2(6) yes
C(41) Zr(2) C(49) 99.2(7) yes
C(41) Zr(2) C(50) 81.6(7) yes
C(41) Zr(2) C(51) 100.6(6) yes
C(41) Zr(2) C(52) 133.4(6) yes
C(42) Zr(2) C(43) 33.9(7) yes
C(42) Zr(2) C(48) 152.2(6) yes
C(42) Zr(2) C(49) 123.7(7) yes
C(42) Zr(2) C(50) 113.4(7) yes
C(42) Zr(2) C(51) 131.1(7) yes
C(42) Zr(2) C(52) 164.8(6) yes
C(43) Zr(2) C(48) 173.6(7) yes
C(43) Zr(2) C(49) 155.0(7) yes
C(43) Zr(2) C(50) 130.7(7) yes
C(43) Zr(2) C(51) 125.6(6) yes
C(43) Zr(2) C(52) 144.1(6) yes
C(48) Zr(2) C(49) 31.2(7) yes
C(48) Zr(2) C(50) 53.2(6) yes
C(48) Zr(2) C(51) 53.8(6) yes
C(48) Zr(2) C(52) 31.3(6) yes
C(49) Zr(2) C(50) 32.2(6) yes
C(49) Zr(2) C(51) 53.8(6) yes
C(49) Zr(2) C(52) 52.4(6) yes
C(50) Zr(2) C(51) 33.4(7) yes
C(50) Zr(2) C(52) 54.5(7) yes
C(51) Zr(2) C(52) 33.6(6) yes
Mo(1) P(1) C(1) 113.6(7) yes
Mo(1) P(1) C(6) 115.7(6) yes
Mo(1) P(1) C(8) 111.0(7) yes
C(1) P(1) C(6) 110.2(10) yes
C(1) P(1) C(8) 102.5(9) yes
C(6) P(1) C(8) 102.5(9) yes
Mo(2) P(2) C(10) 110.6(7) yes
Mo(2) P(2) C(15) 111.5(7) yes
Mo(2) P(2) C(17) 117.4(7) yes
C(10) P(2) C(15) 107.7(9) yes
C(10) P(2) C(17) 99.0(9) yes
C(15) P(2) C(17) 109.6(10) yes
Mo(3) P(3) C(39) 112.9(7) yes
Mo(3) P(3) C(44) 113.3(7) yes
Mo(3) P(3) C(46) 114.9(6) yes
C(39) P(3) C(44) 102.3(8) yes
C(39) P(3) C(46) 101.9(8) yes
C(44) P(3) C(46) 110.3(10) yes
Mo(4) P(4) C(48) 114.8(6) yes
Mo(4) P(4) C(53) 111.7(7) yes
Mo(4) P(4) C(55) 116.8(8) yes
C(48) P(4) C(53) 101.0(10) yes
C(48) P(4) C(55) 104.3(9) yes
C(53) P(4) C(55) 106.8(10) yes
Zr(1) C(1) P(1) 133.6(10) yes
Zr(1) C(1) C(2) 69.9(10) yes
Zr(1) C(1) C(5) 71.7(10) yes
P(1) C(1) C(2) 126.8(15) yes
P(1) C(1) C(5) 129.4(14) yes
C(2) C(1) C(5) 101.7(17) yes
Zr(1) C(2) C(1) 78.2(11) yes
Zr(1) C(2) C(3) 72.8(12) yes
C(1) C(2) C(3) 114.8(18) yes
Zr(1) C(3) C(2) 72.2(11) yes
Zr(1) C(3) C(4) 73.4(13) yes
C(2) C(3) C(4) 98.9(17) yes
Zr(1) C(4) C(3) 73.7(12) yes
Zr(1) C(4) C(5) 76.1(12) yes
C(3) C(4) C(5) 113.1(18) yes
Zr(1) C(5) C(1) 76.0(10) yes
Zr(1) C(5) C(4) 72.5(11) yes
C(1) C(5) C(4) 111.5(17) yes
P(1) C(6) C(7) 116.0(15) yes
P(1) C(8) C(9) 118.3(15) yes
Zr(1) C(10) P(2) 133.4(10) yes
Zr(1) C(10) C(11) 70.9(10) yes
Zr(1) C(10) C(14) 72.9(11) yes
P(2) C(10) C(11) 124.9(14) yes
P(2) C(10) C(14) 125.4(14) yes
C(11) C(10) C(14) 108.0(16) yes
Zr(1) C(11) C(10) 77.2(10) yes
Zr(1) C(11) C(12) 69.1(11) yes
C(10) C(11) C(12) 105.5(16) yes
Zr(1) C(12) C(11) 78.3(11) yes
Zr(1) C(12) C(13) 76.4(12) yes
C(11) C(12) C(13) 111.8(16) yes
Zr(1) C(13) C(12) 70.9(11) yes
Zr(1) C(13) C(14) 77.3(12) yes
C(12) C(13) C(14) 104.8(16) yes
Zr(1) C(14) C(10) 76.3(11) yes
Zr(1) C(14) C(13) 70.4(11) yes
C(10) C(14) C(13) 110.0(16) yes
P(2) C(15) C(16) 116.6(14) yes
P(2) C(17) C(18) 113.0(15) yes
Mo(1) C(19) C(20) 69.0(11) yes
Mo(1) C(19) C(23) 76.3(12) yes
Mo(1) C(19) C(24) 135.4(14) yes
C(20) C(19) C(23) 106.8(16) yes
C(20) C(19) C(24) 128.0(19) yes
C(23) C(19) C(24) 122.2(18) yes
Mo(1) C(20) C(19) 75.9(13) yes
Mo(1) C(20) C(21) 76.9(13) yes
Mo(1) C(20) C(25) 127.1(14) yes
C(19) C(20) C(21) 107.3(18) yes
C(19) C(20) C(25) 125.0(17) yes
C(21) C(20) C(25) 125.4(19) yes
Mo(1) C(21) C(20) 68.6(12) yes
Mo(1) C(21) C(22) 78.6(13) yes
Mo(1) C(21) C(26) 117.0(13) yes
C(20) C(21) C(22) 113.5(19) yes
C(20) C(21) C(26) 126.1(19) yes
C(22) C(21) C(26) 120.2(17) yes
Mo(1) C(22) C(21) 69.2(11) yes
Mo(1) C(22) C(23) 71.1(10) yes
Mo(1) C(22) C(27) 128.0(15) yes
C(21) C(22) C(23) 103.7(17) yes
C(21) C(22) C(27) 133.0(19) yes
C(23) C(22) C(27) 123(2) yes
Mo(1) C(23) C(19) 69.4(11) yes
Mo(1) C(23) C(22) 74.4(11) yes
Mo(1) C(23) C(28) 134.3(15) yes
C(19) C(23) C(22) 108.6(18) yes
C(19) C(23) C(28) 123.1(17) yes
C(22) C(23) C(28) 126.4(17) yes
Mo(2) C(29) C(30) 77.2(12) yes
Mo(2) C(29) C(33) 75.7(11) yes
Mo(2) C(29) C(34) 128.6(15) yes
C(30) C(29) C(33) 109.4(18) yes
C(30) C(29) C(34) 119.8(18) yes
C(33) C(29) C(34) 128.1(18) yes
Mo(2) C(30) C(29) 69.9(12) yes
Mo(2) C(30) C(31) 71.6(12) yes
Mo(2) C(30) C(35) 128.1(14) yes
C(29) C(30) C(31) 107.6(18) yes
C(29) C(30) C(35) 126.8(18) yes
C(31) C(30) C(35) 125.3(18) yes
Mo(2) C(31) C(30) 76.2(13) yes
Mo(2) C(31) C(32) 71.9(11) yes
Mo(2) C(31) C(36) 127.7(13) yes
C(30) C(31) C(32) 111.3(17) yes
C(30) C(31) C(36) 124.8(17) yes
C(32) C(31) C(36) 123.0(18) yes
Mo(2) C(32) C(31) 75.0(13) yes
Mo(2) C(32) C(33) 74.6(12) yes
Mo(2) C(32) C(37) 125.0(12) yes
C(31) C(32) C(33) 105.1(16) yes
C(31) C(32) C(37) 126.0(17) yes
C(33) C(32) C(37) 127.7(17) yes
Mo(2) C(33) C(29) 71.0(12) yes
Mo(2) C(33) C(32) 69.9(11) yes
Mo(2) C(33) C(38) 120.1(14) yes
C(29) C(33) C(32) 105.8(17) yes
C(29) C(33) C(38) 126.4(18) yes
C(32) C(33) C(38) 127.6(17) yes
Zr(2) C(39) P(3) 136.6(9) yes
Zr(2) C(39) C(40) 70.4(9) yes
Zr(2) C(39) C(43) 70.4(10) yes
P(3) C(39) C(40) 127.1(13) yes
P(3) C(39) C(43) 124.7(12) yes
C(40) C(39) C(43) 106.0(15) yes
Zr(2) C(40) C(39) 78.1(10) yes
Zr(2) C(40) C(41) 71.5(11) yes
C(39) C(40) C(41) 112.0(15) yes
Zr(2) C(41) C(40) 75.4(11) yes
Zr(2) C(41) C(42) 75.0(12) yes
C(40) C(41) C(42) 106.7(16) yes
Zr(2) C(42) C(41) 72.7(11) yes
Zr(2) C(42) C(43) 74.6(11) yes
C(41) C(42) C(43) 110.4(16) yes
Zr(2) C(43) C(39) 76.1(10) yes
Zr(2) C(43) C(42) 71.5(11) yes
C(39) C(43) C(42) 104.6(15) yes
P(3) C(44) C(45) 119.7(14) yes
P(3) C(46) C(47) 117.4(14) yes
Zr(2) C(48) P(4) 132.5(8) yes
Zr(2) C(48) C(49) 72.8(10) yes
Zr(2) C(48) C(52) 74.3(10) yes
P(4) C(48) C(49) 119.9(13) yes
P(4) C(48) C(52) 128.4(16) yes
C(49) C(48) C(52) 109.5(17) yes
Zr(2) C(49) C(48) 76.0(9) yes
Zr(2) C(49) C(50) 70.7(10) yes
C(48) C(49) C(50) 109.7(17) yes
Zr(2) C(50) C(49) 77.1(10) yes
Zr(2) C(50) C(51) 73.0(10) yes
C(49) C(50) C(51) 107.7(18) yes
Zr(2) C(51) C(50) 73.6(10) yes
Zr(2) C(51) C(52) 78.0(9) yes
C(50) C(51) C(52) 107.1(15) yes
Zr(2) C(52) C(48) 74.3(11) yes
Zr(2) C(52) C(51) 68.4(10) yes
C(48) C(52) C(51) 105.9(17) yes
P(4) C(53) C(54) 110.5(18) yes
P(4) C(55) C(56) 124.4(15) yes
Mo(3) C(57) C(58) 68.8(11) yes
Mo(3) C(57) C(61) 74.1(11) yes
Mo(3) C(57) C(62) 130.6(15) yes
C(58) C(57) C(61) 107.2(16) yes
C(58) C(57) C(62) 126.2(19) yes
C(61) C(57) C(62) 125.7(17) yes
Mo(3) C(58) C(57) 75.7(12) yes
Mo(3) C(58) C(59) 73.0(13) yes
Mo(3) C(58) C(63) 124.1(14) yes
C(57) C(58) C(59) 110.4(18) yes
C(57) C(58) C(63) 120.5(17) yes
C(59) C(58) C(63) 128.6(18) yes
Mo(3) C(59) C(58) 73.9(13) yes
Mo(3) C(59) C(60) 71.7(12) yes
Mo(3) C(59) C(64) 127.0(15) yes
C(58) C(59) C(60) 105.9(17) yes
C(58) C(59) C(64) 130(2) yes
C(60) C(59) C(64) 122.8(18) yes
Mo(3) C(60) C(59) 73.2(12) yes
Mo(3) C(60) C(61) 78.4(12) yes
Mo(3) C(60) C(65) 127.7(15) yes
C(59) C(60) C(61) 112.2(17) yes
C(59) C(60) C(65) 129.6(18) yes
C(61) C(60) C(65) 116.7(18) yes
Mo(3) C(61) C(57) 72.5(11) yes
Mo(3) C(61) C(60) 67.3(11) yes
Mo(3) C(61) C(66) 127.6(16) yes
C(57) C(61) C(60) 104.2(16) yes
C(57) C(61) C(66) 123.3(17) yes
C(60) C(61) C(66) 132.3(19) yes
Mo(4) C(67) C(68) 69.0(9) yes
Mo(4) C(67) C(71) 71.7(11) yes
Mo(4) C(67) C(72) 130.8(15) yes
C(68) C(67) C(71) 99.6(17) yes
C(68) C(67) C(72) 129.5(19) yes
C(71) C(67) C(72) 129.6(18) yes
Mo(4) C(68) C(67) 76.3(10) yes
Mo(4) C(68) C(69) 72.7(11) yes
Mo(4) C(68) C(73) 128.5(15) yes
C(67) C(68) C(69) 113.0(18) yes
C(67) C(68) C(73) 117.1(19) yes
C(69) C(68) C(73) 128.8(19) yes
Mo(4) C(69) C(68) 73.5(12) yes
Mo(4) C(69) C(70) 69.3(11) yes
Mo(4) C(69) C(74) 128.1(15) yes
C(68) C(69) C(70) 103.4(18) yes
C(68) C(69) C(74) 125.5(19) yes
C(70) C(69) C(74) 130(2) yes
Mo(4) C(70) C(69) 74.8(12) yes
Mo(4) C(70) C(71) 79.0(13) yes
Mo(4) C(70) C(75) 128.6(13) yes
C(69) C(70) C(71) 106.6(18) yes
C(69) C(70) C(75) 115.8(18) yes
C(71) C(70) C(75) 133.7(19) yes
Mo(4) C(71) C(67) 76.1(11) yes
Mo(4) C(71) C(70) 68.6(11) yes
Mo(4) C(71) C(76) 123.8(14) yes
C(67) C(71) C(70) 116.8(18) yes
C(67) C(71) C(76) 119.9(17) yes
C(70) C(71) C(76) 123.3(19) yes
Cl(21) C(77) Cl(22) 107(3) yes
Zr(1) C(2) H(1) 120.732 no
C(1) C(2) H(1) 122.010 no
C(3) C(2) H(1) 123.047 no
Zr(1) C(3) H(2) 128.196 no
C(2) C(3) H(2) 129.713 no
C(4) C(3) H(2) 129.573 no
Zr(1) C(4) H(3) 118.566 no
C(3) C(4) H(3) 121.537 no
C(5) C(4) H(3) 125.340 no
Zr(1) C(5) H(4) 125.084 no
C(1) C(5) H(4) 126.506 no
C(4) C(5) H(4) 121.554 no
P(1) C(6) H(5) 116.712 no
P(1) C(6) H(6) 113.368 no
C(7) C(6) H(5) 102.071 no
C(7) C(6) H(6) 99.194 no
H(5) C(6) H(6) 107.558 no
C(6) C(7) H(7) 108.441 no
C(6) C(7) H(8) 108.543 no
C(6) C(7) H(9) 111.502 no
H(7) C(7) H(8) 109.435 no
H(7) C(7) H(9) 109.446 no
H(8) C(7) H(9) 109.442 no
P(1) C(8) H(10) 120.568 no
P(1) C(8) H(11) 116.928 no
C(9) C(8) H(10) 100.277 no
C(9) C(8) H(11) 91.604 no
H(10) C(8) H(11) 104.270 no
C(8) C(9) H(12) 103.602 no
C(8) C(9) H(13) 111.733 no
C(8) C(9) H(14) 112.998 no
H(12) C(9) H(13) 109.432 no
H(12) C(9) H(14) 109.444 no
H(13) C(9) H(14) 109.444 no
Zr(1) C(11) H(15) 127.158 no
C(10) C(11) H(15) 125.590 no
C(12) C(11) H(15) 127.979 no
Zr(1) C(12) H(16) 123.895 no
C(11) C(12) H(16) 124.279 no
C(13) C(12) H(16) 122.517 no
Zr(1) C(13) H(17) 124.380 no
C(12) C(13) H(17) 125.283 no
C(14) C(13) H(17) 129.059 no
Zr(1) C(14) H(18) 125.234 no
C(10) C(14) H(18) 127.614 no
C(13) C(14) H(18) 122.053 no
P(2) C(15) H(19) 113.385 no
P(2) C(15) H(20) 114.213 no
C(16) C(15) H(19) 102.102 no
C(16) C(15) H(20) 101.001 no
H(19) C(15) H(20) 108.125 no
C(15) C(16) H(21) 109.032 no
C(15) C(16) H(22) 109.264 no
C(15) C(16) H(23) 110.205 no
H(21) C(16) H(22) 109.453 no
H(21) C(16) H(23) 109.436 no
H(22) C(16) H(23) 109.435 no
P(2) C(17) H(24) 115.240 no
P(2) C(17) H(25) 115.680 no
C(18) C(17) H(24) 100.218 no
C(18) C(17) H(25) 103.602 no
H(24) C(17) H(25) 107.391 no
C(17) C(18) H(26) 111.392 no
C(17) C(18) H(27) 109.254 no
C(17) C(18) H(28) 107.836 no
H(26) C(18) H(27) 109.449 no
H(26) C(18) H(28) 109.438 no
H(27) C(18) H(28) 109.440 no
C(19) C(24) H(29) 124.364 no
C(19) C(24) H(30) 99.415 no
C(19) C(24) H(31) 103.804 no
H(29) C(24) H(30) 109.450 no
H(29) C(24) H(31) 109.439 no
H(30) C(24) H(31) 109.444 no
C(20) C(25) H(32) 111.466 no
C(20) C(25) H(33) 110.167 no
C(20) C(25) H(34) 106.822 no
H(32) C(25) H(33) 109.445 no
H(32) C(25) H(34) 109.445 no
H(33) C(25) H(34) 109.446 no
C(21) C(26) H(35) 105.724 no
C(21) C(26) H(36) 107.595 no
C(21) C(26) H(37) 115.039 no
H(35) C(26) H(36) 109.424 no
H(35) C(26) H(37) 109.448 no
H(36) C(26) H(37) 109.454 no
C(22) C(27) H(38) 108.166 no
C(22) C(27) H(39) 110.612 no
C(22) C(27) H(40) 109.721 no
H(38) C(27) H(39) 109.434 no
H(38) C(27) H(40) 109.442 no
H(39) C(27) H(40) 109.444 no
C(23) C(28) H(41) 107.607 no
C(23) C(28) H(42) 109.691 no
C(23) C(28) H(43) 111.190 no
H(41) C(28) H(42) 109.440 no
H(41) C(28) H(43) 109.443 no
H(42) C(28) H(43) 109.436 no
C(29) C(34) H(44) 105.874 no
C(29) C(34) H(45) 109.000 no
C(29) C(34) H(46) 113.541 no
H(44) C(34) H(45) 109.441 no
H(44) C(34) H(46) 109.446 no
H(45) C(34) H(46) 109.436 no
C(30) C(35) H(47) 107.752 no
C(30) C(35) H(48) 109.390 no
C(30) C(35) H(49) 111.339 no
H(47) C(35) H(48) 109.453 no
H(47) C(35) H(49) 109.439 no
H(48) C(35) H(49) 109.435 no
C(31) C(36) H(50) 110.649 no
C(31) C(36) H(51) 111.290 no
C(31) C(36) H(52) 106.508 no
H(50) C(36) H(51) 109.440 no
H(50) C(36) H(52) 109.446 no
H(51) C(36) H(52) 109.452 no
C(32) C(37) H(53) 112.735 no
C(32) C(37) H(54) 103.460 no
C(32) C(37) H(55) 112.124 no
H(53) C(37) H(54) 109.444 no
H(53) C(37) H(55) 109.442 no
H(54) C(37) H(55) 109.441 no
C(33) C(38) H(56) 108.042 no
C(33) C(38) H(57) 110.763 no
C(33) C(38) H(58) 109.659 no
H(56) C(38) H(57) 109.449 no
H(56) C(38) H(58) 109.446 no
H(57) C(38) H(58) 109.458 no
Zr(2) C(40) H(59) 123.658 no
C(39) C(40) H(59) 122.649 no
C(41) C(40) H(59) 124.993 no
Zr(2) C(41) H(60) 126.372 no
C(40) C(41) H(60) 126.103 no
C(42) C(41) H(60) 125.614 no
Zr(2) C(42) H(61) 124.691 no
C(41) C(42) H(61) 125.467 no
C(43) C(42) H(61) 123.803 no
Zr(2) C(43) H(62) 127.491 no
C(39) C(43) H(62) 126.764 no
C(42) C(43) H(62) 127.202 no
P(3) C(44) H(63) 114.008 no
P(3) C(44) H(64) 115.344 no
C(45) C(44) H(63) 99.326 no
C(45) C(44) H(64) 99.298 no
H(63) C(44) H(64) 106.894 no
C(44) C(45) H(65) 108.910 no
C(44) C(45) H(66) 110.655 no
C(44) C(45) H(67) 108.934 no
H(65) C(45) H(66) 109.445 no
H(65) C(45) H(67) 109.448 no
H(66) C(45) H(67) 109.430 no
P(3) C(46) H(68) 116.800 no
P(3) C(46) H(69) 111.698 no
C(47) C(46) H(68) 103.022 no
C(47) C(46) H(69) 98.324 no
H(68) C(46) H(69) 107.583 no
C(46) C(47) H(70) 107.058 no
C(46) C(47) H(71) 109.400 no
C(46) C(47) H(72) 112.007 no
H(70) C(47) H(71) 109.439 no
H(70) C(47) H(72) 109.442 no
H(71) C(47) H(72) 109.443 no
Zr(2) C(49) H(73) 125.944 no
C(48) C(49) H(73) 123.974 no
C(50) C(49) H(73) 125.858 no
Zr(2) C(50) H(74) 123.422 no
C(49) C(50) H(74) 124.395 no
C(51) C(50) H(74) 127.220 no
Zr(2) C(51) H(75) 126.323 no
C(50) C(51) H(75) 123.041 no
C(52) C(51) H(75) 128.003 no
Zr(2) C(52) H(76) 127.778 no
C(48) C(52) H(76) 128.217 no
C(51) C(52) H(76) 125.395 no
P(4) C(53) H(77) 111.184 no
P(4) C(53) H(78) 114.841 no
C(54) C(53) H(77) 98.540 no
C(54) C(53) H(78) 111.495 no
H(77) C(53) H(78) 109.075 no
C(53) C(54) H(79) 114.296 no
C(53) C(54) H(80) 112.711 no
C(53) C(54) H(81) 101.139 no
H(79) C(54) H(80) 109.439 no
H(79) C(54) H(81) 109.424 no
H(80) C(54) H(81) 109.461 no
P(4) C(55) H(82) 120.971 no
P(4) C(55) H(83) 122.077 no
C(56) C(55) H(82) 91.693 no
C(56) C(55) H(83) 88.122 no
H(82) C(55) H(83) 101.540 no
C(55) C(56) H(84) 105.807 no
C(55) C(56) H(85) 112.851 no
C(55) C(56) H(86) 109.755 no
H(84) C(56) H(85) 109.448 no
H(84) C(56) H(86) 109.449 no
H(85) C(56) H(86) 109.438 no
C(57) C(62) H(87) 104.435 no
C(57) C(62) H(88) 113.643 no
C(57) C(62) H(89) 110.287 no
H(87) C(62) H(88) 109.443 no
H(87) C(62) H(89) 109.442 no
H(88) C(62) H(89) 109.438 no
C(58) C(63) H(90) 107.467 no
C(58) C(63) H(91) 110.169 no
C(58) C(63) H(92) 110.861 no
H(90) C(63) H(91) 109.446 no
H(90) C(63) H(92) 109.447 no
H(91) C(63) H(92) 109.418 no
C(59) C(64) H(93) 111.086 no
C(59) C(64) H(94) 104.529 no
C(59) C(64) H(95) 112.762 no
H(93) C(64) H(94) 109.429 no
H(93) C(64) H(95) 109.452 no
H(94) C(64) H(95) 109.445 no
C(60) C(65) H(96) 106.792 no
C(60) C(65) H(97) 111.420 no
C(60) C(65) H(98) 110.246 no
H(96) C(65) H(97) 109.428 no
H(96) C(65) H(98) 109.453 no
H(97) C(65) H(98) 109.450 no
C(61) C(66) H(99) 110.571 no
C(61) C(66) H(100) 108.090 no
C(61) C(66) H(101) 109.840 no
H(99) C(66) H(100) 109.436 no
H(99) C(66) H(101) 109.442 no
H(100) C(66) H(101) 109.438 no
C(67) C(72) H(102) 109.828 no
C(67) C(72) H(103) 108.232 no
C(67) C(72) H(104) 110.440 no
H(102) C(72) H(103) 109.439 no
H(102) C(72) H(104) 109.441 no
H(103) C(72) H(104) 109.439 no
C(68) C(73) H(105) 112.986 no
C(68) C(73) H(106) 107.444 no
C(68) C(73) H(107) 108.037 no
H(105) C(73) H(106) 109.436 no
H(105) C(73) H(107) 109.445 no
H(106) C(73) H(107) 109.424 no
C(69) C(74) H(108) 108.865 no
C(69) C(74) H(109) 110.898 no
C(69) C(74) H(110) 108.722 no
H(108) C(74) H(109) 109.438 no
H(108) C(74) H(110) 109.445 no
H(109) C(74) H(110) 109.450 no
C(70) C(75) H(111) 106.152 no
C(70) C(75) H(112) 111.197 no
C(70) C(75) H(113) 111.125 no
H(111) C(75) H(112) 109.425 no
H(111) C(75) H(113) 109.423 no
H(112) C(75) H(113) 109.451 no
C(71) C(76) H(114) 110.411 no
C(71) C(76) H(115) 106.264 no
C(71) C(76) H(116) 111.763 no
H(114) C(76) H(115) 109.449 no
H(114) C(76) H(116) 109.440 no
H(115) C(76) H(116) 109.449 no

loop_
_geom_bond_atom_site_label_1
_geom_bond_atom_site_label_2
_geom_bond_distance
_geom_bond_publ_flag
Mo(1) Cl(3) 2.409(5) yes
Mo(1) Cl(4) 2.394(6) yes
Mo(1) Cl(5) 2.400(5) yes
Mo(1) Cl(6) 2.411(6) yes
Mo(1) P(1) 2.695(6) yes
Mo(1) C(19) 2.38(2) yes
Mo(1) C(20) 2.29(3) yes
Mo(1) C(21) 2.40(2) yes
Mo(1) C(22) 2.516(18) yes
Mo(1) C(23) 2.473(19) yes
Mo(2) Cl(7) 2.387(6) yes
Mo(2) Cl(8) 2.410(6) yes
Mo(2) Cl(9) 2.407(5) yes
Mo(2) Cl(10) 2.380(5) yes
Mo(2) P(2) 2.707(6) yes
Mo(2) C(29) 2.358(19) yes
Mo(2) C(30) 2.45(2) yes
Mo(2) C(31) 2.39(2) yes
Mo(2) C(32) 2.354(19) yes
Mo(2) C(33) 2.42(2) yes
Mo(3) Cl(13) 2.397(5) yes
Mo(3) Cl(14) 2.409(6) yes
Mo(3) Cl(15) 2.412(6) yes
Mo(3) Cl(16) 2.391(6) yes
Mo(3) P(3) 2.683(6) yes
Mo(3) C(57) 2.487(19) yes
Mo(3) C(58) 2.39(3) yes
Mo(3) C(59) 2.38(3) yes
Mo(3) C(60) 2.36(2) yes
Mo(3) C(61) 2.509(19) yes
Mo(4) Cl(17) 2.397(6) yes
Mo(4) Cl(18) 2.414(6) yes
Mo(4) Cl(19) 2.402(5) yes
Mo(4) Cl(20) 2.383(6) yes
Mo(4) P(4) 2.710(6) yes
Mo(4) C(67) 2.502(17) yes
Mo(4) C(68) 2.404(17) yes
Mo(4) C(69) 2.39(2) yes
Mo(4) C(70) 2.320(19) yes
Mo(4) C(71) 2.45(2) yes
Zr(1) Cl(1) 2.426(5) yes
Zr(1) Cl(2) 2.433(6) yes
Zr(1) C(1) 2.598(17) yes
Zr(1) C(2) 2.492(19) yes
Zr(1) C(3) 2.50(3) yes
Zr(1) C(4) 2.50(2) yes
Zr(1) C(5) 2.542(18) yes
Zr(1) C(10) 2.622(18) yes
Zr(1) C(11) 2.541(17) yes
Zr(1) C(12) 2.42(2) yes
Zr(1) C(13) 2.49(2) yes
Zr(1) C(14) 2.580(19) yes
Zr(2) Cl(11) 2.429(5) yes
Zr(2) Cl(12) 2.436(6) yes
Zr(2) C(39) 2.607(15) yes
Zr(2) C(40) 2.510(17) yes
Zr(2) C(41) 2.46(2) yes
Zr(2) C(42) 2.488(19) yes
Zr(2) C(43) 2.53(2) yes
Zr(2) C(48) 2.593(17) yes
Zr(2) C(49) 2.553(16) yes
Zr(2) C(50) 2.472(17) yes
Zr(2) C(51) 2.464(16) yes
Zr(2) C(52) 2.593(18) yes
Cl(21) C(77) 1.77(4) yes
Cl(22) C(77) 1.40(4) yes
P(1) C(1) 1.812(19) yes
P(1) C(6) 1.86(3) yes
P(1) C(8) 1.87(2) yes
P(2) C(10) 1.823(18) yes
P(2) C(15) 1.77(2) yes
P(2) C(17) 1.81(2) yes
P(3) C(39) 1.773(16) yes
P(3) C(44) 1.831(19) yes
P(3) C(46) 1.85(2) yes
P(4) C(48) 1.842(19) yes
P(4) C(53) 1.84(3) yes
P(4) C(55) 1.79(2) yes
C(1) C(2) 1.40(3) yes
C(1) C(5) 1.43(3) yes
C(2) C(3) 1.50(3) yes
C(3) C(4) 1.41(3) yes
C(4) C(5) 1.37(3) yes
C(6) C(7) 1.56(3) yes
C(8) C(9) 1.49(3) yes
C(10) C(11) 1.42(3) yes
C(10) C(14) 1.38(3) yes
C(11) C(12) 1.40(3) yes
C(12) C(13) 1.39(3) yes
C(13) C(14) 1.41(3) yes
C(15) C(16) 1.66(4) yes
C(17) C(18) 1.56(3) yes
C(19) C(20) 1.41(3) yes
C(19) C(23) 1.43(3) yes
C(19) C(24) 1.47(3) yes
C(20) C(21) 1.40(3) yes
C(20) C(25) 1.41(3) yes
C(21) C(22) 1.37(3) yes
C(21) C(26) 1.53(3) yes
C(22) C(23) 1.48(3) yes
C(22) C(27) 1.41(3) yes
C(23) C(28) 1.45(3) yes
C(29) C(30) 1.36(3) yes
C(29) C(33) 1.37(3) yes
C(29) C(34) 1.44(3) yes
C(30) C(31) 1.35(3) yes
C(30) C(35) 1.57(3) yes
C(31) C(32) 1.35(3) yes
C(31) C(36) 1.57(3) yes
C(32) C(33) 1.45(3) yes
C(32) C(37) 1.48(3) yes
C(33) C(38) 1.45(3) yes
C(39) C(40) 1.39(3) yes
C(39) C(43) 1.48(3) yes
C(40) C(41) 1.41(3) yes
C(41) C(42) 1.38(3) yes
C(42) C(43) 1.46(3) yes
C(44) C(45) 1.51(3) yes
C(46) C(47) 1.52(3) yes
C(48) C(49) 1.38(3) yes
C(48) C(52) 1.40(3) yes
C(49) C(50) 1.39(3) yes
C(50) C(51) 1.42(3) yes
C(51) C(52) 1.47(3) yes
C(53) C(54) 1.56(4) yes
C(55) C(56) 1.50(3) yes
C(57) C(58) 1.49(3) yes
C(57) C(61) 1.44(3) yes
C(57) C(62) 1.42(3) yes
C(58) C(59) 1.36(3) yes
C(58) C(63) 1.48(3) yes
C(59) C(60) 1.43(3) yes
C(59) C(64) 1.44(3) yes
C(60) C(61) 1.45(3) yes
C(60) C(65) 1.46(3) yes
C(61) C(66) 1.46(3) yes
C(67) C(68) 1.46(3) yes
C(67) C(71) 1.37(3) yes
C(67) C(72) 1.48(3) yes
C(68) C(69) 1.40(3) yes
C(68) C(73) 1.51(3) yes
C(69) C(70) 1.46(3) yes
C(69) C(74) 1.40(3) yes
C(70) C(71) 1.34(3) yes
C(70) C(75) 1.54(3) yes
C(71) C(76) 1.56(3) yes
C(2) H(1) 0.980 no
C(3) H(2) 0.980 no
C(4) H(3) 0.980 no
C(5) H(4) 0.980 no
C(6) H(5) 0.970 no
C(6) H(6) 0.970 no
C(7) H(7) 0.960 no
C(7) H(8) 0.960 no
C(7) H(9) 0.960 no
C(8) H(10) 0.970 no
C(8) H(11) 0.970 no
C(9) H(12) 0.960 no
C(9) H(13) 0.960 no
C(9) H(14) 0.960 no
C(11) H(15) 0.980 no
C(12) H(16) 0.980 no
C(13) H(17) 0.980 no
C(14) H(18) 0.980 no
C(15) H(19) 0.970 no
C(15) H(20) 0.970 no
C(16) H(21) 0.960 no
C(16) H(22) 0.960 no
C(16) H(23) 0.960 no
C(17) H(24) 0.970 no
C(17) H(25) 0.970 no
C(18) H(26) 0.960 no
C(18) H(27) 0.960 no
C(18) H(28) 0.960 no
C(24) H(29) 0.960 no
C(24) H(30) 0.960 no
C(24) H(31) 0.960 no
C(25) H(32) 0.960 no
C(25) H(33) 0.960 no
C(25) H(34) 0.960 no
C(26) H(35) 0.960 no
C(26) H(36) 0.960 no
C(26) H(37) 0.960 no
C(27) H(38) 0.960 no
C(27) H(39) 0.960 no
C(27) H(40) 0.960 no
C(28) H(41) 0.960 no
C(28) H(42) 0.960 no
C(28) H(43) 0.960 no
C(34) H(44) 0.960 no
C(34) H(45) 0.960 no
C(34) H(46) 0.960 no
C(35) H(47) 0.960 no
C(35) H(48) 0.960 no
C(35) H(49) 0.960 no
C(36) H(50) 0.960 no
C(36) H(51) 0.960 no
C(36) H(52) 0.960 no
C(37) H(53) 0.960 no
C(37) H(54) 0.960 no
C(37) H(55) 0.960 no
C(38) H(56) 0.960 no
C(38) H(57) 0.960 no
C(38) H(58) 0.960 no
C(40) H(59) 0.980 no
C(41) H(60) 0.980 no
C(42) H(61) 0.980 no
C(43) H(62) 0.980 no
C(44) H(63) 0.970 no
C(44) H(64) 0.970 no
C(45) H(65) 0.960 no
C(45) H(66) 0.960 no
C(45) H(67) 0.960 no
C(46) H(68) 0.970 no
C(46) H(69) 0.970 no
C(47) H(70) 0.960 no
C(47) H(71) 0.960 no
C(47) H(72) 0.960 no
C(49) H(73) 0.980 no
C(50) H(74) 0.980 no
C(51) H(75) 0.980 no
C(52) H(76) 0.980 no
C(53) H(77) 0.970 no
C(53) H(78) 0.970 no
C(54) H(79) 0.960 no
C(54) H(80) 0.960 no
C(54) H(81) 0.960 no
C(55) H(82) 0.970 no
C(55) H(83) 0.970 no
C(56) H(84) 0.960 no
C(56) H(85) 0.960 no
C(56) H(86) 0.960 no
C(62) H(87) 0.960 no
C(62) H(88) 0.960 no
C(62) H(89) 0.960 no
C(63) H(90) 0.960 no
C(63) H(91) 0.960 no
C(63) H(92) 0.960 no
C(64) H(93) 0.960 no
C(64) H(94) 0.960 no
C(64) H(95) 0.960 no
C(65) H(96) 0.960 no
C(65) H(97) 0.960 no
C(65) H(98) 0.960 no
C(66) H(99) 0.960 no
C(66) H(100) 0.960 no
C(66) H(101) 0.960 no
C(72) H(102) 0.960 no
C(72) H(103) 0.960 no
C(72) H(104) 0.960 no
C(73) H(105) 0.960 no
C(73) H(106) 0.960 no
C(73) H(107) 0.960 no
C(74) H(108) 0.960 no
C(74) H(109) 0.960 no
C(74) H(110) 0.960 no
C(75) H(111) 0.960 no
C(75) H(112) 0.960 no
C(75) H(113) 0.960 no
C(76) H(114) 0.960 no
C(76) H(115) 0.960 no
C(76) H(116) 0.960 no

loop_
_geom_contact_atom_site_label_1
_geom_contact_atom_site_label_2
_geom_contact_distance
_geom_contact_publ_flag
_geom_contact_site_symmetry_2
Cl(1) C(6) 3.51(3) no .
Cl(1) C(7) 3.550(19) no .
Cl(2) C(8) 3.56(2) no .
Cl(2) C(17) 3.560(19) no .
Cl(3) C(1) 3.49(2) no .
Cl(3) C(2) 3.35(2) no .
Cl(3) C(8) 3.16(2) no .
Cl(3) C(24) 3.15(2) no .
Cl(3) C(25) 3.49(3) no .
Cl(4) C(1) 3.116(18) no .
Cl(4) C(5) 3.24(2) no .
Cl(4) C(28) 3.10(3) no .
Cl(5) C(6) 3.22(2) no .
Cl(5) C(7) 3.20(2) no .
Cl(5) C(26) 3.45(2) no .
Cl(5) C(27) 3.05(2) no .
Cl(6) C(8) 3.11(2) no .
Cl(6) C(25) 3.17(2) no .
Cl(6) C(26) 3.100(18) no .
Cl(7) C(17) 3.21(2) no .
Cl(7) C(18) 3.27(3) no .
Cl(7) C(34) 3.07(2) no .
Cl(7) C(38) 3.39(2) no .
Cl(8) C(15) 3.16(2) no .
Cl(8) C(18) 3.44(3) no .
Cl(8) C(35) 3.02(2) no .
Cl(9) C(10) 3.527(19) no .
Cl(9) C(11) 3.333(18) no .
Cl(9) C(15) 3.17(3) no .
Cl(9) C(36) 3.068(18) no .
Cl(9) C(37) 3.506(19) no .
Cl(10) C(10) 3.01(2) no .
Cl(10) C(11) 3.403(18) no .
Cl(10) C(14) 3.204(19) no .
Cl(10) C(37) 3.190(19) no .
Cl(10) C(38) 3.188(18) no .
Cl(11) C(53) 3.44(3) no .
Cl(12) C(46) 3.569(19) no .
Cl(12) C(56) 3.52(2) no .
Cl(13) C(39) 3.489(17) no .
Cl(13) C(40) 3.331(18) no .
Cl(13) C(44) 3.16(3) no .
Cl(13) C(62) 3.07(3) no .
Cl(14) C(44) 3.252(19) no .
Cl(14) C(47) 3.452(19) no .
Cl(14) C(66) 2.99(3) no .
Cl(15) C(46) 3.15(2) no .
Cl(15) C(47) 3.40(2) no .
Cl(15) C(64) 3.40(3) no .
Cl(15) C(65) 3.14(2) no .
Cl(16) C(39) 3.080(17) no .
Cl(16) C(40) 3.459(17) no .
Cl(16) C(43) 3.29(2) no .
Cl(16) C(63) 3.11(3) no .
Cl(16) C(64) 3.33(2) no .
Cl(17) C(53) 3.05(3) no .
Cl(17) C(54) 3.27(3) no .
Cl(17) C(73) 3.10(3) no .
Cl(17) C(74) 3.38(3) no .
Cl(18) C(55) 3.15(3) no .
Cl(18) C(56) 3.448(18) no .
Cl(18) C(74) 3.341(19) no .
Cl(18) C(75) 3.12(3) no .
Cl(19) C(48) 3.41(2) no .
Cl(19) C(52) 3.21(2) no .
Cl(19) C(56) 3.349(19) no .
Cl(19) C(76) 3.034(19) no .
Cl(20) C(48) 3.167(15) no .
Cl(20) C(49) 3.236(19) no .
Cl(20) C(72) 3.08(3) no .
C(1) C(7) 3.47(3) no .
C(2) C(8) 3.32(3) no .
C(3) C(16) 3.44(3) no .
C(5) C(6) 3.59(3) no .
C(5) C(7) 3.41(3) no .
C(6) C(9) 3.02(3) no .
C(11) C(15) 3.42(3) no .
C(14) C(17) 3.09(3) no .
C(15) C(18) 3.45(3) no .
C(16) C(17) 3.21(3) no .
C(16) C(18) 3.56(4) no .
C(24) C(25) 3.12(3) no .
C(24) C(28) 3.01(3) no .
C(25) C(26) 3.14(3) no .
C(26) C(27) 3.12(3) no .
C(27) C(28) 3.11(3) no .
C(31) C(34) 3.55(3) no .
C(34) C(35) 3.03(3) no .
C(34) C(38) 3.13(3) no .
C(35) C(36) 3.15(3) no .
C(36) C(37) 3.08(3) no .
C(37) C(38) 3.25(3) no .
C(40) C(44) 3.31(3) no .
C(43) C(46) 3.18(3) no .
C(44) C(47) 3.55(3) no .
C(45) C(46) 3.29(3) no .
C(45) C(47) 3.56(3) no .
C(45) C(51) 3.48(3) no .
C(48) C(56) 3.56(3) no .
C(49) C(53) 3.02(3) no .
C(52) C(55) 3.51(3) no .
C(54) C(55) 3.11(4) no .
C(62) C(63) 3.09(3) no .
C(62) C(66) 3.07(3) no .
C(63) C(64) 3.22(3) no .
C(64) C(65) 3.14(3) no .
C(65) C(66) 3.09(3) no .
C(71) C(73) 3.59(4) no .
C(71) C(74) 3.59(3) no .
C(72) C(73) 3.10(4) no .
C(72) C(76) 3.10(4) no .
C(73) C(74) 3.16(4) no .
C(74) C(75) 3.05(3) no .
C(75) C(76) 3.27(3) no .
Cl(4) C(41) 3.535(18) no .
Cl(6) C(24) 3.33(2) no 1_655
Cl(7) Cl(21) 3.574(11) no .
Cl(9) C(13) 3.467(19) no 1_455
Cl(10) C(36) 3.544(17) no 1_655
Cl(11) C(44) 3.426(18) no 1_655
Cl(13) C(42) 3.492(19) no 1_455
Cl(16) C(62) 3.60(2) no 1_655
Cl(18) C(76) 3.547(18) no 1_655
Cl(20) C(12) 3.561(19) no .
Cl(21) Cl(7) 3.574(11) no .
C(5) C(49) 3.56(3) no .
C(9) C(38) 3.55(3) no 2_746
C(12) Cl(20) 3.561(19) no .
C(12) C(73) 3.59(4) no .
C(13) Cl(9) 3.467(19) no 1_655
C(18) C(67) 3.47(4) no 2_646
C(18) C(68) 3.46(4) no 2_646
C(18) C(69) 3.50(4) no 2_646
C(18) C(70) 3.53(3) no 2_646
C(18) C(71) 3.37(3) no 2_646
C(19) C(47) 3.43(3) no 2_647
C(20) C(47) 3.60(3) no 2_647
C(23) C(47) 3.49(3) no 2_647
C(24) Cl(6) 3.33(2) no 1_455
C(36) Cl(10) 3.544(17) no 1_455
C(38) C(9) 3.55(3) no 2_756
C(41) Cl(4) 3.535(18) no .
C(42) Cl(13) 3.492(19) no 1_655
C(44) Cl(11) 3.426(18) no 1_455
C(45) C(63) 3.45(3) no 2_657
C(47) C(19) 3.43(3) no 2_657
C(47) C(20) 3.60(3) no 2_657
C(47) C(23) 3.49(3) no 2_657
C(49) C(5) 3.56(3) no .
C(56) C(57) 3.50(3) no 2_657
C(56) C(61) 3.44(3) no 2_657
C(57) C(56) 3.50(3) no 2_647
C(61) C(56) 3.44(3) no 2_647
C(62) Cl(16) 3.60(2) no 1_455
C(63) C(45) 3.45(3) no 2_647
C(67) C(18) 3.47(4) no 2_656
C(68) C(18) 3.46(4) no 2_656
C(69) C(18) 3.50(4) no 2_656
C(70) C(18) 3.53(3) no 2_656
C(71) C(18) 3.37(3) no 2_656
C(73) C(12) 3.59(4) no .
C(76) Cl(18) 3.547(18) no 1_455
Mo(1) H(31) 3.5066 no .
Mo(1) H(34) 3.2937 no .
Mo(1) H(37) 3.4260 no .
Mo(1) H(38) 3.4951 no .
Mo(2) H(46) 3.5508 no .
Mo(2) H(52) 3.5080 no .
Mo(2) H(53) 3.4691 no .
Mo(2) H(58) 3.2731 no .
Mo(3) H(87) 3.5477 no .
Mo(3) H(92) 3.4725 no .
Mo(3) H(95) 3.4695 no .
Mo(3) H(96) 3.4268 no .
Mo(3) H(101) 3.5446 no .
Mo(4) H(110) 3.4176 no .
Mo(4) H(111) 3.5490 no .
Mo(4) H(114) 3.5148 no .
Zr(1) H(21) 3.5147 no .
Zr(2) H(65) 3.5845 no .
Cl(1) H(4) 3.3042 no .
Cl(1) H(6) 2.8161 no .
Cl(1) H(9) 2.9846 no .
Cl(1) H(14) 3.5032 no .
Cl(1) H(17) 2.9219 no .
Cl(2) H(1) 3.1351 no .
Cl(2) H(11) 2.6858 no .
Cl(2) H(14) 3.3527 no .
Cl(2) H(18) 3.2824 no .
Cl(2) H(21) 3.1664 no .
Cl(2) H(25) 2.7236 no .
Cl(3) H(1) 2.8688 no .
Cl(3) H(10) 2.8876 no .
Cl(3) H(11) 3.4248 no .
Cl(3) H(30) 3.5796 no .
Cl(3) H(31) 2.4425 no .
Cl(3) H(33) 3.1974 no .
Cl(3) H(34) 3.4776 no .
Cl(4) H(4) 3.3593 no .
Cl(4) H(42) 3.2542 no .
Cl(4) H(43) 2.6834 no .
Cl(5) H(5) 2.9762 no .
Cl(5) H(7) 2.4420 no .
Cl(5) H(37) 2.8666 no .
Cl(5) H(38) 2.3489 no .
Cl(5) H(39) 3.5224 no .
Cl(6) H(5) 3.3550 no .
Cl(6) H(10) 2.7030 no .
Cl(6) H(12) 3.2352 no .
Cl(6) H(34) 2.4600 no .
Cl(6) H(36) 2.7604 no .
Cl(6) H(37) 3.0425 no .
Cl(7) H(24) 2.8218 no .
Cl(7) H(26) 2.5968 no .
Cl(7) H(45) 2.8657 no .
Cl(7) H(46) 2.9626 no .
Cl(7) H(58) 2.7227 no .
Cl(8) H(20) 2.5520 no .
Cl(8) H(26) 2.8921 no .
Cl(8) H(28) 3.3105 no .
Cl(8) H(46) 3.4130 no .
Cl(8) H(48) 3.0647 no .
Cl(8) H(49) 2.6386 no .
Cl(9) H(15) 2.7705 no .
Cl(9) H(19) 2.8841 no .
Cl(9) H(20) 3.2553 no .
Cl(9) H(51) 3.5074 no .
Cl(9) H(52) 2.3753 no .
Cl(9) H(53) 2.9320 no .
Cl(10) H(18) 3.4449 no .
Cl(10) H(53) 3.0949 no .
Cl(10) H(54) 2.8695 no .
Cl(10) H(57) 3.0776 no .
Cl(10) H(58) 2.9030 no .
Cl(11) H(61) 2.8937 no .
Cl(11) H(73) 3.3287 no .
Cl(11) H(77) 2.5374 no .
Cl(11) H(82) 3.3537 no .
Cl(12) H(62) 3.2317 no .
Cl(12) H(65) 3.2098 no .
Cl(12) H(69) 2.7296 no .
Cl(12) H(76) 3.2366 no .
Cl(12) H(82) 3.1212 no .
Cl(12) H(84) 2.8196 no .
Cl(13) H(59) 2.8135 no .
Cl(13) H(63) 2.9989 no .
Cl(13) H(64) 3.1479 no .
Cl(13) H(87) 2.7389 no .
Cl(13) H(88) 2.9932 no .
Cl(13) H(91) 3.3140 no .
Cl(14) H(64) 2.7095 no .
Cl(14) H(70) 2.9190 no .
Cl(14) H(72) 3.3341 no .
Cl(14) H(97) 3.5285 no .
Cl(14) H(100) 3.0957 no .
Cl(14) H(101) 2.4979 no .
Cl(15) H(68) 2.7710 no .
Cl(15) H(70) 2.7338 no .
Cl(15) H(95) 2.7853 no .
Cl(15) H(96) 2.4480 no .
Cl(16) H(62) 3.5033 no .
Cl(16) H(91) 3.5866 no .
Cl(16) H(92) 2.4630 no .
Cl(16) H(94) 3.0535 no .
Cl(16) H(95) 3.2573 no .
Cl(17) H(78) 2.6756 no .
Cl(17) H(81) 2.5455 no .
Cl(17) H(105) 2.5506 no .
Cl(17) H(106) 3.4947 no .
Cl(17) H(110) 2.7430 no .
Cl(18) H(81) 3.4225 no .
Cl(18) H(83) 2.7749 no .
Cl(18) H(86) 2.8532 no .
Cl(18) H(109) 3.1218 no .
Cl(18) H(110) 3.2349 no .
Cl(18) H(111) 3.0325 no .
Cl(18) H(112) 2.8266 no .
Cl(19) H(76) 2.7322 no .
Cl(19) H(84) 3.2377 no .
Cl(19) H(86) 2.8073 no .
Cl(19) H(111) 3.3119 no .
Cl(19) H(114) 2.5731 no .
Cl(19) H(115) 3.0609 no .
Cl(20) H(73) 3.2088 no .
Cl(20) H(78) 3.3255 no .
Cl(20) H(103) 3.0570 no .
Cl(20) H(104) 2.7384 no .
Cl(20) H(106) 3.5801 no .
P(1) H(1) 3.0751 no .
P(1) H(4) 3.2275 no .
P(1) H(7) 3.0728 no .
P(1) H(9) 3.0663 no .
P(1) H(12) 3.0076 no .
P(1) H(14) 3.0469 no .
P(2) H(15) 3.1126 no .
P(2) H(18) 3.1240 no .
P(2) H(21) 3.0933 no .
P(2) H(23) 3.1107 no .
P(2) H(26) 2.9753 no .
P(2) H(28) 2.9500 no .
P(3) H(59) 3.0560 no .
P(3) H(62) 3.1555 no .
P(3) H(65) 3.0474 no .
P(3) H(67) 3.0600 no .
P(3) H(70) 3.0561 no .
P(3) H(72) 3.0472 no .
P(4) H(73) 2.9571 no .
P(4) H(76) 3.2242 no .
P(4) H(79) 2.9377 no .
P(4) H(81) 2.8609 no .
P(4) H(84) 3.0575 no .
P(4) H(86) 3.0978 no .
C(1) H(2) 3.3813 no .
C(1) H(3) 3.2539 no .
C(1) H(6) 3.2246 no .
C(1) H(9) 3.0896 no .
C(1) H(11) 2.8442 no .
C(2) H(3) 3.1699 no .
C(2) H(4) 3.1503 no .
C(2) H(11) 2.9506 no .
C(2) H(21) 2.8842 no .
C(3) H(4) 3.2378 no .
C(3) H(15) 2.9778 no .
C(3) H(19) 3.0815 no .
C(3) H(21) 2.7786 no .
C(3) H(22) 3.5683 no .
C(4) H(1) 3.1635 no .
C(4) H(15) 3.0305 no .
C(4) H(16) 3.3602 no .
C(5) H(1) 3.1406 no .
C(5) H(2) 3.2618 no .
C(5) H(9) 2.7131 no .
C(6) H(4) 3.4352 no .
C(6) H(11) 3.5402 no .
C(6) H(12) 2.8314 no .
C(6) H(14) 2.8102 no .
C(7) H(4) 2.8441 no .
C(8) H(1) 3.0303 no .
C(8) H(5) 3.2641 no .
C(8) H(6) 2.9888 no .
C(9) H(5) 3.1864 no .
C(9) H(6) 2.7328 no .
C(10) H(2) 3.5866 no .
C(10) H(16) 3.1788 no .
C(10) H(17) 3.2390 no .
C(10) H(19) 2.9501 no .
C(10) H(21) 3.4115 no .
C(10) H(24) 3.0187 no .
C(10) H(25) 2.9414 no .
C(11) H(2) 3.1181 no .
C(11) H(3) 2.9320 no .
C(11) H(17) 3.2362 no .
C(11) H(18) 3.2192 no .
C(11) H(19) 3.0403 no .
C(12) H(3) 3.0808 no .
C(12) H(18) 3.1519 no .
C(13) H(15) 3.2448 no .
C(14) H(15) 3.2048 no .
C(14) H(16) 3.1513 no .
C(14) H(24) 2.9587 no .
C(14) H(25) 3.1557 no .
C(15) H(2) 3.0004 no .
C(15) H(15) 3.2554 no .
C(15) H(25) 3.1346 no .
C(15) H(28) 3.0485 no .
C(16) H(1) 3.3904 no .
C(16) H(2) 2.9095 no .
C(16) H(25) 2.9392 no .
C(16) H(28) 2.9347 no .
C(17) H(18) 2.8282 no .
C(17) H(20) 3.3905 no .
C(17) H(21) 3.2685 no .
C(17) H(23) 2.9086 no .
C(18) H(20) 3.5021 no .
C(18) H(23) 2.9147 no .
C(19) H(32) 3.0519 no .
C(19) H(33) 2.5737 no .
C(19) H(34) 3.1421 no .
C(19) H(41) 2.7696 no .
C(19) H(42) 3.3090 no .
C(19) H(43) 2.7712 no .
C(20) H(29) 3.0020 no .
C(20) H(30) 3.2297 no .
C(20) H(31) 2.8601 no .
C(20) H(35) 3.1345 no .
C(20) H(36) 2.6519 no .
C(20) H(37) 3.2802 no .
C(21) H(32) 2.7359 no .
C(21) H(33) 3.2634 no .
C(21) H(34) 2.7404 no .
C(21) H(38) 2.8479 no .
C(21) H(39) 3.2842 no .
C(21) H(40) 2.7965 no .
C(22) H(35) 2.7730 no .
C(22) H(36) 3.2689 no .
C(22) H(37) 2.7803 no .
C(22) H(41) 3.0703 no .
C(22) H(42) 2.6914 no .
C(22) H(43) 3.3230 no .
C(23) H(29) 3.2219 no .
C(23) H(30) 2.4160 no .
C(23) H(31) 3.1204 no .
C(23) H(38) 3.1353 no .
C(23) H(39) 2.5750 no .
C(23) H(40) 3.1526 no .
C(24) H(33) 2.7345 no .
C(24) H(41) 2.9482 no .
C(24) H(43) 2.9514 no .
C(25) H(29) 3.2272 no .
C(25) H(31) 3.1963 no .
C(25) H(36) 2.7330 no .
C(26) H(32) 3.1383 no .
C(26) H(34) 3.0317 no .
C(26) H(38) 3.1214 no .
C(26) H(40) 3.0718 no .
C(27) H(35) 3.1328 no .
C(27) H(37) 3.0834 no .
C(27) H(41) 3.5710 no .
C(27) H(42) 2.7294 no .
C(28) H(30) 2.4036 no .
C(28) H(39) 2.6713 no .
C(29) H(47) 3.1333 no .
C(29) H(48) 2.7229 no .
C(29) H(49) 3.2887 no .
C(29) H(56) 2.7413 no .
C(29) H(57) 3.2783 no .
C(29) H(58) 2.7813 no .
C(30) H(44) 2.6392 no .
C(30) H(45) 3.2078 no .
C(30) H(46) 2.7013 no .
C(30) H(50) 3.1546 no .
C(30) H(51) 2.7004 no .
C(30) H(52) 3.1879 no .
C(31) H(47) 2.8710 no .
C(31) H(48) 3.3385 no .
C(31) H(49) 2.8527 no .
C(31) H(53) 2.8348 no .
C(31) H(54) 3.2217 no .
C(31) H(55) 2.8488 no .
C(32) H(50) 2.8201 no .
C(32) H(51) 3.3425 no .
C(32) H(52) 2.8002 no .
C(32) H(56) 3.2193 no .
C(32) H(57) 2.6911 no .
C(32) H(58) 3.1693 no .
C(33) H(44) 2.9528 no .
C(33) H(45) 2.6329 no .
C(33) H(46) 3.2564 no .
C(33) H(53) 3.3254 no .
C(33) H(54) 2.6210 no .
C(33) H(55) 3.1624 no .
C(34) H(47) 3.5066 no .
C(34) H(48) 2.6426 no .
C(34) H(56) 3.0051 no .
C(34) H(58) 3.1995 no .
C(35) H(44) 2.9768 no .
C(35) H(46) 2.9216 no .
C(35) H(51) 2.7471 no .
C(36) H(47) 3.1572 no .
C(36) H(49) 3.0782 no .
C(36) H(53) 3.0777 no .
C(36) H(55) 3.1057 no .
C(37) H(50) 3.0220 no .
C(37) H(52) 3.0414 no .
C(37) H(57) 2.8630 no .
C(38) H(44) 3.5667 no .
C(38) H(45) 2.7580 no .
C(38) H(54) 2.7808 no .
C(39) H(60) 3.2557 no .
C(39) H(61) 3.2706 no .
C(39) H(63) 2.8136 no .
C(39) H(65) 3.3430 no .
C(39) H(68) 3.1157 no .
C(39) H(69) 2.9460 no .
C(40) H(61) 3.1848 no .
C(40) H(62) 3.2414 no .
C(40) H(63) 2.8858 no .
C(40) H(74) 3.0303 no .
C(40) H(75) 3.2030 no .
C(41) H(62) 3.2729 no .
C(41) H(74) 3.1068 no .
C(42) H(59) 3.1810 no .
C(43) H(59) 3.2389 no .
C(43) H(60) 3.2743 no .
C(43) H(68) 3.0698 no .
C(43) H(69) 3.1977 no .
C(44) H(59) 3.0744 no .
C(44) H(69) 3.1561 no .
C(44) H(72) 3.1731 no .
C(44) H(75) 3.0333 no .
C(45) H(69) 3.0238 no .
C(45) H(72) 2.9475 no .
C(45) H(75) 2.8873 no .
C(46) H(62) 2.9146 no .
C(46) H(64) 3.5390 no .
C(46) H(65) 3.2811 no .
C(46) H(67) 2.9963 no .
C(47) H(67) 2.8844 no .
C(48) H(74) 3.2032 no .
C(48) H(75) 3.2373 no .
C(48) H(77) 2.8377 no .
C(48) H(78) 3.2346 no .
C(48) H(82) 3.0626 no .
C(48) H(84) 3.1736 no .
C(49) H(75) 3.1951 no .
C(49) H(76) 3.2191 no .
C(49) H(77) 2.8052 no .
C(49) H(78) 3.1114 no .
C(50) H(59) 3.0069 no .
C(50) H(60) 3.3342 no .
C(50) H(76) 3.2597 no .
C(51) H(59) 3.0594 no .
C(51) H(63) 3.0501 no .
C(51) H(65) 2.8418 no .
C(51) H(66) 3.5495 no .
C(51) H(73) 3.2148 no .
C(52) H(65) 3.0443 no .
C(52) H(73) 3.2051 no .
C(52) H(74) 3.2705 no .
C(52) H(84) 2.9430 no .
C(53) H(73) 2.5995 no .
C(53) H(82) 3.1943 no .
C(53) H(83) 3.3008 no .
C(54) H(82) 3.3283 no .
C(54) H(83) 3.0390 no .
C(55) H(76) 3.4872 no .
C(55) H(77) 3.1489 no .
C(55) H(79) 2.6656 no .
C(55) H(81) 3.2807 no .
C(56) H(76) 3.2140 no .
C(57) H(90) 3.0921 no .
C(57) H(91) 2.6097 no .
C(57) H(92) 3.2711 no .
C(57) H(99) 2.7747 no .
C(57) H(100) 3.3055 no .
C(57) H(101) 2.8221 no .
C(58) H(87) 3.2131 no .
C(58) H(88) 2.7177 no .
C(58) H(89) 3.1360 no .
C(58) H(93) 3.0789 no .
C(58) H(94) 2.5743 no .
C(58) H(95) 3.2139 no .
C(59) H(90) 2.8317 no .
C(59) H(91) 3.3107 no .
C(59) H(92) 2.8274 no .
C(59) H(96) 2.8524 no .
C(59) H(97) 3.3771 no .
C(59) H(98) 2.8731 no .
C(60) H(93) 2.7973 no .
C(60) H(94) 3.2524 no .
C(60) H(95) 2.8048 no .
C(60) H(99) 3.2480 no .
C(60) H(100) 2.7331 no .
C(60) H(101) 3.2441 no .
C(61) H(87) 2.6992 no .
C(61) H(88) 3.3416 no .
C(61) H(89) 2.8004 no .
C(61) H(96) 3.1381 no .
C(61) H(97) 2.5062 no .
C(61) H(98) 3.0270 no .
C(62) H(90) 3.5571 no .
C(62) H(91) 2.6521 no .
C(62) H(99) 2.9655 no .
C(62) H(101) 3.1196 no .
C(63) H(88) 2.7167 no .
C(63) H(94) 2.7814 no .
C(64) H(90) 3.2278 no .
C(64) H(92) 3.2082 no .
C(64) H(96) 3.1085 no .
C(64) H(98) 3.1194 no .
C(65) H(93) 3.1361 no .
C(65) H(95) 3.1510 no .
C(65) H(100) 2.6833 no .
C(66) H(87) 2.9085 no .
C(66) H(89) 3.0668 no .
C(66) H(97) 2.6387 no .
C(67) H(105) 3.2740 no .
C(67) H(106) 2.5204 no .
C(67) H(107) 3.0244 no .
C(67) H(114) 2.8055 no .
C(67) H(115) 3.2789 no .
C(67) H(116) 2.8055 no .
C(68) H(102) 3.1666 no .
C(68) H(103) 2.7367 no .
C(68) H(104) 3.3326 no .
C(68) H(108) 2.7083 no .
C(68) H(109) 3.2610 no .
C(68) H(110) 2.7345 no .
C(69) H(105) 2.9155 no .
C(69) H(106) 3.3426 no .
C(69) H(107) 2.9032 no .
C(69) H(111) 3.2243 no .
C(69) H(112) 2.5852 no .
C(69) H(113) 3.0375 no .
C(70) H(108) 3.1344 no .
C(70) H(109) 2.6955 no .
C(70) H(110) 3.2159 no .
C(70) H(114) 3.1318 no .
C(70) H(115) 2.5663 no .
C(70) H(116) 3.1798 no .
C(71) H(102) 2.8649 no .
C(71) H(103) 3.3050 no .
C(71) H(104) 2.8603 no .
C(71) H(111) 2.9043 no .
C(71) H(112) 3.3666 no .
C(71) H(113) 2.9327 no .
C(72) H(106) 2.6081 no .
C(72) H(107) 3.5311 no .
C(72) H(114) 3.1299 no .
C(72) H(116) 3.0381 no .
C(73) H(102) 3.5659 no .
C(73) H(103) 2.6926 no .
C(73) H(108) 3.0705 no .
C(73) H(110) 3.1294 no .
C(74) H(105) 3.1490 no .
C(74) H(107) 3.2091 no .
C(74) H(112) 2.6471 no .
C(74) H(113) 3.4884 no .
C(75) H(108) 3.5834 no .
C(75) H(109) 2.6359 no .
C(75) H(115) 2.8141 no .
C(76) H(102) 3.1366 no .
C(76) H(104) 3.0315 no .
C(76) H(111) 3.1951 no .
C(76) H(113) 3.3394 no .
H(1) H(2) 2.6681 no .
H(1) H(10) 3.4271 no .
H(1) H(11) 2.5480 no .
H(1) H(21) 2.5287 no .
H(1) H(22) 3.4786 no .
H(2) H(3) 2.5589 no .
H(2) H(15) 2.8053 no .
H(2) H(19) 2.2966 no .
H(2) H(21) 2.4836 no .
H(2) H(22) 2.9070 no .
H(3) H(4) 2.4485 no .
H(3) H(15) 2.6912 no .
H(3) H(16) 2.9648 no .
H(4) H(7) 3.0337 no .
H(4) H(9) 2.0476 no .
H(5) H(7) 2.2963 no .
H(5) H(8) 2.2404 no .
H(5) H(9) 2.8071 no .
H(5) H(12) 2.7046 no .
H(5) H(14) 3.1263 no .
H(6) H(7) 2.7524 no .
H(6) H(8) 2.2065 no .
H(6) H(9) 2.2966 no .
H(6) H(11) 3.4464 no .
H(6) H(12) 2.6946 no .
H(6) H(14) 2.2435 no .
H(10) H(12) 2.1620 no .
H(10) H(13) 2.1633 no .
H(10) H(14) 2.7426 no .
H(11) H(12) 2.5771 no .
H(11) H(13) 2.0604 no .
H(11) H(14) 2.1644 no .
H(15) H(16) 2.5536 no .
H(15) H(19) 2.6507 no .
H(16) H(17) 2.4790 no .
H(17) H(18) 2.5534 no .
H(18) H(24) 2.4260 no .
H(18) H(25) 2.9079 no .
H(19) H(21) 2.3906 no .
H(19) H(22) 2.3459 no .
H(19) H(23) 2.8704 no .
H(20) H(21) 2.8492 no .
H(20) H(22) 2.3330 no .
H(20) H(23) 2.3909 no .
H(20) H(28) 2.9685 no .
H(21) H(25) 2.7882 no .
H(21) H(28) 3.4666 no .
H(23) H(25) 2.6000 no .
H(23) H(27) 3.4148 no .
H(23) H(28) 2.1942 no .
H(24) H(26) 2.3049 no .
H(24) H(27) 2.2292 no .
H(24) H(28) 2.7549 no .
H(25) H(26) 2.8175 no .
H(25) H(27) 2.2680 no .
H(25) H(28) 2.3048 no .
H(29) H(32) 3.5020 no .
H(29) H(33) 2.7378 no .
H(29) H(41) 3.3281 no .
H(30) H(41) 2.3135 no .
H(30) H(42) 3.3612 no .
H(30) H(43) 2.1904 no .
H(31) H(33) 2.6320 no .
H(31) H(43) 3.4138 no .
H(32) H(35) 3.3771 no .
H(32) H(36) 2.6966 no .
H(34) H(36) 2.4267 no .
H(35) H(38) 3.2777 no .
H(35) H(40) 2.7923 no .
H(37) H(38) 2.7926 no .
H(37) H(40) 3.1198 no .
H(38) H(42) 3.3612 no .
H(39) H(41) 3.1466 no .
H(39) H(42) 2.0481 no .
H(39) H(43) 3.4322 no .
H(40) H(42) 3.3490 no .
H(44) H(47) 3.2063 no .
H(44) H(48) 2.5797 no .
H(44) H(56) 3.2405 no .
H(45) H(48) 3.5909 no .
H(45) H(56) 2.5267 no .
H(45) H(58) 2.6678 no .
H(46) H(47) 3.5517 no .
H(46) H(48) 2.3175 no .
H(46) H(49) 3.5569 no .
H(47) H(50) 3.5223 no .
H(47) H(51) 2.6800 no .
H(49) H(51) 2.4925 no .
H(50) H(53) 3.1162 no .
H(50) H(55) 2.7463 no .
H(52) H(53) 2.7381 no .
H(52) H(55) 3.1989 no .
H(53) H(57) 3.5955 no .
H(54) H(56) 3.4701 no .
H(54) H(57) 2.1757 no .
H(54) H(58) 3.3573 no .
H(55) H(57) 3.3462 no .
H(59) H(60) 2.5560 no .
H(59) H(63) 2.4402 no .
H(59) H(74) 2.7561 no .
H(59) H(75) 2.8551 no .
H(60) H(61) 2.5177 no .
H(60) H(74) 2.9829 no .
H(61) H(62) 2.6027 no .
H(62) H(68) 2.5387 no .
H(62) H(69) 2.9643 no .
H(63) H(65) 2.2211 no .
H(63) H(66) 2.1766 no .
H(63) H(67) 2.7163 no .
H(63) H(75) 2.2911 no .
H(64) H(65) 2.7158 no .
H(64) H(66) 2.1761 no .
H(64) H(67) 2.2209 no .
H(64) H(72) 3.2145 no .
H(65) H(69) 2.7867 no .
H(65) H(72) 3.3561 no .
H(65) H(75) 2.4795 no .
H(65) H(76) 2.8046 no .
H(66) H(75) 2.8184 no .
H(67) H(69) 2.7366 no .
H(67) H(70) 3.5386 no .
H(67) H(71) 3.4483 no .
H(67) H(72) 2.1471 no .
H(68) H(70) 2.2564 no .
H(68) H(71) 2.2257 no .
H(68) H(72) 2.7900 no .
H(69) H(70) 2.7034 no .
H(69) H(71) 2.1715 no .
H(69) H(72) 2.2564 no .
H(73) H(74) 2.5219 no .
H(73) H(77) 2.3693 no .
H(73) H(78) 2.4653 no .
H(74) H(75) 2.5460 no .
H(75) H(76) 2.6416 no .
H(76) H(84) 2.4356 no .
H(76) H(86) 3.4178 no .
H(77) H(79) 2.3136 no .
H(77) H(80) 2.2784 no .
H(77) H(81) 2.6790 no .
H(77) H(82) 3.1411 no .
H(78) H(79) 2.9136 no .
H(78) H(80) 2.4187 no .
H(78) H(81) 2.3147 no .
H(79) H(82) 2.7273 no .
H(79) H(83) 2.4588 no .
H(81) H(83) 3.0707 no .
H(82) H(84) 2.0937 no .
H(82) H(85) 2.0573 no .
H(82) H(86) 2.6324 no .
H(83) H(84) 2.5609 no .
H(83) H(85) 2.0126 no .
H(83) H(86) 2.0955 no .
H(87) H(91) 3.3451 no .
H(87) H(99) 2.9052 no .
H(87) H(101) 2.6669 no .
H(88) H(90) 3.2092 no .
H(88) H(91) 2.0377 no .
H(88) H(92) 3.4504 no .
H(89) H(91) 3.2281 no .
H(89) H(99) 2.6698 no .
H(89) H(101) 3.2688 no .
H(90) H(93) 3.5382 no .
H(90) H(94) 2.7188 no .
H(92) H(94) 2.5914 no .
H(93) H(96) 3.2228 no .
H(93) H(98) 2.8187 no .
H(95) H(96) 2.8229 no .
H(95) H(98) 3.2313 no .
H(96) H(100) 3.3891 no .
H(97) H(99) 3.2719 no .
H(97) H(100) 1.9932 no .
H(97) H(101) 3.2723 no .
H(98) H(100) 3.2132 no .
H(102) H(106) 3.1158 no .
H(102) H(114) 3.3173 no .
H(102) H(116) 2.7817 no .
H(103) H(105) 3.4248 no .
H(103) H(106) 1.9672 no .
H(103) H(107) 3.1612 no .
H(104) H(106) 3.3465 no .
H(104) H(114) 2.7685 no .
H(104) H(116) 3.0409 no .
H(105) H(108) 3.1449 no .
H(105) H(110) 2.8342 no .
H(107) H(108) 2.8350 no .
H(107) H(110) 3.3250 no .
H(108) H(112) 3.2446 no .
H(109) H(111) 3.4111 no .
H(109) H(112) 1.9938 no .
H(109) H(113) 3.0800 no .
H(110) H(112) 3.3120 no .
H(111) H(115) 2.5681 no .
H(113) H(115) 2.8074 no .
Cl(1) H(2) 2.7878 no 1_655
Cl(1) H(19) 2.8126 no 1_655
Cl(1) H(22) 3.3950 no 1_655
Cl(2) H(22) 3.4650 no 1_655
Cl(2) H(50) 3.5962 no 2_646
Cl(2) H(55) 2.7959 no 2_646
Cl(3) H(44) 3.4005 no 2_646
Cl(3) H(45) 3.5217 no 2_646
Cl(3) H(56) 2.7201 no 2_646
Cl(4) H(8) 3.3732 no 1_455
Cl(4) H(60) 2.6635 no .
Cl(4) H(74) 2.9859 no .
Cl(5) H(30) 3.1170 no 1_655
Cl(5) H(41) 3.3579 no 1_655
Cl(5) H(43) 3.2536 no 1_655
Cl(5) H(60) 3.0156 no .
Cl(6) H(29) 2.9433 no 1_655
Cl(6) H(30) 3.1866 no 1_655
Cl(6) H(31) 3.3115 no 1_655
Cl(6) H(44) 3.3558 no 2_646
Cl(7) H(49) 3.3796 no 1_655
Cl(7) H(113) 3.1373 no 2_646
Cl(8) H(18) 3.1986 no 1_455
Cl(8) H(108) 3.1664 no 2_646
Cl(8) H(109) 3.4437 no 2_646
Cl(9) H(17) 2.5545 no 1_455
Cl(9) H(103) 3.2239 no .
Cl(10) H(49) 3.3638 no 1_655
Cl(10) H(51) 2.6320 no 1_655
Cl(10) H(106) 3.1528 no .
Cl(10) H(107) 3.5553 no .
Cl(11) H(7) 3.5752 no .
Cl(11) H(63) 2.6824 no 1_655
Cl(11) H(64) 3.3060 no 1_655
Cl(11) H(66) 3.2829 no 1_655
Cl(11) H(75) 2.9964 no 1_655
Cl(12) H(66) 3.4183 no 1_655
Cl(12) H(90) 3.3500 no 2_657
Cl(13) H(42) 3.3031 no .
Cl(13) H(61) 2.5955 no 1_455
Cl(14) H(32) 3.0253 no 2_657
Cl(14) H(35) 3.0342 no 2_657
Cl(14) H(36) 3.5051 no 2_657
Cl(14) H(62) 3.2142 no 1_455
Cl(15) H(32) 3.4797 no 2_657
Cl(15) H(99) 3.3080 no 1_655
Cl(15) H(101) 3.4474 no 1_655
Cl(16) H(39) 3.1132 no .
Cl(16) H(87) 3.1160 no 1_655
Cl(16) H(89) 3.1724 no 1_655
Cl(16) H(99) 3.1756 no 1_655
Cl(16) H(101) 3.4410 no 1_655
Cl(17) H(16) 2.9152 no .
Cl(17) H(102) 3.3370 no 1_655
Cl(17) H(104) 3.0984 no 1_655
Cl(18) H(114) 3.1981 no 1_655
Cl(18) H(116) 3.1608 no 1_655
Cl(19) H(93) 2.8240 no 2_657
Cl(19) H(98) 2.9006 no 2_657
Cl(20) H(3) 2.8369 no .
Cl(20) H(16) 2.7588 no .
Cl(20) H(80) 3.0450 no 1_455
Cl(21) H(33) 3.3037 no 2_656
Cl(21) H(45) 3.0303 no .
Cl(21) H(48) 3.4142 no 1_655
Cl(22) H(97) 3.2604 no 1_654
Cl(22) H(100) 3.0143 no 1_654
Cl(22) H(111) 3.5132 no 2_746
Cl(22) H(112) 3.2017 no 2_746
C(4) H(73) 3.1566 no .
C(4) H(74) 3.5033 no .
C(5) H(73) 2.7910 no .
C(5) H(74) 3.5057 no .
C(6) H(30) 3.5479 no 1_655
C(7) H(43) 3.5669 no 1_655
C(8) H(44) 3.5026 no 2_646
C(9) H(22) 3.3802 no 1_655
C(9) H(47) 3.2993 no 2_646
C(9) H(56) 3.3294 no 2_746
C(9) H(57) 3.1701 no 2_746
C(9) H(58) 3.5867 no 2_746
C(11) H(103) 3.4346 no .
C(11) H(106) 3.3111 no .
C(12) H(105) 3.2913 no .
C(12) H(106) 3.0054 no .
C(13) H(51) 3.5689 no 1_655
C(13) H(52) 3.3926 no 1_655
C(13) H(105) 3.5935 no .
C(16) H(14) 3.4629 no 1_455
C(16) H(54) 3.1642 no 2_646
C(16) H(55) 3.4754 no 2_646
C(16) H(57) 3.5776 no 2_646
C(17) H(55) 3.5521 no 2_646
C(18) H(107) 3.5389 no 2_646
C(18) H(108) 3.5924 no 2_646
C(19) H(70) 3.1364 no 2_647
C(19) H(71) 3.0952 no 2_647
C(19) H(72) 3.5023 no 2_647
C(20) H(70) 3.0522 no 2_647
C(20) H(72) 3.5531 no 2_647
C(21) H(70) 3.3411 no 2_647
C(21) H(72) 3.2603 no 2_647
C(22) H(72) 3.1226 no 2_647
C(23) H(70) 3.5465 no 2_647
C(23) H(71) 3.1171 no 2_647
C(23) H(72) 3.2462 no 2_647
C(24) H(5) 3.1829 no 1_455
C(24) H(37) 3.4737 no 1_455
C(24) H(70) 3.3629 no 2_647
C(24) H(71) 3.0769 no 2_647
C(25) H(70) 3.2533 no 2_647
C(25) H(97) 3.4758 no 2_647
C(26) H(29) 3.5299 no 1_655
C(26) H(68) 3.3704 no 2_747
C(26) H(71) 3.3801 no 2_747
C(27) H(60) 3.2169 no .
C(27) H(72) 3.5932 no 2_647
C(27) H(87) 3.5932 no 1_655
C(27) H(88) 3.2383 no 1_655
C(27) H(89) 3.5095 no 1_655
C(27) H(92) 3.5208 no .
C(28) H(60) 3.5906 no .
C(28) H(71) 3.2239 no 2_647
C(29) H(10) 3.2714 no 2_656
C(30) H(10) 3.4016 no 2_656
C(30) H(13) 3.3744 no 2_656
C(31) H(13) 3.5123 no 2_656
C(33) H(10) 3.5939 no 2_656
C(34) H(10) 3.3030 no 2_656
C(34) H(34) 3.5962 no 2_656
C(34) H(113) 3.2965 no 2_646
C(35) H(13) 3.3110 no 2_656
C(35) H(58) 3.1935 no 1_455
C(36) H(13) 3.5795 no 2_656
C(36) H(17) 3.5416 no 1_455
C(36) H(105) 3.2230 no 1_455
C(36) H(107) 3.5038 no 1_455
C(37) H(21) 3.5869 no 2_656
C(37) H(23) 3.1129 no 2_656
C(37) H(25) 3.4393 no 2_656
C(37) H(107) 3.5427 no .
C(38) H(12) 3.3050 no 2_756
C(38) H(13) 3.1016 no 2_756
C(38) H(47) 3.1747 no 1_655
C(40) H(39) 3.5763 no .
C(40) H(42) 3.2693 no .
C(41) H(38) 3.3958 no .
C(41) H(39) 3.0556 no .
C(41) H(42) 3.3296 no .
C(42) H(38) 3.5634 no .
C(42) H(39) 3.5181 no .
C(42) H(87) 2.9934 no 1_655
C(43) H(87) 3.2970 no 1_655
C(43) H(101) 3.4534 no 1_655
C(45) H(90) 2.6900 no 2_657
C(45) H(92) 3.4258 no 2_657
C(47) H(29) 3.3105 no 2_657
C(47) H(37) 3.5459 no 2_757
C(47) H(41) 3.2486 no 2_657
C(49) H(3) 3.2923 no .
C(49) H(4) 2.8544 no .
C(50) H(3) 3.5223 no .
C(50) H(4) 3.4181 no .
C(50) H(80) 3.5287 no 1_455
C(51) H(79) 3.2057 no 1_455
C(51) H(80) 3.3461 no 1_455
C(52) H(79) 3.3434 no 1_455
C(54) H(75) 3.4950 no 1_655
C(54) H(104) 3.1809 no 1_655
C(54) H(114) 3.4300 no 1_655
C(55) H(94) 3.5680 no 2_757
C(56) H(89) 3.1320 no 2_657
C(56) H(94) 3.3466 no 2_757
C(56) H(99) 3.1930 no 2_657
C(57) H(84) 3.2455 no 2_647
C(57) H(85) 3.1999 no 2_647
C(57) H(86) 3.4790 no 2_647
C(58) H(84) 3.3704 no 2_647
C(60) H(86) 3.2605 no 2_647
C(61) H(84) 3.4972 no 2_647
C(61) H(85) 3.2145 no 2_647
C(61) H(86) 3.0612 no 2_647
C(62) H(38) 3.3089 no 1_455
C(62) H(40) 3.3347 no 1_455
C(62) H(61) 3.4232 no 1_455
C(62) H(84) 3.5573 no 2_647
C(62) H(85) 3.1758 no 2_647
C(63) H(65) 3.1875 no 2_647
C(63) H(67) 2.9586 no 2_647
C(64) H(83) 3.1615 no 2_747
C(64) H(85) 3.1396 no 2_747
C(64) H(99) 3.2837 no 1_655
C(65) H(32) 3.3112 no 2_657
C(65) H(86) 3.5263 no 2_647
C(65) H(111) 2.9903 no 2_647
C(66) H(85) 3.2811 no 2_647
C(66) H(86) 3.3424 no 2_647
C(66) H(95) 3.4198 no 1_455
C(67) H(26) 3.5898 no 2_656
C(67) H(27) 2.8335 no 2_656
C(67) H(28) 3.4716 no 2_656
C(68) H(26) 3.5287 no 2_656
C(68) H(27) 3.1847 no 2_656
C(68) H(28) 3.1099 no 2_656
C(69) H(26) 3.2018 no 2_656
C(69) H(27) 3.4951 no 2_656
C(69) H(28) 3.2216 no 2_656
C(70) H(26) 3.0272 no 2_656
C(70) H(27) 3.3616 no 2_656
C(71) H(26) 3.1404 no 2_656
C(71) H(27) 2.8502 no 2_656
C(72) H(27) 3.2220 no 2_656
C(72) H(53) 3.2227 no .
C(72) H(81) 3.4269 no 1_455
C(73) H(16) 3.1471 no .
C(73) H(28) 3.3937 no 2_656
C(73) H(50) 3.4998 no 1_655
C(73) H(52) 3.5194 no 1_655
C(73) H(53) 3.5490 no .
C(74) H(28) 3.5606 no 2_656
C(74) H(116) 3.2874 no 1_655
C(75) H(26) 3.2695 no 2_656
C(75) H(46) 3.0745 no 2_656
C(75) H(98) 3.2405 no 2_657
C(76) H(27) 3.3625 no 2_656
C(76) H(81) 3.5643 no 1_455
C(77) H(29) 3.2319 no 2_656
H(1) H(56) 3.2908 no 2_646
H(1) H(57) 3.5956 no 2_646
H(2) Cl(1) 2.7878 no 1_455
H(2) H(6) 3.2393 no 1_455
H(3) Cl(20) 2.8369 no .
H(3) C(49) 3.2923 no .
H(3) C(50) 3.5223 no .
H(3) H(73) 2.8713 no .
H(3) H(74) 3.3051 no .
H(3) H(80) 3.5658 no 1_455
H(4) C(49) 2.8544 no .
H(4) C(50) 3.4181 no .
H(4) H(73) 2.0022 no .
H(4) H(74) 3.2088 no .
H(4) H(77) 3.5074 no .
H(4) H(78) 3.2343 no .
H(5) C(24) 3.1829 no 1_655
H(5) H(30) 2.6135 no 1_655
H(5) H(31) 2.8836 no 1_655
H(5) H(43) 3.0941 no 1_655
H(6) H(2) 3.2393 no 1_655
H(7) Cl(11) 3.5752 no .
H(7) H(43) 3.2191 no 1_655
H(7) H(60) 3.5308 no .
H(8) Cl(4) 3.3732 no 1_655
H(8) H(43) 3.2356 no 1_655
H(8) H(74) 3.2638 no 1_655
H(9) H(73) 3.1142 no .
H(9) H(77) 3.2224 no .
H(9) H(78) 3.4357 no .
H(10) C(29) 3.2714 no 2_646
H(10) C(30) 3.4016 no 2_646
H(10) C(33) 3.5939 no 2_646
H(10) C(34) 3.3030 no 2_646
H(10) H(44) 2.5412 no 2_646
H(10) H(47) 3.3307 no 2_646
H(12) C(38) 3.3050 no 2_746
H(12) H(31) 3.1247 no 1_655
H(12) H(47) 3.3468 no 2_646
H(12) H(56) 2.8667 no 2_746
H(12) H(57) 3.1715 no 2_746
H(12) H(58) 3.3430 no 2_746
H(13) C(30) 3.3744 no 2_646
H(13) C(31) 3.5123 no 2_646
H(13) C(35) 3.3110 no 2_646
H(13) C(36) 3.5795 no 2_646
H(13) C(38) 3.1016 no 2_746
H(13) H(22) 3.3813 no 1_655
H(13) H(47) 2.5198 no 2_646
H(13) H(50) 3.2429 no 2_646
H(13) H(51) 3.5072 no 2_646
H(13) H(56) 3.1335 no 2_746
H(13) H(57) 2.6646 no 2_746
H(13) H(58) 2.9992 no 2_746
H(14) C(16) 3.4629 no 1_655
H(14) H(22) 2.5681 no 1_655
H(14) H(56) 3.4676 no 2_746
H(14) H(57) 3.1665 no 2_746
H(15) H(103) 2.8876 no .
H(15) H(106) 3.3327 no .
H(16) Cl(17) 2.9152 no .
H(16) Cl(20) 2.7588 no .
H(16) C(73) 3.1471 no .
H(16) H(78) 3.2831 no .
H(16) H(103) 3.4140 no .
H(16) H(105) 2.8333 no .
H(16) H(106) 2.6947 no .
H(17) Cl(9) 2.5545 no 1_655
H(17) C(36) 3.5416 no 1_655
H(17) H(19) 3.2029 no 1_655
H(17) H(20) 3.4074 no 1_655
H(17) H(51) 3.4021 no 1_655
H(17) H(52) 2.8407 no 1_655
H(17) H(105) 3.4784 no .
H(18) Cl(8) 3.1986 no 1_655
H(18) H(20) 3.1343 no 1_655
H(18) H(49) 3.1014 no 1_655
H(19) Cl(1) 2.8126 no 1_455
H(19) H(17) 3.2029 no 1_455
H(20) H(17) 3.4074 no 1_455
H(20) H(18) 3.1343 no 1_455
H(21) C(37) 3.5869 no 2_646
H(21) H(54) 3.1311 no 2_646
H(21) H(55) 3.1438 no 2_646
H(21) H(57) 3.4596 no 2_646
H(22) Cl(1) 3.3950 no 1_455
H(22) Cl(2) 3.4650 no 1_455
H(22) C(9) 3.3802 no 1_455
H(22) H(13) 3.3813 no 1_455
H(22) H(14) 2.5681 no 1_455
H(22) H(54) 3.4204 no 2_646
H(22) H(57) 3.2893 no 2_646
H(23) C(37) 3.1129 no 2_646
H(23) H(53) 3.5513 no 2_646
H(23) H(54) 2.4997 no 2_646
H(23) H(55) 2.9130 no 2_646
H(23) H(57) 3.3958 no 2_646
H(23) H(107) 3.1945 no 2_646
H(25) C(37) 3.4393 no 2_646
H(25) H(54) 3.5628 no 2_646
H(25) H(55) 2.6624 no 2_646
H(26) C(67) 3.5898 no 2_646
H(26) C(68) 3.5287 no 2_646
H(26) C(69) 3.2018 no 2_646
H(26) C(70) 3.0272 no 2_646
H(26) C(71) 3.1404 no 2_646
H(26) C(75) 3.2695 no 2_646
H(26) H(108) 3.3543 no 2_646
H(26) H(113) 2.7193 no 2_646
H(26) H(116) 3.5734 no 2_646
H(27) C(67) 2.8335 no 2_646
H(27) C(68) 3.1847 no 2_646
H(27) C(69) 3.4951 no 2_646
H(27) C(70) 3.3616 no 2_646
H(27) C(71) 2.8502 no 2_646
H(27) C(72) 3.2220 no 2_646
H(27) C(76) 3.3625 no 2_646
H(27) H(53) 3.4625 no 2_646
H(27) H(55) 3.4676 no 2_646
H(27) H(102) 2.7011 no 2_646
H(27) H(107) 3.4923 no 2_646
H(27) H(116) 2.9418 no 2_646
H(28) C(67) 3.4716 no 2_646
H(28) C(68) 3.1099 no 2_646
H(28) C(69) 3.2216 no 2_646
H(28) C(73) 3.3937 no 2_646
H(28) C(74) 3.5606 no 2_646
H(28) H(54) 3.5031 no 2_646
H(28) H(55) 3.5156 no 2_646
H(28) H(107) 2.7719 no 2_646
H(28) H(108) 2.9750 no 2_646
H(29) Cl(6) 2.9433 no 1_455
H(29) C(26) 3.5299 no 1_455
H(29) C(47) 3.3105 no 2_647
H(29) C(77) 3.2319 no 2_646
H(29) H(36) 3.1999 no 1_455
H(29) H(37) 2.9617 no 1_455
H(29) H(70) 2.9647 no 2_647
H(29) H(71) 2.7702 no 2_647
H(30) Cl(5) 3.1170 no 1_455
H(30) Cl(6) 3.1866 no 1_455
H(30) C(6) 3.5479 no 1_455
H(30) H(5) 2.6135 no 1_455
H(30) H(37) 3.1000 no 1_455
H(30) H(71) 3.0763 no 2_647
H(31) Cl(6) 3.3115 no 1_455
H(31) H(5) 2.8836 no 1_455
H(31) H(12) 3.1247 no 1_455
H(32) Cl(14) 3.0253 no 2_647
H(32) Cl(15) 3.4797 no 2_647
H(32) C(65) 3.3112 no 2_647
H(32) H(70) 2.7769 no 2_647
H(32) H(96) 2.9690 no 2_647
H(32) H(97) 2.7999 no 2_647
H(32) H(100) 3.5565 no 2_647
H(33) Cl(21) 3.3037 no 2_646
H(33) H(44) 3.3776 no 2_646
H(33) H(45) 3.0698 no 2_646
H(33) H(70) 3.4978 no 2_647
H(33) H(96) 3.5423 no 2_647
H(34) C(34) 3.5962 no 2_646
H(34) H(44) 3.0196 no 2_646
H(34) H(45) 3.4453 no 2_646
H(34) H(97) 3.4717 no 2_647
H(35) Cl(14) 3.0342 no 2_647
H(35) H(68) 2.9482 no 2_747
H(35) H(69) 3.4448 no 2_747
H(35) H(71) 3.4114 no 2_747
H(36) Cl(14) 3.5051 no 2_647
H(36) H(29) 3.1999 no 1_655
H(36) H(68) 3.3079 no 2_747
H(36) H(71) 3.5367 no 2_747
H(37) C(24) 3.4737 no 1_655
H(37) C(47) 3.5459 no 2_747
H(37) H(29) 2.9617 no 1_655
H(37) H(30) 3.1000 no 1_655
H(37) H(41) 3.3274 no 1_655
H(37) H(68) 3.3055 no 2_747
H(37) H(71) 2.7108 no 2_747
H(38) C(41) 3.3958 no .
H(38) C(42) 3.5634 no .
H(38) C(62) 3.3089 no 1_655
H(38) H(60) 2.9349 no .
H(38) H(61) 3.3098 no .
H(38) H(87) 3.2222 no 1_655
H(38) H(88) 2.7628 no 1_655
H(38) H(89) 3.4327 no 1_655
H(39) Cl(16) 3.1132 no .
H(39) C(40) 3.5763 no .
H(39) C(41) 3.0556 no .
H(39) C(42) 3.5181 no .
H(39) H(60) 2.7741 no .
H(39) H(87) 3.4608 no 1_655
H(39) H(88) 3.5330 no 1_655
H(39) H(89) 3.5218 no 1_655
H(39) H(92) 3.0025 no .
H(40) C(62) 3.3347 no 1_655
H(40) H(67) 3.2984 no 2_647
H(40) H(72) 3.2383 no 2_647
H(40) H(87) 3.5140 no 1_655
H(40) H(88) 2.9531 no 1_655
H(40) H(89) 3.0208 no 1_655
H(40) H(92) 3.1758 no .
H(41) Cl(5) 3.3579 no 1_455
H(41) C(47) 3.2486 no 2_647
H(41) H(37) 3.3274 no 1_455
H(41) H(71) 2.4986 no 2_647
H(41) H(72) 3.1889 no 2_647
H(41) H(91) 3.0501 no .
H(42) Cl(13) 3.3031 no .
H(42) C(40) 3.2693 no .
H(42) C(41) 3.3296 no .
H(42) H(59) 2.9153 no .
H(42) H(60) 2.9915 no .
H(42) H(91) 3.3845 no .
H(42) H(92) 3.4279 no .
H(43) Cl(5) 3.2536 no 1_455
H(43) C(7) 3.5669 no 1_455
H(43) H(5) 3.0941 no 1_455
H(43) H(7) 3.2191 no 1_455
H(43) H(8) 3.2356 no 1_455
H(43) H(59) 3.4851 no .
H(44) Cl(3) 3.4005 no 2_656
H(44) Cl(6) 3.3558 no 2_656
H(44) C(8) 3.5026 no 2_656
H(44) H(10) 2.5412 no 2_656
H(44) H(33) 3.3776 no 2_656
H(44) H(34) 3.0196 no 2_656
H(45) Cl(3) 3.5217 no 2_656
H(45) Cl(21) 3.0303 no .
H(45) H(33) 3.0698 no 2_656
H(45) H(34) 3.4453 no 2_656
H(45) H(113) 3.4069 no 2_646
H(46) C(75) 3.0745 no 2_646
H(46) H(111) 3.3936 no 2_646
H(46) H(112) 2.9772 no 2_646
H(46) H(113) 2.4344 no 2_646
H(47) C(9) 3.2993 no 2_656
H(47) C(38) 3.1747 no 1_455
H(47) H(10) 3.3307 no 2_656
H(47) H(12) 3.3468 no 2_656
H(47) H(13) 2.5198 no 2_656
H(47) H(56) 3.5555 no 1_455
H(47) H(57) 3.2430 no 1_455
H(47) H(58) 2.3718 no 1_455
H(48) Cl(21) 3.4142 no 1_455
H(48) H(112) 3.5621 no 2_646
H(49) Cl(7) 3.3796 no 1_455
H(49) Cl(10) 3.3638 no 1_455
H(49) H(18) 3.1014 no 1_455
H(49) H(58) 3.2711 no 1_455
H(50) Cl(2) 3.5962 no 2_656
H(50) C(73) 3.4998 no 1_455
H(50) H(13) 3.2429 no 2_656
H(50) H(105) 3.0843 no 1_455
H(50) H(107) 3.0525 no 1_455
H(51) Cl(10) 2.6320 no 1_455
H(51) C(13) 3.5689 no 1_455
H(51) H(13) 3.5072 no 2_656
H(51) H(17) 3.4021 no 1_455
H(51) H(105) 3.2708 no 1_455
H(51) H(107) 3.4042 no 1_455
H(52) C(13) 3.3926 no 1_455
H(52) C(73) 3.5194 no 1_455
H(52) H(17) 2.8407 no 1_455
H(52) H(105) 2.7906 no 1_455
H(52) H(107) 3.4952 no 1_455
H(53) C(72) 3.2227 no .
H(53) C(73) 3.5490 no .
H(53) H(23) 3.5513 no 2_656
H(53) H(27) 3.4625 no 2_656
H(53) H(102) 2.7861 no .
H(53) H(103) 2.8253 no .
H(53) H(106) 3.0582 no .
H(53) H(107) 3.1973 no .
H(54) C(16) 3.1642 no 2_656
H(54) H(21) 3.1311 no 2_656
H(54) H(22) 3.4204 no 2_656
H(54) H(23) 2.4997 no 2_656
H(54) H(25) 3.5628 no 2_656
H(54) H(28) 3.5031 no 2_656
H(54) H(106) 3.4950 no .
H(54) H(107) 3.0155 no .
H(55) Cl(2) 2.7959 no 2_656
H(55) C(16) 3.4754 no 2_656
H(55) C(17) 3.5521 no 2_656
H(55) H(21) 3.1438 no 2_656
H(55) H(23) 2.9130 no 2_656
H(55) H(25) 2.6624 no 2_656
H(55) H(27) 3.4676 no 2_656
H(55) H(28) 3.5156 no 2_656
H(56) Cl(3) 2.7201 no 2_656
H(56) C(9) 3.3294 no 2_756
H(56) H(1) 3.2908 no 2_656
H(56) H(12) 2.8667 no 2_756
H(56) H(13) 3.1335 no 2_756
H(56) H(14) 3.4676 no 2_756
H(56) H(47) 3.5555 no 1_655
H(57) C(9) 3.1701 no 2_756
H(57) C(16) 3.5776 no 2_656
H(57) H(1) 3.5956 no 2_656
H(57) H(12) 3.1715 no 2_756
H(57) H(13) 2.6646 no 2_756
H(57) H(14) 3.1665 no 2_756
H(57) H(21) 3.4596 no 2_656
H(57) H(22) 3.2893 no 2_656
H(57) H(23) 3.3958 no 2_656
H(57) H(47) 3.2430 no 1_655
H(58) C(9) 3.5867 no 2_756
H(58) C(35) 3.1935 no 1_655
H(58) H(12) 3.3430 no 2_756
H(58) H(13) 2.9992 no 2_756
H(58) H(47) 2.3718 no 1_655
H(58) H(49) 3.2711 no 1_655
H(59) H(42) 2.9153 no .
H(59) H(43) 3.4851 no .
H(60) Cl(4) 2.6635 no .
H(60) Cl(5) 3.0156 no .
H(60) C(27) 3.2169 no .
H(60) C(28) 3.5906 no .
H(60) H(7) 3.5308 no .
H(60) H(38) 2.9349 no .
H(60) H(39) 2.7741 no .
H(60) H(42) 2.9915 no .
H(61) Cl(13) 2.5955 no 1_655
H(61) C(62) 3.4232 no 1_655
H(61) H(38) 3.3098 no .
H(61) H(64) 3.5551 no 1_655
H(61) H(87) 2.6115 no 1_655
H(61) H(88) 3.4275 no 1_655
H(62) Cl(14) 3.2142 no 1_655
H(62) H(64) 3.1509 no 1_655
H(62) H(87) 3.2107 no 1_655
H(62) H(101) 2.7281 no 1_655
H(63) Cl(11) 2.6824 no 1_455
H(64) Cl(11) 3.3060 no 1_455
H(64) H(61) 3.5551 no 1_455
H(64) H(62) 3.1509 no 1_455
H(65) C(63) 3.1875 no 2_657
H(65) H(90) 2.2874 no 2_657
H(65) H(91) 3.5700 no 2_657
H(65) H(92) 3.4237 no 2_657
H(66) Cl(11) 3.2829 no 1_455
H(66) Cl(12) 3.4183 no 1_455
H(66) H(82) 2.8150 no 1_455
H(66) H(90) 2.9896 no 2_657
H(66) H(92) 3.5337 no 2_657
H(66) H(94) 3.5220 no 2_657
H(67) C(63) 2.9586 no 2_657
H(67) H(40) 3.2984 no 2_657
H(67) H(90) 2.3987 no 2_657
H(67) H(91) 3.2358 no 2_657
H(67) H(92) 2.8116 no 2_657
H(68) C(26) 3.3704 no 2_757
H(68) H(35) 2.9482 no 2_757
H(68) H(36) 3.3079 no 2_757
H(68) H(37) 3.3055 no 2_757
H(68) H(101) 3.3607 no 1_655
H(69) H(35) 3.4448 no 2_757
H(69) H(90) 3.2884 no 2_657
H(69) H(91) 3.3821 no 2_657
H(70) C(19) 3.1364 no 2_657
H(70) C(20) 3.0522 no 2_657
H(70) C(21) 3.3411 no 2_657
H(70) C(23) 3.5465 no 2_657
H(70) C(24) 3.3629 no 2_657
H(70) C(25) 3.2533 no 2_657
H(70) H(29) 2.9647 no 2_657
H(70) H(32) 2.7769 no 2_657
H(70) H(33) 3.4978 no 2_657
H(71) C(19) 3.0952 no 2_657
H(71) C(23) 3.1171 no 2_657
H(71) C(24) 3.0769 no 2_657
H(71) C(26) 3.3801 no 2_757
H(71) C(28) 3.2239 no 2_657
H(71) H(29) 2.7702 no 2_657
H(71) H(30) 3.0763 no 2_657
H(71) H(35) 3.4114 no 2_757
H(71) H(36) 3.5367 no 2_757
H(71) H(37) 2.7108 no 2_757
H(71) H(41) 2.4986 no 2_657
H(71) H(91) 3.4720 no 2_657
H(72) C(19) 3.5023 no 2_657
H(72) C(20) 3.5531 no 2_657
H(72) C(21) 3.2603 no 2_657
H(72) C(22) 3.1226 no 2_657
H(72) C(23) 3.2462 no 2_657
H(72) C(27) 3.5932 no 2_657
H(72) H(40) 3.2383 no 2_657
H(72) H(41) 3.1889 no 2_657
H(72) H(90) 3.5619 no 2_657
H(72) H(91) 3.4378 no 2_657
H(72) H(92) 3.5797 no 2_657
H(73) C(4) 3.1566 no .
H(73) C(5) 2.7910 no .
H(73) H(3) 2.8713 no .
H(73) H(4) 2.0022 no .
H(73) H(9) 3.1142 no .
H(74) Cl(4) 2.9859 no .
H(74) C(4) 3.5033 no .
H(74) C(5) 3.5057 no .
H(74) H(3) 3.3051 no .
H(74) H(4) 3.2088 no .
H(74) H(8) 3.2638 no 1_455
H(75) Cl(11) 2.9964 no 1_455
H(75) C(54) 3.4950 no 1_455
H(75) H(77) 3.4807 no 1_455
H(75) H(79) 2.9636 no 1_455
H(75) H(80) 3.3211 no 1_455
H(76) H(79) 3.2608 no 1_455
H(76) H(90) 3.1698 no 2_657
H(76) H(93) 3.2582 no 2_657
H(77) H(4) 3.5074 no .
H(77) H(9) 3.2224 no .
H(77) H(75) 3.4807 no 1_655
H(78) H(4) 3.2343 no .
H(78) H(9) 3.4357 no .
H(78) H(16) 3.2831 no .
H(79) C(51) 3.2057 no 1_655
H(79) C(52) 3.3434 no 1_655
H(79) H(75) 2.9636 no 1_655
H(79) H(76) 3.2608 no 1_655
H(79) H(114) 3.3201 no 1_655
H(80) Cl(20) 3.0450 no 1_655
H(80) C(50) 3.5287 no 1_655
H(80) C(51) 3.3461 no 1_655
H(80) H(3) 3.5658 no 1_655
H(80) H(75) 3.3211 no 1_655
H(80) H(104) 3.0154 no 1_655
H(81) C(72) 3.4269 no 1_655
H(81) C(76) 3.5643 no 1_655
H(81) H(104) 2.4993 no 1_655
H(81) H(114) 2.7411 no 1_655
H(82) H(66) 2.8150 no 1_655
H(82) H(94) 3.3013 no 2_757
H(83) C(64) 3.1615 no 2_757
H(83) H(93) 2.8214 no 2_757
H(83) H(94) 2.9087 no 2_757
H(83) H(95) 3.2361 no 2_757
H(84) C(57) 3.2455 no 2_657
H(84) C(58) 3.3704 no 2_657
H(84) C(61) 3.4972 no 2_657
H(84) C(62) 3.5573 no 2_657
H(84) H(89) 3.0591 no 2_657
H(84) H(90) 3.4397 no 2_657
H(85) C(57) 3.1999 no 2_657
H(85) C(61) 3.2145 no 2_657
H(85) C(62) 3.1758 no 2_657
H(85) C(64) 3.1396 no 2_757
H(85) C(66) 3.2811 no 2_657
H(85) H(89) 2.4196 no 2_657
H(85) H(93) 3.4101 no 2_757
H(85) H(94) 2.5637 no 2_757
H(85) H(95) 2.9925 no 2_757
H(85) H(99) 2.5868 no 2_657
H(86) C(57) 3.4790 no 2_657
H(86) C(60) 3.2605 no 2_657
H(86) C(61) 3.0612 no 2_657
H(86) C(65) 3.5263 no 2_657
H(86) C(66) 3.3424 no 2_657
H(86) H(89) 3.5515 no 2_657
H(86) H(98) 3.1492 no 2_657
H(86) H(99) 2.9475 no 2_657
H(86) H(100) 3.4734 no 2_657
H(87) Cl(16) 3.1160 no 1_455
H(87) C(27) 3.5932 no 1_455
H(87) C(42) 2.9934 no 1_455
H(87) C(43) 3.2970 no 1_455
H(87) H(38) 3.2222 no 1_455
H(87) H(39) 3.4608 no 1_455
H(87) H(40) 3.5140 no 1_455
H(87) H(61) 2.6115 no 1_455
H(87) H(62) 3.2107 no 1_455
H(88) C(27) 3.2383 no 1_455
H(88) H(38) 2.7628 no 1_455
H(88) H(39) 3.5330 no 1_455
H(88) H(40) 2.9531 no 1_455
H(88) H(61) 3.4275 no 1_455
H(89) Cl(16) 3.1724 no 1_455
H(89) C(27) 3.5095 no 1_455
H(89) C(56) 3.1320 no 2_647
H(89) H(38) 3.4327 no 1_455
H(89) H(39) 3.5218 no 1_455
H(89) H(40) 3.0208 no 1_455
H(89) H(84) 3.0591 no 2_647
H(89) H(85) 2.4196 no 2_647
H(89) H(86) 3.5515 no 2_647
H(89) H(94) 3.5299 no 1_455
H(90) Cl(12) 3.3500 no 2_647
H(90) C(45) 2.6900 no 2_647
H(90) H(65) 2.2874 no 2_647
H(90) H(66) 2.9896 no 2_647
H(90) H(67) 2.3987 no 2_647
H(90) H(69) 3.2884 no 2_647
H(90) H(72) 3.5619 no 2_647
H(90) H(76) 3.1698 no 2_647
H(90) H(84) 3.4397 no 2_647
H(91) H(41) 3.0501 no .
H(91) H(42) 3.3845 no .
H(91) H(65) 3.5700 no 2_647
H(91) H(67) 3.2358 no 2_647
H(91) H(69) 3.3821 no 2_647
H(91) H(71) 3.4720 no 2_647
H(91) H(72) 3.4378 no 2_647
H(92) C(27) 3.5208 no .
H(92) C(45) 3.4258 no 2_647
H(92) H(39) 3.0025 no .
H(92) H(40) 3.1758 no .
H(92) H(42) 3.4279 no .
H(92) H(65) 3.4237 no 2_647
H(92) H(66) 3.5337 no 2_647
H(92) H(67) 2.8116 no 2_647
H(92) H(72) 3.5797 no 2_647
H(93) Cl(19) 2.8240 no 2_647
H(93) H(76) 3.2582 no 2_647
H(93) H(83) 2.8214 no 2_747
H(93) H(85) 3.4101 no 2_747
H(93) H(114) 3.3835 no 2_647
H(94) C(55) 3.5680 no 2_747
H(94) C(56) 3.3466 no 2_747
H(94) H(66) 3.5220 no 2_647
H(94) H(82) 3.3013 no 2_747
H(94) H(83) 2.9087 no 2_747
H(94) H(85) 2.5637 no 2_747
H(94) H(89) 3.5299 no 1_655
H(94) H(99) 3.1917 no 1_655
H(95) C(66) 3.4198 no 1_655
H(95) H(83) 3.2361 no 2_747
H(95) H(85) 2.9925 no 2_747
H(95) H(99) 2.5422 no 1_655
H(95) H(100) 3.5756 no 1_655
H(96) H(32) 2.9690 no 2_657
H(96) H(33) 3.5423 no 2_657
H(96) H(111) 3.3624 no 2_647
H(97) Cl(22) 3.2604 no 1_456
H(97) C(25) 3.4758 no 2_657
H(97) H(32) 2.7999 no 2_657
H(97) H(34) 3.4717 no 2_657
H(97) H(111) 2.9475 no 2_647
H(98) Cl(19) 2.9006 no 2_647
H(98) C(75) 3.2405 no 2_647
H(98) H(86) 3.1492 no 2_647
H(98) H(111) 2.2869 no 2_647
H(98) H(115) 3.0390 no 2_647
H(99) Cl(15) 3.3080 no 1_455
H(99) Cl(16) 3.1756 no 1_455
H(99) C(56) 3.1930 no 2_647
H(99) C(64) 3.2837 no 1_455
H(99) H(85) 2.5868 no 2_647
H(99) H(86) 2.9475 no 2_647
H(99) H(94) 3.1917 no 1_455
H(99) H(95) 2.5422 no 1_455
H(100) Cl(22) 3.0143 no 1_456
H(100) H(32) 3.5565 no 2_657
H(100) H(86) 3.4734 no 2_647
H(100) H(95) 3.5756 no 1_455
H(101) Cl(15) 3.4474 no 1_455
H(101) Cl(16) 3.4410 no 1_455
H(101) C(43) 3.4534 no 1_455
H(101) H(62) 2.7281 no 1_455
H(101) H(68) 3.3607 no 1_455
H(102) Cl(17) 3.3370 no 1_455
H(102) H(27) 2.7011 no 2_656
H(102) H(53) 2.7861 no .
H(102) H(110) 3.0038 no 1_455
H(103) Cl(9) 3.2239 no .
H(103) C(11) 3.4346 no .
H(103) H(15) 2.8876 no .
H(103) H(16) 3.4140 no .
H(103) H(53) 2.8253 no .
H(104) Cl(17) 3.0984 no 1_455
H(104) C(54) 3.1809 no 1_455
H(104) H(80) 3.0154 no 1_455
H(104) H(81) 2.4993 no 1_455
H(105) C(12) 3.2913 no .
H(105) C(13) 3.5935 no .
H(105) C(36) 3.2230 no 1_655
H(105) H(16) 2.8333 no .
H(105) H(17) 3.4784 no .
H(105) H(50) 3.0843 no 1_655
H(105) H(51) 3.2708 no 1_655
H(105) H(52) 2.7906 no 1_655
H(106) Cl(10) 3.1528 no .
H(106) C(11) 3.3111 no .
H(106) C(12) 3.0054 no .
H(106) H(15) 3.3327 no .
H(106) H(16) 2.6947 no .
H(106) H(53) 3.0582 no .
H(106) H(54) 3.4950 no .
H(107) Cl(10) 3.5553 no .
H(107) C(18) 3.5389 no 2_656
H(107) C(36) 3.5038 no 1_655
H(107) C(37) 3.5427 no .
H(107) H(23) 3.1945 no 2_656
H(107) H(27) 3.4923 no 2_656
H(107) H(28) 2.7719 no 2_656
H(107) H(50) 3.0525 no 1_655
H(107) H(51) 3.4042 no 1_655
H(107) H(52) 3.4952 no 1_655
H(107) H(53) 3.1973 no .
H(107) H(54) 3.0155 no .
H(108) Cl(8) 3.1664 no 2_656
H(108) C(18) 3.5924 no 2_656
H(108) H(26) 3.3543 no 2_656
H(108) H(28) 2.9750 no 2_656
H(109) Cl(8) 3.4437 no 2_656
H(109) H(116) 3.0087 no 1_655
H(110) H(102) 3.0038 no 1_655
H(110) H(116) 2.6896 no 1_655
H(111) Cl(22) 3.5132 no 2_756
H(111) C(65) 2.9903 no 2_657
H(111) H(46) 3.3936 no 2_656
H(111) H(96) 3.3624 no 2_657
H(111) H(97) 2.9475 no 2_657
H(111) H(98) 2.2869 no 2_657
H(112) Cl(22) 3.2017 no 2_756
H(112) H(46) 2.9772 no 2_656
H(112) H(48) 3.5621 no 2_656
H(113) Cl(7) 3.1373 no 2_656
H(113) C(34) 3.2965 no 2_656
H(113) H(26) 2.7193 no 2_656
H(113) H(45) 3.4069 no 2_656
H(113) H(46) 2.4344 no 2_656
H(114) Cl(18) 3.1981 no 1_455
H(114) C(54) 3.4300 no 1_455
H(114) H(79) 3.3201 no 1_455
H(114) H(81) 2.7411 no 1_455
H(114) H(93) 3.3835 no 2_657
H(115) H(98) 3.0390 no 2_657
H(116) Cl(18) 3.1608 no 1_455
H(116) C(74) 3.2874 no 1_455
H(116) H(26) 3.5734 no 2_656
H(116) H(27) 2.9418 no 2_656
H(116) H(109) 3.0087 no 1_455
H(116) H(110) 2.6896 no 1_455

loop_
_geom_torsion_atom_site_label_1
_geom_torsion_atom_site_label_2
_geom_torsion_atom_site_label_3
_geom_torsion_atom_site_label_4
_geom_torsion
_geom_torsion_publ_flag
Cl(3) Mo(1) P(1) C(1) 66.0(3) no
Cl(3) Mo(1) P(1) C(6) -165.0(4) no
Cl(3) Mo(1) P(1) C(8) -48.8(3) no
Cl(3) Mo(1) C(19) C(20) 102.2(7) no
Cl(3) Mo(1) C(19) C(23) -143.5(8) no
Cl(3) Mo(1) C(19) C(24) -21.2(16) no
Cl(3) Mo(1) C(20) C(19) -71.6(7) no
Cl(3) Mo(1) C(20) C(21) 176.5(8) no
Cl(3) Mo(1) C(20) C(25) 51.9(12) no
Cl(3) Mo(1) C(21) C(20) -4.0(10) no
Cl(3) Mo(1) C(21) C(22) -125.0(7) no
Cl(3) Mo(1) C(21) C(26) 116.7(11) no
Cl(3) Mo(1) C(22) C(21) 77.1(10) no
Cl(3) Mo(1) C(22) C(23) -36.3(13) no
Cl(3) Mo(1) C(22) C(27) -153.9(11) no
Cl(3) Mo(1) C(23) C(19) 36.2(8) no
Cl(3) Mo(1) C(23) C(22) 153.5(7) no
Cl(3) Mo(1) C(23) C(28) -80.4(15) no
Cl(4) Mo(1) P(1) C(1) -23.6(3) no
Cl(4) Mo(1) P(1) C(6) 105.4(3) no
Cl(4) Mo(1) P(1) C(8) -138.4(3) no
Cl(4) Mo(1) C(19) C(20) -172.3(6) no
Cl(4) Mo(1) C(19) C(23) -58.0(7) no
Cl(4) Mo(1) C(19) C(24) 64.3(17) no
Cl(4) Mo(1) C(20) C(19) 9.5(10) no
Cl(4) Mo(1) C(20) C(21) -102.4(7) no
Cl(4) Mo(1) C(20) C(25) 133.0(10) no
Cl(4) Mo(1) C(21) C(20) 104.0(8) no
Cl(4) Mo(1) C(21) C(22) -17.1(11) no
Cl(4) Mo(1) C(21) C(26) -135.4(10) no
Cl(4) Mo(1) C(22) C(21) 166.2(7) no
Cl(4) Mo(1) C(22) C(23) 52.7(9) no
Cl(4) Mo(1) C(22) C(27) -64.8(16) no
Cl(4) Mo(1) C(23) C(19) 118.2(7) no
Cl(4) Mo(1) C(23) C(22) -124.5(8) no
Cl(4) Mo(1) C(23) C(28) 1.6(14) no
Cl(5) Mo(1) P(1) C(1) -113.7(3) no
Cl(5) Mo(1) P(1) C(6) 15.2(3) no
Cl(5) Mo(1) P(1) C(8) 131.4(3) no
Cl(5) Mo(1) C(19) C(20) -83.2(9) no
Cl(5) Mo(1) C(19) C(23) 31.2(11) no
Cl(5) Mo(1) C(19) C(24) 153.4(13) no
Cl(5) Mo(1) C(20) C(19) 121.6(6) no
Cl(5) Mo(1) C(20) C(21) 9.7(10) no
Cl(5) Mo(1) C(20) C(25) -115.0(11) no
Cl(5) Mo(1) C(21) C(20) -171.6(8) no
Cl(5) Mo(1) C(21) C(22) 67.4(8) no
Cl(5) Mo(1) C(21) C(26) -50.9(11) no
Cl(5) Mo(1) C(22) C(21) -107.1(8) no
Cl(5) Mo(1) C(22) C(23) 139.5(10) no
Cl(5) Mo(1) C(22) C(27) 21.9(14) no
Cl(5) Mo(1) C(23) C(19) -156.9(6) no
Cl(5) Mo(1) C(23) C(22) -39.6(8) no
Cl(5) Mo(1) C(23) C(28) 86.5(15) no
Cl(6) Mo(1) P(1) C(1) 158.3(3) no
Cl(6) Mo(1) P(1) C(6) -72.7(3) no
Cl(6) Mo(1) P(1) C(8) 43.5(3) no
Cl(6) Mo(1) C(19) C(20) 21.9(8) no
Cl(6) Mo(1) C(19) C(23) 136.2(6) no
Cl(6) Mo(1) C(19) C(24) -101.5(17) no
Cl(6) Mo(1) C(20) C(19) -159.6(8) no
Cl(6) Mo(1) C(20) C(21) 88.5(7) no
Cl(6) Mo(1) C(20) C(25) -36.2(12) no
Cl(6) Mo(1) C(21) C(20) -85.6(8) no
Cl(6) Mo(1) C(21) C(22) 153.3(9) no
Cl(6) Mo(1) C(21) C(26) 35.1(11) no
Cl(6) Mo(1) C(22) C(21) -28.1(9) no
Cl(6) Mo(1) C(22) C(23) -141.6(7) no
Cl(6) Mo(1) C(22) C(27) 100.9(15) no
Cl(6) Mo(1) C(23) C(19) -62.6(9) no
Cl(6) Mo(1) C(23) C(22) 54.6(11) no
Cl(6) Mo(1) C(23) C(28) -179.3(11) no
P(1) Mo(1) C(19) C(20) 116.5(8) no
P(1) Mo(1) C(19) C(23) -129.2(7) no
P(1) Mo(1) C(19) C(24) -7(3) no
C(19) Mo(1) P(1) C(1) 51.5(10) no
C(19) Mo(1) P(1) C(6) -179.5(9) no
C(19) Mo(1) P(1) C(8) -63.3(10) no
P(1) Mo(1) C(20) C(19) -119.3(8) no
P(1) Mo(1) C(20) C(21) 128.8(7) no
P(1) Mo(1) C(20) C(25) 4.1(18) no
C(20) Mo(1) P(1) C(1) 116.7(8) no
C(20) Mo(1) P(1) C(6) -114.4(8) no
C(20) Mo(1) P(1) C(8) 1.8(9) no
P(1) Mo(1) C(21) C(20) -111.6(10) no
P(1) Mo(1) C(21) C(22) 127.3(9) no
P(1) Mo(1) C(21) C(26) 9(2) no
C(21) Mo(1) P(1) C(1) -174.8(11) no
C(21) Mo(1) P(1) C(6) -45.9(12) no
C(21) Mo(1) P(1) C(8) 70.4(11) no
P(1) Mo(1) C(22) C(21) -120.9(11) no
P(1) Mo(1) C(22) C(23) 125.7(9) no
P(1) Mo(1) C(22) C(27) 8(3) no
C(22) Mo(1) P(1) C(1) -100.2(12) no
C(22) Mo(1) P(1) C(6) 28.7(13) no
C(22) Mo(1) P(1) C(8) 144.9(12) no
P(1) Mo(1) C(23) C(19) 113.0(10) no
P(1) Mo(1) C(23) C(22) -129.7(7) no
P(1) Mo(1) C(23) C(28) -4(3) no
C(23) Mo(1) P(1) C(1) -18.4(11) no
C(23) Mo(1) P(1) C(6) 110.5(10) no
C(23) Mo(1) P(1) C(8) -133.2(10) no
C(19) Mo(1) C(20) C(19) 0.0(8) no
C(19) Mo(1) C(20) C(21) -111.9(14) no
C(19) Mo(1) C(20) C(25) 123.4(18) no
C(20) Mo(1) C(19) C(20) 0.0(8) no
C(20) Mo(1) C(19) C(23) 114.3(13) no
C(20) Mo(1) C(19) C(24) -123(3) no
C(19) Mo(1) C(21) C(20) 39.7(8) no
C(19) Mo(1) C(21) C(22) -81.3(10) no
C(19) Mo(1) C(21) C(26) 160.4(16) no
C(21) Mo(1) C(19) C(20) -39.2(8) no
C(21) Mo(1) C(19) C(23) 75.2(9) no
C(21) Mo(1) C(19) C(24) -163(2) no
C(19) Mo(1) C(22) C(21) 77.1(10) no
C(19) Mo(1) C(22) C(23) -36.3(8) no
C(19) Mo(1) C(22) C(27) -153.9(19) no
C(22) Mo(1) C(19) C(20) -77.8(9) no
C(22) Mo(1) C(19) C(23) 36.6(8) no
C(22) Mo(1) C(19) C(24) 159(2) no
C(19) Mo(1) C(23) C(19) 0.0(9) no
C(19) Mo(1) C(23) C(22) 117.3(15) no
C(19) Mo(1) C(23) C(28) -117(2) no
C(23) Mo(1) C(19) C(20) -114.3(13) no
C(23) Mo(1) C(19) C(23) 0.0(8) no
C(23) Mo(1) C(19) C(24) 122(3) no
C(20) Mo(1) C(21) C(20) 0.0(9) no
C(20) Mo(1) C(21) C(22) -121.1(16) no
C(20) Mo(1) C(21) C(26) 120.7(19) no
C(21) Mo(1) C(20) C(19) 111.9(15) no
C(21) Mo(1) C(20) C(21) 0.0(9) no
C(21) Mo(1) C(20) C(25) -124.7(19) no
C(20) Mo(1) C(22) C(21) 35.3(8) no
C(20) Mo(1) C(22) C(23) -78.2(9) no
C(20) Mo(1) C(22) C(27) 164.3(19) no
C(22) Mo(1) C(20) C(19) 79.0(9) no
C(22) Mo(1) C(20) C(21) -32.9(8) no
C(22) Mo(1) C(20) C(25) -157.6(16) no
C(20) Mo(1) C(23) C(19) -38.5(7) no
C(20) Mo(1) C(23) C(22) 78.7(9) no
C(20) Mo(1) C(23) C(28) -155.2(18) no
C(23) Mo(1) C(20) C(19) 37.7(7) no
C(23) Mo(1) C(20) C(21) -74.2(9) no
C(23) Mo(1) C(20) C(25) 161.1(15) no
C(21) Mo(1) C(22) C(21) 0.0(9) no
C(21) Mo(1) C(22) C(23) -113.4(16) no
C(21) Mo(1) C(22) C(27) 129(3) no
C(22) Mo(1) C(21) C(20) 121.1(16) no
C(22) Mo(1) C(21) C(22) 0.0(9) no
C(22) Mo(1) C(21) C(26) -118.3(19) no
C(21) Mo(1) C(23) C(19) -80.5(10) no
C(21) Mo(1) C(23) C(22) 36.8(8) no
C(21) Mo(1) C(23) C(28) 162.9(19) no
C(23) Mo(1) C(21) C(20) 81.6(10) no
C(23) Mo(1) C(21) C(22) -39.5(8) no
C(23) Mo(1) C(21) C(26) -157.8(16) no
C(22) Mo(1) C(23) C(19) -117.3(16) no
C(22) Mo(1) C(23) C(22) 0.0(10) no
C(22) Mo(1) C(23) C(28) 126(3) no
C(23) Mo(1) C(22) C(21) 113.4(16) no
C(23) Mo(1) C(22) C(23) 0.0(9) no
C(23) Mo(1) C(22) C(27) -118(3) no
Cl(7) Mo(2) P(2) C(10) 103.6(3) no
Cl(7) Mo(2) P(2) C(15) -136.6(3) no
Cl(7) Mo(2) P(2) C(17) -8.9(3) no
Cl(7) Mo(2) C(29) C(30) 146.4(10) no
Cl(7) Mo(2) C(29) C(33) -99.4(8) no
Cl(7) Mo(2) C(29) C(34) 28.3(13) no
Cl(7) Mo(2) C(30) C(29) -33.8(9) no
Cl(7) Mo(2) C(30) C(31) -151.2(7) no
Cl(7) Mo(2) C(30) C(35) 87.9(13) no
Cl(7) Mo(2) C(31) C(30) 38.5(12) no
Cl(7) Mo(2) C(31) C(32) -79.8(9) no
Cl(7) Mo(2) C(31) C(36) 162.1(9) no
Cl(7) Mo(2) C(32) C(31) 122.7(6) no
Cl(7) Mo(2) C(32) C(33) 12.0(8) no
Cl(7) Mo(2) C(32) C(37) -113.6(11) no
Cl(7) Mo(2) C(33) C(29) 74.9(8) no
Cl(7) Mo(2) C(33) C(32) -169.5(7) no
Cl(7) Mo(2) C(33) C(38) -46.8(12) no
Cl(8) Mo(2) P(2) C(10) -166.8(3) no
Cl(8) Mo(2) P(2) C(15) -46.9(3) no
Cl(8) Mo(2) P(2) C(17) 80.7(3) no
Cl(8) Mo(2) C(29) C(30) 60.1(9) no
Cl(8) Mo(2) C(29) C(33) 174.2(8) no
Cl(8) Mo(2) C(29) C(34) -58.1(14) no
Cl(8) Mo(2) C(30) C(29) -116.4(9) no
Cl(8) Mo(2) C(30) C(31) 126.1(9) no
Cl(8) Mo(2) C(30) C(35) 5.2(12) no
Cl(8) Mo(2) C(31) C(30) -51.7(8) no
Cl(8) Mo(2) C(31) C(32) -170.0(7) no
Cl(8) Mo(2) C(31) C(36) 71.9(14) no
Cl(8) Mo(2) C(32) C(31) 12.7(10) no
Cl(8) Mo(2) C(32) C(33) -98.1(7) no
Cl(8) Mo(2) C(32) C(37) 136.4(9) no
Cl(8) Mo(2) C(33) C(29) -7.0(11) no
Cl(8) Mo(2) C(33) C(32) 108.6(7) no
Cl(8) Mo(2) C(33) C(38) -128.7(10) no
Cl(9) Mo(2) P(2) C(10) -70.3(3) no
Cl(9) Mo(2) P(2) C(15) 49.5(3) no
Cl(9) Mo(2) P(2) C(17) 177.2(3) no
Cl(9) Mo(2) C(29) C(30) -32.4(13) no
Cl(9) Mo(2) C(29) C(33) 81.8(9) no
Cl(9) Mo(2) C(29) C(34) -150.5(11) no
Cl(9) Mo(2) C(30) C(29) 155.8(7) no
Cl(9) Mo(2) C(30) C(31) 38.4(9) no
Cl(9) Mo(2) C(30) C(35) -82.5(13) no
Cl(9) Mo(2) C(31) C(30) -141.6(9) no
Cl(9) Mo(2) C(31) C(32) 100.2(7) no
Cl(9) Mo(2) C(31) C(36) -18.0(12) no
Cl(9) Mo(2) C(32) C(31) -74.5(7) no
Cl(9) Mo(2) C(32) C(33) 174.8(6) no
Cl(9) Mo(2) C(32) C(37) 49.3(11) no
Cl(9) Mo(2) C(33) C(29) -121.6(7) no
Cl(9) Mo(2) C(33) C(32) -6.0(10) no
Cl(9) Mo(2) C(33) C(38) 116.7(11) no
Cl(10) Mo(2) P(2) C(10) 18.0(3) no
Cl(10) Mo(2) P(2) C(15) 137.8(3) no
Cl(10) Mo(2) P(2) C(17) -94.5(3) no
Cl(10) Mo(2) C(29) C(30) -136.3(7) no
Cl(10) Mo(2) C(29) C(33) -22.1(10) no
Cl(10) Mo(2) C(29) C(34) 105.6(14) no
Cl(10) Mo(2) C(30) C(29) 60.9(11) no
Cl(10) Mo(2) C(30) C(31) -56.6(11) no
Cl(10) Mo(2) C(30) C(35) -177.4(9) no
Cl(10) Mo(2) C(31) C(30) 139.1(7) no
Cl(10) Mo(2) C(31) C(32) 20.8(9) no
Cl(10) Mo(2) C(31) C(36) -97.4(13) no
Cl(10) Mo(2) C(32) C(31) -160.3(7) no
Cl(10) Mo(2) C(32) C(33) 88.9(6) no
Cl(10) Mo(2) C(32) C(37) -36.6(11) no
Cl(10) Mo(2) C(33) C(29) 159.4(8) no
Cl(10) Mo(2) C(33) C(32) -85.0(7) no
Cl(10) Mo(2) C(33) C(38) 37.7(11) no
P(2) Mo(2) C(29) C(30) 114.9(10) no
P(2) Mo(2) C(29) C(33) -130.9(8) no
P(2) Mo(2) C(29) C(34) -3(3) no
C(29) Mo(2) P(2) C(10) 134.7(11) no
C(29) Mo(2) P(2) C(15) -105.5(11) no
C(29) Mo(2) P(2) C(17) 22.2(12) no
P(2) Mo(2) C(30) C(29) -127.0(8) no
P(2) Mo(2) C(30) C(31) 115.5(9) no
P(2) Mo(2) C(30) C(35) -5(2) no
C(30) Mo(2) P(2) C(10) -156.1(9) no
C(30) Mo(2) P(2) C(15) -36.2(10) no
C(30) Mo(2) P(2) C(17) 91.4(10) no
P(2) Mo(2) C(31) C(30) -119.0(8) no
P(2) Mo(2) C(31) C(32) 122.8(8) no
P(2) Mo(2) C(31) C(36) 5(2) no
C(31) Mo(2) P(2) C(10) -93.4(10) no
C(31) Mo(2) P(2) C(15) 26.4(10) no
C(31) Mo(2) P(2) C(17) 154.1(9) no
P(2) Mo(2) C(32) C(31) -115.0(8) no
P(2) Mo(2) C(32) C(33) 134.2(6) no
P(2) Mo(2) C(32) C(37) 8.7(18) no
C(32) Mo(2) P(2) C(10) -27.5(9) no
C(32) Mo(2) P(2) C(15) 92.3(9) no
C(32) Mo(2) P(2) C(17) -140.0(9) no
P(2) Mo(2) C(33) C(29) 123.6(9) no
P(2) Mo(2) C(33) C(32) -120.8(10) no
P(2) Mo(2) C(33) C(38) 2(3) no
C(33) Mo(2) P(2) C(10) 54.2(12) no
C(33) Mo(2) P(2) C(15) 174.0(11) no
C(33) Mo(2) P(2) C(17) -58.3(12) no
C(29) Mo(2) C(30) C(29) 0.0(10) no
C(29) Mo(2) C(30) C(31) -117.5(17) no
C(29) Mo(2) C(30) C(35) 122(2) no
C(30) Mo(2) C(29) C(30) 0.0(10) no
C(30) Mo(2) C(29) C(33) 114.2(16) no
C(30) Mo(2) C(29) C(34) -118(3) no
C(29) Mo(2) C(31) C(30) 36.1(8) no
C(29) Mo(2) C(31) C(32) -82.2(10) no
C(29) Mo(2) C(31) C(36) 159.7(18) no
C(31) Mo(2) C(29) C(30) -35.4(8) no
C(31) Mo(2) C(29) C(33) 78.7(10) no
C(31) Mo(2) C(29) C(34) -153.6(18) no
C(29) Mo(2) C(32) C(31) 74.7(9) no
C(29) Mo(2) C(32) C(33) -36.1(7) no
C(29) Mo(2) C(32) C(37) -161.6(15) no
C(32) Mo(2) C(29) C(30) -75.6(10) no
C(32) Mo(2) C(29) C(33) 38.5(8) no
C(32) Mo(2) C(29) C(34) 166.3(18) no
C(29) Mo(2) C(33) C(29) 0.0(9) no
C(29) Mo(2) C(33) C(32) 115.6(15) no
C(29) Mo(2) C(33) C(38) -121.7(19) no
C(33) Mo(2) C(29) C(30) -114.2(16) no
C(33) Mo(2) C(29) C(33) 0.0(9) no
C(33) Mo(2) C(29) C(34) 128(2) no
C(30) Mo(2) C(31) C(30) 0.0(9) no
C(30) Mo(2) C(31) C(32) -118.3(15) no
C(30) Mo(2) C(31) C(36) 124(2) no
C(31) Mo(2) C(30) C(29) 117.5(16) no
C(31) Mo(2) C(30) C(31) 0.0(9) no
C(31) Mo(2) C(30) C(35) -121(2) no
C(30) Mo(2) C(32) C(31) 34.9(7) no
C(30) Mo(2) C(32) C(33) -75.8(8) no
C(30) Mo(2) C(32) C(37) 158.6(15) no
C(32) Mo(2) C(30) C(29) 81.6(10) no
C(32) Mo(2) C(30) C(31) -35.9(8) no
C(32) Mo(2) C(30) C(35) -156.7(17) no
C(30) Mo(2) C(33) C(29) -37.4(8) no
C(30) Mo(2) C(33) C(32) 78.2(9) no
C(30) Mo(2) C(33) C(38) -159.2(16) no
C(33) Mo(2) C(30) C(29) 37.9(8) no
C(33) Mo(2) C(30) C(31) -79.6(10) no
C(33) Mo(2) C(30) C(35) 159.6(17) no
C(31) Mo(2) C(32) C(31) 0.0(8) no
C(31) Mo(2) C(32) C(33) -110.7(13) no
C(31) Mo(2) C(32) C(37) 123.7(18) no
C(32) Mo(2) C(31) C(30) 118.3(15) no
C(32) Mo(2) C(31) C(32) 0.0(8) no
C(32) Mo(2) C(31) C(36) -118.2(19) no
C(31) Mo(2) C(33) C(29) -77.2(10) no
C(31) Mo(2) C(33) C(32) 38.5(8) no
C(31) Mo(2) C(33) C(38) 161.1(16) no
C(33) Mo(2) C(31) C(30) 76.9(9) no
C(33) Mo(2) C(31) C(32) -41.3(8) no
C(33) Mo(2) C(31) C(36) -159.5(17) no
C(32) Mo(2) C(33) C(29) -115.6(14) no
C(32) Mo(2) C(33) C(32) 0.0(7) no
C(32) Mo(2) C(33) C(38) 122.6(17) no
C(33) Mo(2) C(32) C(31) 110.7(13) no
C(33) Mo(2) C(32) C(33) 0.0(8) no
C(33) Mo(2) C(32) C(37) -125.5(17) no
Cl(13) Mo(3) P(3) C(39) -68.7(3) no
Cl(13) Mo(3) P(3) C(44) 47.0(3) no
Cl(13) Mo(3) P(3) C(46) 175.0(3) no
Cl(13) Mo(3) C(57) C(58) 107.1(8) no
Cl(13) Mo(3) C(57) C(61) -136.9(8) no
Cl(13) Mo(3) C(57) C(62) -13.1(14) no
Cl(13) Mo(3) C(58) C(57) -67.5(7) no
Cl(13) Mo(3) C(58) C(59) 175.5(8) no
Cl(13) Mo(3) C(58) C(63) 49.9(11) no
Cl(13) Mo(3) C(59) C(58) -5.3(10) no
Cl(13) Mo(3) C(59) C(60) -118.6(7) no
Cl(13) Mo(3) C(59) C(64) 123.6(13) no
Cl(13) Mo(3) C(60) C(59) 86.3(8) no
Cl(13) Mo(3) C(60) C(61) -31.4(12) no
Cl(13) Mo(3) C(60) C(65) -146.2(11) no
Cl(13) Mo(3) C(61) C(57) 42.0(8) no
Cl(13) Mo(3) C(61) C(60) 156.3(7) no
Cl(13) Mo(3) C(61) C(66) -76.9(14) no
Cl(14) Mo(3) P(3) C(39) -166.5(3) no
Cl(14) Mo(3) P(3) C(44) -50.8(3) no
Cl(14) Mo(3) P(3) C(46) 77.3(3) no
Cl(14) Mo(3) C(57) C(58) -162.7(7) no
Cl(14) Mo(3) C(57) C(61) -46.7(8) no
Cl(14) Mo(3) C(57) C(62) 77.1(15) no
Cl(14) Mo(3) C(58) C(57) 22.7(11) no
Cl(14) Mo(3) C(58) C(59) -94.3(8) no
Cl(14) Mo(3) C(58) C(63) 140.2(9) no
Cl(14) Mo(3) C(59) C(58) 111.9(8) no
Cl(14) Mo(3) C(59) C(60) -1.5(11) no
Cl(14) Mo(3) C(59) C(64) -119.3(13) no
Cl(14) Mo(3) C(60) C(59) 178.8(7) no
Cl(14) Mo(3) C(60) C(61) 61.0(8) no
Cl(14) Mo(3) C(60) C(65) -53.8(14) no
Cl(14) Mo(3) C(61) C(57) 131.3(8) no
Cl(14) Mo(3) C(61) C(60) -114.4(8) no
Cl(14) Mo(3) C(61) C(66) 12.3(12) no
Cl(15) Mo(3) P(3) C(39) 104.8(3) no
Cl(15) Mo(3) P(3) C(44) -139.5(3) no
Cl(15) Mo(3) P(3) C(46) -11.5(3) no
Cl(15) Mo(3) C(57) C(58) -71.9(10) no
Cl(15) Mo(3) C(57) C(61) 44.2(11) no
Cl(15) Mo(3) C(57) C(62) 167.9(11) no
Cl(15) Mo(3) C(58) C(57) 130.3(6) no
Cl(15) Mo(3) C(58) C(59) 13.2(9) no
Cl(15) Mo(3) C(58) C(63) -112.3(11) no
Cl(15) Mo(3) C(59) C(58) -168.0(8) no
Cl(15) Mo(3) C(59) C(60) 78.6(7) no
Cl(15) Mo(3) C(59) C(64) -39.1(14) no
Cl(15) Mo(3) C(60) C(59) -95.3(7) no
Cl(15) Mo(3) C(60) C(61) 146.9(9) no
Cl(15) Mo(3) C(60) C(65) 32.1(13) no
Cl(15) Mo(3) C(61) C(57) -148.1(6) no
Cl(15) Mo(3) C(61) C(60) -33.9(9) no
Cl(15) Mo(3) C(61) C(66) 92.9(13) no
Cl(16) Mo(3) P(3) C(39) 19.2(3) no
Cl(16) Mo(3) P(3) C(44) 134.9(3) no
Cl(16) Mo(3) P(3) C(46) -97.1(3) no
Cl(16) Mo(3) C(57) C(58) 28.2(9) no
Cl(16) Mo(3) C(57) C(61) 144.3(6) no
Cl(16) Mo(3) C(57) C(62) -92.0(15) no
Cl(16) Mo(3) C(58) C(57) -152.8(8) no
Cl(16) Mo(3) C(58) C(59) 90.2(7) no
Cl(16) Mo(3) C(58) C(63) -35.3(11) no
Cl(16) Mo(3) C(59) C(58) -83.0(8) no
Cl(16) Mo(3) C(59) C(60) 163.6(8) no
Cl(16) Mo(3) C(59) C(64) 45.8(14) no
Cl(16) Mo(3) C(60) C(59) -17.6(9) no
Cl(16) Mo(3) C(60) C(61) -135.4(7) no
Cl(16) Mo(3) C(60) C(65) 109.8(14) no
Cl(16) Mo(3) C(61) C(57) -50.2(10) no
Cl(16) Mo(3) C(61) C(60) 64.0(10) no
Cl(16) Mo(3) C(61) C(66) -169.2(9) no
P(3) Mo(3) C(57) C(58) 127.1(7) no
P(3) Mo(3) C(57) C(61) -116.8(8) no
P(3) Mo(3) C(57) C(62) 7(2) no
C(57) Mo(3) P(3) C(39) -89.1(9) no
C(57) Mo(3) P(3) C(44) 26.6(9) no
C(57) Mo(3) P(3) C(46) 154.7(9) no
P(3) Mo(3) C(58) C(57) -113.2(9) no
P(3) Mo(3) C(58) C(59) 129.7(7) no
P(3) Mo(3) C(58) C(63) 4.2(19) no
C(58) Mo(3) P(3) C(39) -20.1(10) no
C(58) Mo(3) P(3) C(44) 95.6(9) no
C(58) Mo(3) P(3) C(46) -136.4(9) no
P(3) Mo(3) C(59) C(58) -118.8(10) no
P(3) Mo(3) C(59) C(60) 127.8(9) no
P(3) Mo(3) C(59) C(64) 10(3) no
C(59) Mo(3) P(3) C(39) 55.0(13) no
C(59) Mo(3) P(3) C(44) 170.7(12) no
C(59) Mo(3) P(3) C(46) -61.2(13) no
P(3) Mo(3) C(60) C(59) -131.1(8) no
P(3) Mo(3) C(60) C(61) 111.1(10) no
P(3) Mo(3) C(60) C(65) -4(3) no
C(60) Mo(3) P(3) C(39) 140.3(11) no
C(60) Mo(3) P(3) C(44) -104.0(11) no
C(60) Mo(3) P(3) C(46) 24.0(12) no
P(3) Mo(3) C(61) C(57) 114.9(8) no
P(3) Mo(3) C(61) C(60) -130.8(6) no
P(3) Mo(3) C(61) C(66) -4(2) no
C(61) Mo(3) P(3) C(39) -150.0(8) no
C(61) Mo(3) P(3) C(44) -34.3(9) no
C(61) Mo(3) P(3) C(46) 93.7(9) no
C(57) Mo(3) C(58) C(57) 0.0(9) no
C(57) Mo(3) C(58) C(59) -117.0(15) no
C(57) Mo(3) C(58) C(63) 117.5(18) no
C(58) Mo(3) C(57) C(58) 0.0(8) no
C(58) Mo(3) C(57) C(61) 116.1(15) no
C(58) Mo(3) C(57) C(62) -120(2) no
C(57) Mo(3) C(59) C(58) 37.8(8) no
C(57) Mo(3) C(59) C(60) -75.6(9) no
C(57) Mo(3) C(59) C(64) 166.7(19) no
C(59) Mo(3) C(57) C(58) -35.3(8) no
C(59) Mo(3) C(57) C(61) 80.8(10) no
C(59) Mo(3) C(57) C(62) -155.5(19) no
C(57) Mo(3) C(60) C(59) 80.4(9) no
C(57) Mo(3) C(60) C(61) -37.3(8) no
C(57) Mo(3) C(60) C(65) -152.2(18) no
C(60) Mo(3) C(57) C(58) -77.6(10) no
C(60) Mo(3) C(57) C(61) 38.5(8) no
C(60) Mo(3) C(57) C(62) 162.2(19) no
C(57) Mo(3) C(61) C(57) 0.0(8) no
C(57) Mo(3) C(61) C(60) 114.3(14) no
C(57) Mo(3) C(61) C(66) -119.0(19) no
C(61) Mo(3) C(57) C(58) -116.1(15) no
C(61) Mo(3) C(57) C(61) 0.0(8) no
C(61) Mo(3) C(57) C(62) 124(2) no
C(58) Mo(3) C(59) C(58) 0.0(9) no
C(58) Mo(3) C(59) C(60) -113.4(14) no
C(58) Mo(3) C(59) C(64) 129(3) no
C(59) Mo(3) C(58) C(57) 117.0(15) no
C(59) Mo(3) C(58) C(59) 0.0(9) no
C(59) Mo(3) C(58) C(63) -125.5(18) no
C(58) Mo(3) C(60) C(59) 37.3(7) no
C(58) Mo(3) C(60) C(61) -80.5(10) no
C(58) Mo(3) C(60) C(65) 164.7(18) no
C(60) Mo(3) C(58) C(57) 77.4(9) no
C(60) Mo(3) C(58) C(59) -39.6(8) no
C(60) Mo(3) C(58) C(63) -165.1(15) no
C(58) Mo(3) C(61) C(57) -38.2(7) no
C(58) Mo(3) C(61) C(60) 76.0(9) no
C(58) Mo(3) C(61) C(66) -157.2(17) no
C(61) Mo(3) C(58) C(57) 36.0(7) no
C(61) Mo(3) C(58) C(59) -81.0(9) no
C(61) Mo(3) C(58) C(63) 153.4(15) no
C(59) Mo(3) C(60) C(59) 0.0(9) no
C(59) Mo(3) C(60) C(61) -117.7(15) no
C(59) Mo(3) C(60) C(65) 127(2) no
C(60) Mo(3) C(59) C(58) 113.4(14) no
C(60) Mo(3) C(59) C(60) 0.0(9) no
C(60) Mo(3) C(59) C(64) -118(2) no
C(59) Mo(3) C(61) C(57) -77.6(9) no
C(59) Mo(3) C(61) C(60) 36.7(8) no
C(59) Mo(3) C(61) C(66) 163.5(17) no
C(61) Mo(3) C(59) C(58) 77.4(9) no
C(61) Mo(3) C(59) C(60) -35.9(7) no
C(61) Mo(3) C(59) C(64) -153.7(18) no
C(60) Mo(3) C(61) C(57) -114.3(15) no
C(60) Mo(3) C(61) C(60) 0.0(10) no
C(60) Mo(3) C(61) C(66) 127(2) no
C(61) Mo(3) C(60) C(59) 117.7(15) no
C(61) Mo(3) C(60) C(61) 0.0(9) no
C(61) Mo(3) C(60) C(65) -115(2) no
Cl(17) Mo(4) P(4) C(48) -126.4(3) no
Cl(17) Mo(4) P(4) C(53) -12.2(3) no
Cl(17) Mo(4) P(4) C(55) 111.2(3) no
Cl(17) Mo(4) C(67) C(68) -35.2(9) no
Cl(17) Mo(4) C(67) C(71) -143.5(6) no
Cl(17) Mo(4) C(67) C(72) 89.5(14) no
Cl(17) Mo(4) C(68) C(67) 144.8(9) no
Cl(17) Mo(4) C(68) C(69) -95.4(7) no
Cl(17) Mo(4) C(68) C(73) 30.8(12) no
Cl(17) Mo(4) C(69) C(68) 77.5(8) no
Cl(17) Mo(4) C(69) C(70) -170.8(8) no
Cl(17) Mo(4) C(69) C(74) -45.1(15) no
Cl(17) Mo(4) C(70) C(69) 10.1(9) no
Cl(17) Mo(4) C(70) C(71) 120.9(7) no
Cl(17) Mo(4) C(70) C(75) -101.0(12) no
Cl(17) Mo(4) C(71) C(67) 47.5(11) no
Cl(17) Mo(4) C(71) C(70) -79.0(10) no
Cl(17) Mo(4) C(71) C(76) 164.4(9) no
Cl(18) Mo(4) P(4) C(48) 146.2(3) no
Cl(18) Mo(4) P(4) C(53) -99.6(3) no
Cl(18) Mo(4) P(4) C(55) 23.7(3) no
Cl(18) Mo(4) C(67) C(68) 62.2(11) no
Cl(18) Mo(4) C(67) C(71) -46.1(10) no
Cl(18) Mo(4) C(67) C(72) -173.1(10) no
Cl(18) Mo(4) C(68) C(67) -137.1(7) no
Cl(18) Mo(4) C(68) C(69) -17.2(9) no
Cl(18) Mo(4) C(68) C(73) 108.9(13) no
Cl(18) Mo(4) C(69) C(68) 164.0(9) no
Cl(18) Mo(4) C(69) C(70) -84.3(7) no
Cl(18) Mo(4) C(69) C(74) 41.4(15) no
Cl(18) Mo(4) C(70) C(69) 89.1(7) no
Cl(18) Mo(4) C(70) C(71) -160.2(8) no
Cl(18) Mo(4) C(70) C(75) -22.0(12) no
Cl(18) Mo(4) C(71) C(67) 147.2(7) no
Cl(18) Mo(4) C(71) C(70) 20.7(10) no
Cl(18) Mo(4) C(71) C(76) -95.8(12) no
Cl(19) Mo(4) P(4) C(48) 55.3(3) no
Cl(19) Mo(4) P(4) C(53) 169.5(3) no
Cl(19) Mo(4) P(4) C(55) -67.2(3) no
Cl(19) Mo(4) C(67) C(68) 157.6(7) no
Cl(19) Mo(4) C(67) C(71) 49.2(8) no
Cl(19) Mo(4) C(67) C(72) -77.7(14) no
Cl(19) Mo(4) C(68) C(67) -29.8(12) no
Cl(19) Mo(4) C(68) C(69) 90.0(8) no
Cl(19) Mo(4) C(68) C(73) -143.8(10) no
Cl(19) Mo(4) C(69) C(68) -115.5(8) no
Cl(19) Mo(4) C(69) C(70) -3.8(11) no
Cl(19) Mo(4) C(69) C(74) 121.9(14) no
Cl(19) Mo(4) C(70) C(69) 176.8(7) no
Cl(19) Mo(4) C(70) C(71) -72.5(7) no
Cl(19) Mo(4) C(70) C(75) 65.7(13) no
Cl(19) Mo(4) C(71) C(67) -130.2(9) no
Cl(19) Mo(4) C(71) C(70) 103.3(9) no
Cl(19) Mo(4) C(71) C(76) -13.3(12) no
Cl(20) Mo(4) P(4) C(48) -38.2(3) no
Cl(20) Mo(4) P(4) C(53) 76.1(3) no
Cl(20) Mo(4) P(4) C(55) -160.6(3) no
Cl(20) Mo(4) C(67) C(68) -116.3(9) no
Cl(20) Mo(4) C(67) C(71) 135.4(8) no
Cl(20) Mo(4) C(67) C(72) 8.4(13) no
Cl(20) Mo(4) C(68) C(67) 59.8(8) no
Cl(20) Mo(4) C(68) C(69) 179.6(7) no
Cl(20) Mo(4) C(68) C(73) -54.2(13) no
Cl(20) Mo(4) C(69) C(68) -0.5(12) no
Cl(20) Mo(4) C(69) C(70) 111.2(7) no
Cl(20) Mo(4) C(69) C(74) -123.0(14) no
Cl(20) Mo(4) C(70) C(69) -97.4(7) no
Cl(20) Mo(4) C(70) C(71) 13.4(11) no
Cl(20) Mo(4) C(70) C(75) 151.5(10) no
Cl(20) Mo(4) C(71) C(67) -43.1(9) no
Cl(20) Mo(4) C(71) C(70) -169.6(8) no
Cl(20) Mo(4) C(71) C(76) 73.8(13) no
P(4) Mo(4) C(67) C(68) -128.2(7) no
P(4) Mo(4) C(67) C(71) 123.5(9) no
P(4) Mo(4) C(67) C(72) -4(2) no
C(67) Mo(4) P(4) C(48) -26.2(10) no
C(67) Mo(4) P(4) C(53) 88.0(9) no
C(67) Mo(4) P(4) C(55) -148.7(9) no
P(4) Mo(4) C(68) C(67) 117.1(9) no
P(4) Mo(4) C(68) C(69) -123.1(10) no
P(4) Mo(4) C(68) C(73) 3(3) no
C(68) Mo(4) P(4) C(48) -99.2(11) no
C(68) Mo(4) P(4) C(53) 15.1(11) no
C(68) Mo(4) P(4) C(55) 138.4(11) no
P(4) Mo(4) C(69) C(68) 125.6(9) no
P(4) Mo(4) C(69) C(70) -122.7(9) no
P(4) Mo(4) C(69) C(74) 3(3) no
C(69) Mo(4) P(4) C(48) -174.8(11) no
C(69) Mo(4) P(4) C(53) -60.5(12) no
C(69) Mo(4) P(4) C(55) 62.8(12) no
P(4) Mo(4) C(70) C(69) 126.8(7) no
P(4) Mo(4) C(70) C(71) -122.4(8) no
P(4) Mo(4) C(70) C(75) 16(2) no
C(70) Mo(4) P(4) C(48) 108.0(10) no
C(70) Mo(4) P(4) C(53) -137.8(10) no
C(70) Mo(4) P(4) C(55) -14.5(10) no
P(4) Mo(4) C(71) C(67) -114.8(10) no
P(4) Mo(4) C(71) C(70) 118.7(9) no
P(4) Mo(4) C(71) C(76) 2(2) no
C(71) Mo(4) P(4) C(48) 39.6(11) no
C(71) Mo(4) P(4) C(53) 153.8(10) no
C(71) Mo(4) P(4) C(55) -82.8(11) no
C(67) Mo(4) C(68) C(67) 0.0(10) no
C(67) Mo(4) C(68) C(69) 119.8(16) no
C(67) Mo(4) C(68) C(73) -114(2) no
C(68) Mo(4) C(67) C(68) 0.0(10) no
C(68) Mo(4) C(67) C(71) -108.3(16) no
C(68) Mo(4) C(67) C(72) 125(3) no
C(67) Mo(4) C(69) C(68) -35.5(8) no
C(67) Mo(4) C(69) C(70) 76.2(9) no
C(67) Mo(4) C(69) C(74) -158.0(19) no
C(69) Mo(4) C(67) C(68) 34.6(8) no
C(69) Mo(4) C(67) C(71) -73.7(10) no
C(69) Mo(4) C(67) C(72) 159.3(18) no
C(67) Mo(4) C(70) C(69) -80.1(8) no
C(67) Mo(4) C(70) C(71) 30.7(7) no
C(67) Mo(4) C(70) C(75) 168.8(16) no
C(70) Mo(4) C(67) C(68) 77.4(10) no
C(70) Mo(4) C(67) C(71) -30.9(8) no
C(70) Mo(4) C(67) C(72) -157.9(17) no
C(67) Mo(4) C(71) C(67) 0.0(8) no
C(67) Mo(4) C(71) C(70) -126.5(16) no
C(67) Mo(4) C(71) C(76) 116.9(19) no
C(71) Mo(4) C(67) C(68) 108.3(16) no
C(71) Mo(4) C(67) C(71) 0.0(9) no
C(71) Mo(4) C(67) C(72) -127(2) no
C(68) Mo(4) C(69) C(68) 0.0(9) no
C(68) Mo(4) C(69) C(70) 111.7(15) no
C(68) Mo(4) C(69) C(74) -123(3) no
C(69) Mo(4) C(68) C(67) -119.8(16) no
C(69) Mo(4) C(68) C(69) 0.0(10) no
C(69) Mo(4) C(68) C(73) 126(2) no
C(68) Mo(4) C(70) C(69) -38.3(7) no
C(68) Mo(4) C(70) C(71) 72.4(9) no
C(68) Mo(4) C(70) C(75) -149.4(16) no
C(70) Mo(4) C(68) C(67) -79.0(10) no
C(70) Mo(4) C(68) C(69) 40.8(8) no
C(70) Mo(4) C(68) C(73) 167.0(17) no
C(68) Mo(4) C(71) C(67) 42.5(9) no
C(68) Mo(4) C(71) C(70) -84.0(11) no
C(68) Mo(4) C(71) C(76) 159.4(17) no
C(71) Mo(4) C(68) C(67) -39.2(8) no
C(71) Mo(4) C(68) C(69) 80.6(10) no
C(71) Mo(4) C(68) C(73) -153.2(18) no
C(69) Mo(4) C(70) C(69) 0.0(9) no
C(69) Mo(4) C(70) C(71) 110.8(14) no
C(69) Mo(4) C(70) C(75) -111.1(18) no
C(70) Mo(4) C(69) C(68) -111.7(15) no
C(70) Mo(4) C(69) C(70) 0.0(8) no
C(70) Mo(4) C(69) C(74) 126(2) no
C(69) Mo(4) C(71) C(67) 84.5(11) no
C(69) Mo(4) C(71) C(70) -42.0(9) no
C(69) Mo(4) C(71) C(76) -158.5(17) no
C(71) Mo(4) C(69) C(68) -74.0(10) no
C(71) Mo(4) C(69) C(70) 37.7(8) no
C(71) Mo(4) C(69) C(74) 163(2) no
C(70) Mo(4) C(71) C(67) 126.5(16) no
C(70) Mo(4) C(71) C(70) 0.0(8) no
C(70) Mo(4) C(71) C(76) -116.6(19) no
C(71) Mo(4) C(70) C(69) -110.8(14) no
C(71) Mo(4) C(70) C(71) 0.0(10) no
C(71) Mo(4) C(70) C(75) 138(2) no
Cl(1) Zr(1) C(1) P(1) -44.7(12) no
Cl(1) Zr(1) C(1) C(2) -166.9(7) no
Cl(1) Zr(1) C(1) C(5) 82.7(7) no
Cl(1) Zr(1) C(2) C(1) 14.6(10) no
Cl(1) Zr(1) C(2) C(3) 135.5(5) no
Cl(1) Zr(1) C(3) C(2) -67.2(11) no
Cl(1) Zr(1) C(3) C(4) 38.2(13) no
Cl(1) Zr(1) C(4) C(3) -153.7(6) no
Cl(1) Zr(1) C(4) C(5) -34.0(9) no
Cl(1) Zr(1) C(5) C(1) -93.9(8) no
Cl(1) Zr(1) C(5) C(4) 147.8(9) no
Cl(1) Zr(1) C(10) P(2) 144.5(10) no
Cl(1) Zr(1) C(10) C(11) -95.0(7) no
Cl(1) Zr(1) C(10) C(14) 21.6(11) no
Cl(1) Zr(1) C(11) C(10) 109.0(6) no
Cl(1) Zr(1) C(11) C(12) -3.2(9) no
Cl(1) Zr(1) C(12) C(11) 177.3(7) no
Cl(1) Zr(1) C(12) C(13) 61.2(7) no
Cl(1) Zr(1) C(13) C(12) -115.7(7) no
Cl(1) Zr(1) C(13) C(14) 133.5(8) no
Cl(1) Zr(1) C(14) C(10) -163.0(7) no
Cl(1) Zr(1) C(14) C(13) -45.6(7) no
Cl(2) Zr(1) C(1) P(1) 50.6(12) no
Cl(2) Zr(1) C(1) C(2) -71.6(7) no
Cl(2) Zr(1) C(1) C(5) 178.1(7) no
Cl(2) Zr(1) C(2) C(1) 107.3(8) no
Cl(2) Zr(1) C(2) C(3) -131.8(6) no
Cl(2) Zr(1) C(3) C(2) 50.3(8) no
Cl(2) Zr(1) C(3) C(4) 155.7(7) no
Cl(2) Zr(1) C(4) C(3) -34.1(11) no
Cl(2) Zr(1) C(4) C(5) 85.5(10) no
Cl(2) Zr(1) C(5) C(1) -2.4(11) no
Cl(2) Zr(1) C(5) C(4) -120.7(7) no
Cl(2) Zr(1) C(10) P(2) 47.9(12) no
Cl(2) Zr(1) C(10) C(11) 168.4(7) no
Cl(2) Zr(1) C(10) C(14) -75.0(8) no
Cl(2) Zr(1) C(11) C(10) -13.5(9) no
Cl(2) Zr(1) C(11) C(12) -125.8(6) no
Cl(2) Zr(1) C(12) C(11) 77.8(9) no
Cl(2) Zr(1) C(12) C(13) -38.3(10) no
Cl(2) Zr(1) C(13) C(12) 152.5(6) no
Cl(2) Zr(1) C(13) C(14) 41.7(8) no
Cl(2) Zr(1) C(14) C(10) 102.7(8) no
Cl(2) Zr(1) C(14) C(13) -140.0(7) no
C(1) Zr(1) C(2) C(1) 0.0(8) no
C(1) Zr(1) C(2) C(3) 120.9(14) no
C(2) Zr(1) C(1) P(1) 122.2(18) no
C(2) Zr(1) C(1) C(2) 0.0(9) no
C(2) Zr(1) C(1) C(5) -110.4(14) no
C(1) Zr(1) C(3) C(2) -32.5(7) no
C(1) Zr(1) C(3) C(4) 72.8(9) no
C(3) Zr(1) C(1) P(1) 158.0(16) no
C(3) Zr(1) C(1) C(2) 35.8(8) no
C(3) Zr(1) C(1) C(5) -74.5(9) no
C(1) Zr(1) C(4) C(3) -84.0(9) no
C(1) Zr(1) C(4) C(5) 35.6(7) no
C(4) Zr(1) C(1) P(1) -162.1(16) no
C(4) Zr(1) C(1) C(2) 75.7(9) no
C(4) Zr(1) C(1) C(5) -34.6(8) no
C(1) Zr(1) C(5) C(1) 0.0(8) no
C(1) Zr(1) C(5) C(4) -118.3(16) no
C(5) Zr(1) C(1) P(1) -127.4(19) no
C(5) Zr(1) C(1) C(2) 110.4(15) no
C(5) Zr(1) C(1) C(5) -0.0(9) no
C(1) Zr(1) C(10) P(2) -46.4(18) no
C(1) Zr(1) C(10) C(11) 74.1(13) no
C(1) Zr(1) C(10) C(14) -169.3(8) no
C(10) Zr(1) C(1) P(1) 143.8(11) no
C(10) Zr(1) C(1) C(2) 21.6(15) no
C(10) Zr(1) C(1) C(5) -88.7(12) no
C(1) Zr(1) C(11) C(10) -136.0(7) no
C(1) Zr(1) C(11) C(12) 111.7(8) no
C(11) Zr(1) C(1) P(1) -176.0(10) no
C(11) Zr(1) C(1) C(2) 61.8(10) no
C(11) Zr(1) C(1) C(5) -48.6(11) no
C(1) Zr(1) C(12) C(11) -96.8(10) no
C(1) Zr(1) C(12) C(13) 147.1(7) no
C(12) Zr(1) C(1) P(1) -133.2(11) no
C(12) Zr(1) C(1) C(2) 104.6(9) no
C(12) Zr(1) C(1) C(5) -5.8(12) no
C(1) Zr(1) C(13) C(12) -68.8(16) no
C(1) Zr(1) C(13) C(14) -179.6(11) no
C(13) Zr(1) C(1) P(1) -90.1(18) no
C(13) Zr(1) C(1) C(2) 147.7(11) no
C(13) Zr(1) C(1) C(5) 37.3(18) no
C(2) Zr(1) C(3) C(2) 0.0(7) no
C(2) Zr(1) C(3) C(4) 105.4(14) no
C(3) Zr(1) C(2) C(1) -120.9(14) no
C(3) Zr(1) C(2) C(3) -0.0(9) no
C(2) Zr(1) C(4) C(3) -44.0(7) no
C(2) Zr(1) C(4) C(5) 75.6(9) no
C(4) Zr(1) C(2) C(1) -79.8(9) no
C(4) Zr(1) C(2) C(3) 41.1(8) no
C(2) Zr(1) C(5) C(1) 39.1(8) no
C(2) Zr(1) C(5) C(4) -79.2(10) no
C(5) Zr(1) C(2) C(1) -39.7(8) no
C(5) Zr(1) C(2) C(3) 81.2(9) no
C(2) Zr(1) C(10) P(2) -34.0(14) no
C(2) Zr(1) C(10) C(11) 86.4(9) no
C(2) Zr(1) C(10) C(14) -156.9(8) no
C(10) Zr(1) C(2) C(1) -166.6(7) no
C(10) Zr(1) C(2) C(3) -45.7(9) no
C(2) Zr(1) C(11) C(10) -106.6(8) no
C(2) Zr(1) C(11) C(12) 141.2(7) no
C(11) Zr(1) C(2) C(1) -132.8(8) no
C(11) Zr(1) C(2) C(3) -11.9(8) no
C(2) Zr(1) C(12) C(11) -53.2(11) no
C(2) Zr(1) C(12) C(13) -169.3(6) no
C(12) Zr(1) C(2) C(1) -105.6(9) no
C(12) Zr(1) C(2) C(3) 15.3(10) no
C(2) Zr(1) C(14) C(10) 35.4(15) no
C(2) Zr(1) C(14) C(13) 152.7(8) no
C(14) Zr(1) C(2) C(1) 174.3(7) no
C(14) Zr(1) C(2) C(3) -64.8(12) no
C(3) Zr(1) C(4) C(3) 0.0(9) no
C(3) Zr(1) C(4) C(5) 119.6(15) no
C(4) Zr(1) C(3) C(2) -105.4(14) no
C(4) Zr(1) C(3) C(4) 0.0(8) no
C(3) Zr(1) C(5) C(1) 83.0(10) no
C(3) Zr(1) C(5) C(4) -35.3(9) no
C(5) Zr(1) C(3) C(2) -71.6(9) no
C(5) Zr(1) C(3) C(4) 33.7(8) no
C(3) Zr(1) C(10) P(2) -58.3(13) no
C(3) Zr(1) C(10) C(11) 62.2(8) no
C(3) Zr(1) C(10) C(14) 178.8(9) no
C(10) Zr(1) C(3) C(2) 139.5(9) no
C(10) Zr(1) C(3) C(4) -115.2(9) no
C(3) Zr(1) C(11) C(10) -113.6(9) no
C(3) Zr(1) C(11) C(12) 134.1(9) no
C(11) Zr(1) C(3) C(2) 168.4(10) no
C(11) Zr(1) C(3) C(4) -86.3(9) no
C(3) Zr(1) C(12) C(11) -44.4(9) no
C(3) Zr(1) C(12) C(13) -160.5(8) no
C(12) Zr(1) C(3) C(2) -168.6(8) no
C(12) Zr(1) C(3) C(4) -63.3(9) no
C(3) Zr(1) C(13) C(12) 24.9(11) no
C(3) Zr(1) C(13) C(14) -85.9(10) no
C(13) Zr(1) C(3) C(2) 178.1(6) no
C(13) Zr(1) C(3) C(4) -76.6(11) no
C(3) Zr(1) C(14) C(10) -1.4(12) no
C(3) Zr(1) C(14) C(13) 116.0(8) no
C(14) Zr(1) C(3) C(2) 140.2(8) no
C(14) Zr(1) C(3) C(4) -114.5(9) no
C(4) Zr(1) C(5) C(1) 118.3(16) no
C(4) Zr(1) C(5) C(4) 0.0(9) no
C(5) Zr(1) C(4) C(3) -119.6(15) no
C(5) Zr(1) C(4) C(5) 0.0(9) no
C(4) Zr(1) C(10) P(2) -88.5(13) no
C(4) Zr(1) C(10) C(11) 32.0(9) no
C(4) Zr(1) C(10) C(14) 148.6(8) no
C(10) Zr(1) C(4) C(3) 67.9(9) no
C(10) Zr(1) C(4) C(5) -172.5(8) no
C(4) Zr(1) C(11) C(10) -147.7(9) no
C(4) Zr(1) C(11) C(12) 100.0(8) no
C(11) Zr(1) C(4) C(3) 84.7(8) no
C(11) Zr(1) C(4) C(5) -155.7(10) no
C(4) Zr(1) C(12) C(11) -73.6(8) no
C(4) Zr(1) C(12) C(13) 170.2(9) no
C(12) Zr(1) C(4) C(3) 117.0(9) no
C(12) Zr(1) C(4) C(5) -123.4(9) no
C(4) Zr(1) C(13) C(12) -10.7(10) no
C(4) Zr(1) C(13) C(14) -121.5(8) no
C(13) Zr(1) C(4) C(3) 122.8(8) no
C(13) Zr(1) C(4) C(5) -117.6(8) no
C(4) Zr(1) C(14) C(10) -40.1(12) no
C(4) Zr(1) C(14) C(13) 77.3(10) no
C(14) Zr(1) C(4) C(3) 87.6(9) no
C(14) Zr(1) C(4) C(5) -152.7(7) no
C(5) Zr(1) C(10) P(2) -93.9(14) no
C(5) Zr(1) C(10) C(11) 26.6(12) no
C(5) Zr(1) C(10) C(14) 143.2(8) no
C(10) Zr(1) C(5) C(1) 128.4(9) no
C(10) Zr(1) C(5) C(4) 10.1(14) no
C(5) Zr(1) C(11) C(10) -160.5(8) no
C(5) Zr(1) C(11) C(12) 87.3(8) no
C(11) Zr(1) C(5) C(1) 142.5(8) no
C(11) Zr(1) C(5) C(4) 24.2(10) no
C(5) Zr(1) C(12) C(11) -99.9(8) no
C(5) Zr(1) C(12) C(13) 143.9(8) no
C(12) Zr(1) C(5) C(1) 175.7(8) no
C(12) Zr(1) C(5) C(4) 57.4(10) no
C(5) Zr(1) C(13) C(12) -45.3(10) no
C(5) Zr(1) C(13) C(14) -156.2(8) no
C(13) Zr(1) C(5) C(1) -161.3(7) no
C(13) Zr(1) C(5) C(4) 80.4(11) no
C(5) Zr(1) C(14) C(10) -71.5(16) no
C(5) Zr(1) C(14) C(13) 45.9(16) no
C(14) Zr(1) C(5) C(1) 170.5(9) no
C(14) Zr(1) C(5) C(4) 52.2(18) no
C(10) Zr(1) C(11) C(10) 0.0(8) no
C(10) Zr(1) C(11) C(12) -112.3(13) no
C(11) Zr(1) C(10) P(2) -120.5(17) no
C(11) Zr(1) C(10) C(11) 0.0(8) no
C(11) Zr(1) C(10) C(14) 116.6(14) no
C(10) Zr(1) C(12) C(11) 37.9(7) no
C(10) Zr(1) C(12) C(13) -78.2(8) no
C(12) Zr(1) C(10) P(2) -159.4(15) no
C(12) Zr(1) C(10) C(11) -38.9(7) no
C(12) Zr(1) C(10) C(14) 77.7(9) no
C(10) Zr(1) C(13) C(12) 76.1(8) no
C(10) Zr(1) C(13) C(14) -34.7(7) no
C(13) Zr(1) C(10) P(2) 159.3(16) no
C(13) Zr(1) C(10) C(11) -80.2(9) no
C(13) Zr(1) C(10) C(14) 36.4(8) no
C(10) Zr(1) C(14) C(10) 0.0(9) no
C(10) Zr(1) C(14) C(13) 117.4(15) no
C(14) Zr(1) C(10) P(2) 122.9(19) no
C(14) Zr(1) C(10) C(11) -116.6(15) no
C(14) Zr(1) C(10) C(14) 0.0(9) no
C(11) Zr(1) C(12) C(11) 0.0(8) no
C(11) Zr(1) C(12) C(13) -116.1(13) no
C(12) Zr(1) C(11) C(10) 112.3(13) no
C(12) Zr(1) C(11) C(12) 0.0(8) no
C(11) Zr(1) C(13) C(12) 36.4(7) no
C(11) Zr(1) C(13) C(14) -74.4(8) no
C(13) Zr(1) C(11) C(10) 75.7(8) no
C(13) Zr(1) C(11) C(12) -36.6(7) no
C(11) Zr(1) C(14) C(10) -36.4(7) no
C(11) Zr(1) C(14) C(13) 80.9(9) no
C(14) Zr(1) C(11) C(10) 35.3(7) no
C(14) Zr(1) C(11) C(12) -77.0(8) no
C(12) Zr(1) C(13) C(12) 0.0(8) no
C(12) Zr(1) C(13) C(14) -110.8(13) no
C(13) Zr(1) C(12) C(11) 116.1(13) no
C(13) Zr(1) C(12) C(13) 0.0(8) no
C(12) Zr(1) C(14) C(10) -77.8(9) no
C(12) Zr(1) C(14) C(13) 39.5(7) no
C(14) Zr(1) C(12) C(11) 77.1(8) no
C(14) Zr(1) C(12) C(13) -39.0(7) no
C(13) Zr(1) C(14) C(10) -117.4(14) no
C(13) Zr(1) C(14) C(13) 0.0(8) no
C(14) Zr(1) C(13) C(12) 110.8(13) no
C(14) Zr(1) C(13) C(14) 0.0(8) no
Cl(11) Zr(2) C(39) P(3) 140.6(9) no
Cl(11) Zr(2) C(39) C(40) -95.7(6) no
Cl(11) Zr(2) C(39) C(43) 20.4(9) no
Cl(11) Zr(2) C(40) C(39) 107.9(6) no
Cl(11) Zr(2) C(40) C(41) -10.3(8) no
Cl(11) Zr(2) C(41) C(40) 171.5(6) no
Cl(11) Zr(2) C(41) C(42) 59.3(7) no
Cl(11) Zr(2) C(42) C(41) -117.5(8) no
Cl(11) Zr(2) C(42) C(43) 124.8(8) no
Cl(11) Zr(2) C(43) C(39) -164.0(7) no
Cl(11) Zr(2) C(43) C(42) -53.1(6) no
Cl(11) Zr(2) C(48) P(4) -32.7(12) no
Cl(11) Zr(2) C(48) C(49) 82.4(7) no
Cl(11) Zr(2) C(48) C(52) -160.9(7) no
Cl(11) Zr(2) C(49) C(48) -94.7(7) no
Cl(11) Zr(2) C(49) C(50) 148.2(9) no
Cl(11) Zr(2) C(50) C(49) -33.9(10) no
Cl(11) Zr(2) C(50) C(51) -147.2(6) no
Cl(11) Zr(2) C(51) C(50) 47.4(11) no
Cl(11) Zr(2) C(51) C(52) -64.6(10) no
Cl(11) Zr(2) C(52) C(48) 21.3(9) no
Cl(11) Zr(2) C(52) C(51) 136.0(5) no
Cl(12) Zr(2) C(39) P(3) 44.6(10) no
Cl(12) Zr(2) C(39) C(40) 168.3(6) no
Cl(12) Zr(2) C(39) C(43) -75.7(6) no
Cl(12) Zr(2) C(40) C(39) -13.4(9) no
Cl(12) Zr(2) C(40) C(41) -131.6(5) no
Cl(12) Zr(2) C(41) C(40) 71.2(9) no
Cl(12) Zr(2) C(41) C(42) -41.0(10) no
Cl(12) Zr(2) C(42) C(41) 151.3(6) no
Cl(12) Zr(2) C(42) C(43) 33.6(8) no
Cl(12) Zr(2) C(43) C(39) 101.1(8) no
Cl(12) Zr(2) C(43) C(42) -148.1(7) no
Cl(12) Zr(2) C(48) P(4) 62.9(12) no
Cl(12) Zr(2) C(48) C(49) 178.0(6) no
Cl(12) Zr(2) C(48) C(52) -65.2(7) no
Cl(12) Zr(2) C(49) C(48) -2.4(10) no
Cl(12) Zr(2) C(49) C(50) -119.4(8) no
Cl(12) Zr(2) C(50) C(49) 86.6(9) no
Cl(12) Zr(2) C(50) C(51) -26.7(11) no
Cl(12) Zr(2) C(51) C(50) 160.6(6) no
Cl(12) Zr(2) C(51) C(52) 48.5(7) no
Cl(12) Zr(2) C(52) C(48) 113.1(7) no
Cl(12) Zr(2) C(52) C(51) -132.2(6) no
C(39) Zr(2) C(40) C(39) 0.0(7) no
C(39) Zr(2) C(40) C(41) -118.3(12) no
C(40) Zr(2) C(39) P(3) -123.8(16) no
C(40) Zr(2) C(39) C(40) 0.0(8) no
C(40) Zr(2) C(39) C(43) 116.0(13) no
C(39) Zr(2) C(41) C(40) 34.4(6) no
C(39) Zr(2) C(41) C(42) -77.8(8) no
C(41) Zr(2) C(39) P(3) -159.9(13) no
C(41) Zr(2) C(39) C(40) -36.1(7) no
C(41) Zr(2) C(39) C(43) 79.9(8) no
C(39) Zr(2) C(42) C(41) 78.3(8) no
C(39) Zr(2) C(42) C(43) -39.4(6) no
C(42) Zr(2) C(39) P(3) 160.1(14) no
C(42) Zr(2) C(39) C(40) -76.1(8) no
C(42) Zr(2) C(39) C(43) 39.9(7) no
C(39) Zr(2) C(43) C(39) 0.0(7) no
C(39) Zr(2) C(43) C(42) 110.9(13) no
C(43) Zr(2) C(39) P(3) 120.2(17) no
C(43) Zr(2) C(39) C(40) -116.0(14) no
C(43) Zr(2) C(39) C(43) 0.0(9) no
C(39) Zr(2) C(48) P(4) 154.4(10) no
C(39) Zr(2) C(48) C(49) -90.4(11) no
C(39) Zr(2) C(48) C(52) 26.3(14) no
C(48) Zr(2) C(39) P(3) -48.5(16) no
C(48) Zr(2) C(39) C(40) 75.3(12) no
C(48) Zr(2) C(39) C(43) -168.7(8) no
C(39) Zr(2) C(49) C(48) 126.6(8) no
C(39) Zr(2) C(49) C(50) 9.5(14) no
C(49) Zr(2) C(39) P(3) -95.5(13) no
C(49) Zr(2) C(39) C(40) 28.3(12) no
C(49) Zr(2) C(39) C(43) 144.3(8) no
C(39) Zr(2) C(50) C(49) -173.1(8) no
C(39) Zr(2) C(50) C(51) 73.6(9) no
C(50) Zr(2) C(39) P(3) -90.3(12) no
C(50) Zr(2) C(39) C(40) 33.5(8) no
C(50) Zr(2) C(39) C(43) 149.5(7) no
C(39) Zr(2) C(51) C(50) -110.8(8) no
C(39) Zr(2) C(51) C(52) 137.2(7) no
C(51) Zr(2) C(39) P(3) -58.4(11) no
C(51) Zr(2) C(39) C(40) 65.4(8) no
C(51) Zr(2) C(39) C(43) -178.6(8) no
C(39) Zr(2) C(52) C(48) -163.7(7) no
C(39) Zr(2) C(52) C(51) -49.0(8) no
C(52) Zr(2) C(39) P(3) -33.7(13) no
C(52) Zr(2) C(39) C(40) 90.1(8) no
C(52) Zr(2) C(39) C(43) -153.9(6) no
C(40) Zr(2) C(41) C(40) 0.0(7) no
C(40) Zr(2) C(41) C(42) -112.2(12) no
C(41) Zr(2) C(40) C(39) 118.3(12) no
C(41) Zr(2) C(40) C(41) 0.0(7) no
C(40) Zr(2) C(42) C(41) 39.1(7) no
C(40) Zr(2) C(42) C(43) -78.6(8) no
C(42) Zr(2) C(40) C(39) 80.1(8) no
C(42) Zr(2) C(40) C(41) -38.1(7) no
C(40) Zr(2) C(43) C(39) -35.3(7) no
C(40) Zr(2) C(43) C(42) 75.5(8) no
C(43) Zr(2) C(40) C(39) 37.7(7) no
C(43) Zr(2) C(40) C(41) -80.5(8) no
C(40) Zr(2) C(48) P(4) -165.2(10) no
C(40) Zr(2) C(48) C(49) -50.1(10) no
C(40) Zr(2) C(48) C(52) 66.7(10) no
C(48) Zr(2) C(40) C(39) -135.2(7) no
C(48) Zr(2) C(40) C(41) 106.6(8) no
C(40) Zr(2) C(49) C(48) 141.5(7) no
C(40) Zr(2) C(49) C(50) 24.4(10) no
C(49) Zr(2) C(40) C(39) -159.5(7) no
C(49) Zr(2) C(40) C(41) 82.2(8) no
C(40) Zr(2) C(50) C(49) -155.9(10) no
C(40) Zr(2) C(50) C(51) 90.8(8) no
C(50) Zr(2) C(40) C(39) -146.5(9) no
C(50) Zr(2) C(40) C(41) 95.3(8) no
C(40) Zr(2) C(51) C(50) -81.9(8) no
C(40) Zr(2) C(51) C(52) 166.1(8) no
C(51) Zr(2) C(40) C(39) -112.4(8) no
C(51) Zr(2) C(40) C(41) 129.3(8) no
C(40) Zr(2) C(52) C(48) -129.5(7) no
C(40) Zr(2) C(52) C(51) -14.7(8) no
C(52) Zr(2) C(40) C(39) -104.2(7) no
C(52) Zr(2) C(40) C(41) 137.6(6) no
C(41) Zr(2) C(42) C(41) 0.0(8) no
C(41) Zr(2) C(42) C(43) -117.7(14) no
C(42) Zr(2) C(41) C(40) 112.2(13) no
C(42) Zr(2) C(41) C(42) -0.0(8) no
C(41) Zr(2) C(43) C(39) -75.9(9) no
C(41) Zr(2) C(43) C(42) 34.9(7) no
C(43) Zr(2) C(41) C(40) 75.5(8) no
C(43) Zr(2) C(41) C(42) -36.7(7) no
C(41) Zr(2) C(48) P(4) -122.0(12) no
C(41) Zr(2) C(48) C(49) -6.9(11) no
C(41) Zr(2) C(48) C(52) 109.9(9) no
C(48) Zr(2) C(41) C(40) -101.7(8) no
C(48) Zr(2) C(41) C(42) 146.1(7) no
C(41) Zr(2) C(49) C(48) 174.7(8) no
C(41) Zr(2) C(49) C(50) 57.6(9) no
C(49) Zr(2) C(41) C(40) -105.3(7) no
C(49) Zr(2) C(41) C(42) 142.5(7) no
C(41) Zr(2) C(50) C(49) -122.6(9) no
C(41) Zr(2) C(50) C(51) 124.1(8) no
C(50) Zr(2) C(41) C(40) -78.3(7) no
C(50) Zr(2) C(41) C(42) 169.5(8) no
C(41) Zr(2) C(51) C(50) -56.4(8) no
C(41) Zr(2) C(51) C(52) -168.5(7) no
C(51) Zr(2) C(41) C(40) -50.6(8) no
C(51) Zr(2) C(41) C(42) -162.8(7) no
C(41) Zr(2) C(52) C(48) -99.0(9) no
C(41) Zr(2) C(52) C(51) 15.7(10) no
C(52) Zr(2) C(41) C(40) -59.4(10) no
C(52) Zr(2) C(41) C(42) -171.6(6) no
C(42) Zr(2) C(43) C(39) -110.9(14) no
C(42) Zr(2) C(43) C(42) 0.0(8) no
C(43) Zr(2) C(42) C(41) 117.7(14) no
C(43) Zr(2) C(42) C(43) 0.0(7) no
C(42) Zr(2) C(48) P(4) -82.2(18) no
C(42) Zr(2) C(48) C(49) 32.9(16) no
C(42) Zr(2) C(48) C(52) 149.6(11) no
C(48) Zr(2) C(42) C(41) -65.9(16) no
C(48) Zr(2) C(42) C(43) 176.4(9) no
C(42) Zr(2) C(49) C(48) -162.3(7) no
C(42) Zr(2) C(49) C(50) 80.6(10) no
C(49) Zr(2) C(42) C(41) -46.2(11) no
C(49) Zr(2) C(42) C(43) -163.9(7) no
C(42) Zr(2) C(50) C(49) -116.5(9) no
C(42) Zr(2) C(50) C(51) 130.2(8) no
C(50) Zr(2) C(42) C(41) -11.3(10) no
C(50) Zr(2) C(42) C(43) -129.0(7) no
C(42) Zr(2) C(51) C(50) -68.5(10) no
C(42) Zr(2) C(51) C(52) 179.4(6) no
C(51) Zr(2) C(42) C(41) 22.6(12) no
C(51) Zr(2) C(42) C(43) -95.1(9) no
C(43) Zr(2) C(49) C(48) 176.2(9) no
C(43) Zr(2) C(49) C(50) 59.1(17) no
C(49) Zr(2) C(43) C(39) -77.8(16) no
C(49) Zr(2) C(43) C(42) 33.1(16) no
C(43) Zr(2) C(50) C(49) -151.4(8) no
C(43) Zr(2) C(50) C(51) 95.3(10) no
C(50) Zr(2) C(43) C(39) -40.7(13) no
C(50) Zr(2) C(43) C(42) 70.2(10) no
C(43) Zr(2) C(51) C(50) -111.7(9) no
C(43) Zr(2) C(51) C(52) 136.3(8) no
C(51) Zr(2) C(43) C(39) 1.7(13) no
C(51) Zr(2) C(43) C(42) 112.6(8) no
C(43) Zr(2) C(52) C(48) 171.7(8) no
C(43) Zr(2) C(52) C(51) -73.5(12) no
C(52) Zr(2) C(43) C(39) 42.5(15) no
C(52) Zr(2) C(43) C(42) 153.4(8) no
C(48) Zr(2) C(49) C(48) -0.0(7) no
C(48) Zr(2) C(49) C(50) -117.1(14) no
C(49) Zr(2) C(48) P(4) -115.1(17) no
C(49) Zr(2) C(48) C(49) 0.0(8) no
C(49) Zr(2) C(48) C(52) 116.7(13) no
C(48) Zr(2) C(50) C(49) 35.1(8) no
C(48) Zr(2) C(50) C(51) -78.2(9) no
C(50) Zr(2) C(48) P(4) -151.4(16) no
C(50) Zr(2) C(48) C(49) -36.3(7) no
C(50) Zr(2) C(48) C(52) 80.5(9) no
C(48) Zr(2) C(51) C(50) 76.2(8) no
C(48) Zr(2) C(51) C(52) -35.8(7) no
C(51) Zr(2) C(48) P(4) 166.7(16) no
C(51) Zr(2) C(48) C(49) -78.1(9) no
C(51) Zr(2) C(48) C(52) 38.6(8) no
C(48) Zr(2) C(52) C(48) 0.0(8) no
C(48) Zr(2) C(52) C(51) 114.7(13) no
C(52) Zr(2) C(48) P(4) 128.1(19) no
C(52) Zr(2) C(48) C(49) -116.7(13) no
C(52) Zr(2) C(48) C(52) 0.0(8) no
C(49) Zr(2) C(50) C(49) 0.0(10) no
C(49) Zr(2) C(50) C(51) -113.3(16) no
C(50) Zr(2) C(49) C(48) 117.1(15) no
C(50) Zr(2) C(49) C(50) 0.0(9) no
C(49) Zr(2) C(51) C(50) 37.3(8) no
C(49) Zr(2) C(51) C(52) -74.7(9) no
C(51) Zr(2) C(49) C(48) 78.3(10) no
C(51) Zr(2) C(49) C(50) -38.8(8) no
C(49) Zr(2) C(52) C(48) -35.7(7) no
C(49) Zr(2) C(52) C(51) 79.0(8) no
C(52) Zr(2) C(49) C(48) 35.9(7) no
C(52) Zr(2) C(49) C(50) -81.2(9) no
C(50) Zr(2) C(51) C(50) 0.0(8) no
C(50) Zr(2) C(51) C(52) -112.0(13) no
C(51) Zr(2) C(50) C(49) 113.3(15) no
C(51) Zr(2) C(50) C(51) 0.0(8) no
C(50) Zr(2) C(52) C(48) -75.9(8) no
C(50) Zr(2) C(52) C(51) 38.8(7) no
C(52) Zr(2) C(50) C(49) 74.2(9) no
C(52) Zr(2) C(50) C(51) -39.1(7) no
C(51) Zr(2) C(52) C(48) -114.7(13) no
C(51) Zr(2) C(52) C(51) 0.0(8) no
C(52) Zr(2) C(51) C(50) 112.0(12) no
C(52) Zr(2) C(51) C(52) 0.0(7) no
Mo(1) P(1) C(1) Zr(1) -171.6(9) no
Mo(1) P(1) C(1) C(2) -74.6(15) no
Mo(1) P(1) C(1) C(5) 85.6(16) no
Mo(1) P(1) C(6) C(7) -77.1(13) no
Mo(1) P(1) C(8) C(9) -128.3(11) no
C(1) P(1) C(6) C(7) 53.5(14) no
C(6) P(1) C(1) Zr(1) 56.7(14) no
C(6) P(1) C(1) C(2) 153.7(14) no
C(6) P(1) C(1) C(5) -46.1(18) no
C(1) P(1) C(8) C(9) 110.1(14) no
C(8) P(1) C(1) Zr(1) -51.8(14) no
C(8) P(1) C(1) C(2) 45.2(16) no
C(8) P(1) C(1) C(5) -154.6(15) no
C(6) P(1) C(8) C(9) -4.2(16) no
C(8) P(1) C(6) C(7) 162.0(12) no
Mo(2) P(2) C(10) Zr(1) 169.4(9) no
Mo(2) P(2) C(10) C(11) 72.9(15) no
Mo(2) P(2) C(10) C(14) -90.5(15) no
Mo(2) P(2) C(15) C(16) 157.3(8) no
Mo(2) P(2) C(17) C(18) -63.8(13) no
C(10) P(2) C(15) C(16) -81.1(13) no
C(15) P(2) C(10) Zr(1) 47.3(15) no
C(15) P(2) C(10) C(11) -49.2(17) no
C(15) P(2) C(10) C(14) 147.4(15) no
C(10) P(2) C(17) C(18) 177.4(11) no
C(17) P(2) C(10) Zr(1) -66.8(13) no
C(17) P(2) C(10) C(11) -163.2(15) no
C(17) P(2) C(10) C(14) 33.3(17) no
C(15) P(2) C(17) C(18) 64.8(13) no
C(17) P(2) C(15) C(16) 25.6(14) no
Mo(3) P(3) C(39) Zr(2) 172.1(8) no
Mo(3) P(3) C(39) C(40) 71.2(14) no
Mo(3) P(3) C(39) C(43) -89.9(13) no
Mo(3) P(3) C(44) C(45) 151.2(9) no
Mo(3) P(3) C(46) C(47) -69.5(13) no
C(39) P(3) C(44) C(45) -87.0(13) no
C(44) P(3) C(39) Zr(2) 50.0(13) no
C(44) P(3) C(39) C(40) -50.8(16) no
C(44) P(3) C(39) C(43) 148.0(13) no
C(39) P(3) C(46) C(47) 168.1(11) no
C(46) P(3) C(39) Zr(2) -64.1(12) no
C(46) P(3) C(39) C(40) -165.0(14) no
C(46) P(3) C(39) C(43) 33.9(15) no
C(44) P(3) C(46) C(47) 60.0(14) no
C(46) P(3) C(44) C(45) 20.8(15) no
Mo(4) P(4) C(48) Zr(2) -172.3(9) no
Mo(4) P(4) C(48) C(49) 94.1(12) no
Mo(4) P(4) C(48) C(52) -67.3(13) no
Mo(4) P(4) C(53) C(54) 88.8(11) no
Mo(4) P(4) C(55) C(56) 58.6(17) no
C(48) P(4) C(53) C(54) -148.8(11) no
C(53) P(4) C(48) Zr(2) 67.5(13) no
C(53) P(4) C(48) C(49) -26.2(13) no
C(53) P(4) C(48) C(52) 172.4(12) no
C(48) P(4) C(55) C(56) -69.2(17) no
C(55) P(4) C(48) Zr(2) -43.2(15) no
C(55) P(4) C(48) C(49) -136.9(12) no
C(55) P(4) C(48) C(52) 61.7(15) no
C(53) P(4) C(55) C(56) -175.7(15) no
C(55) P(4) C(53) C(54) -40.0(15) no
Zr(1) C(1) C(2) Zr(1) 0.00(5) no
Zr(1) C(1) C(2) C(3) -64.6(11) no
Zr(1) C(1) C(5) Zr(1) -0.00(4) no
Zr(1) C(1) C(5) C(4) 64.5(12) no
P(1) C(1) C(2) Zr(1) -130.1(15) no
P(1) C(1) C(2) C(3) 165.3(11) no
P(1) C(1) C(5) Zr(1) 132.0(17) no
P(1) C(1) C(5) C(4) -163.6(13) no
C(2) C(1) C(5) Zr(1) -64.0(12) no
C(2) C(1) C(5) C(4) 0.4(19) no
C(5) C(1) C(2) Zr(1) 65.3(12) no
C(5) C(1) C(2) C(3) 0.7(19) no
Zr(1) C(2) C(3) Zr(1) 0.00(5) no
Zr(1) C(2) C(3) C(4) -69.3(10) no
C(1) C(2) C(3) Zr(1) 67.8(14) no
C(1) C(2) C(3) C(4) -2(2) no
Zr(1) C(3) C(4) Zr(1) 0.00(5) no
Zr(1) C(3) C(4) C(5) -66.5(14) no
C(2) C(3) C(4) Zr(1) 68.3(12) no
C(2) C(3) C(4) C(5) 2(2) no
Zr(1) C(4) C(5) Zr(1) 0.00(6) no
Zr(1) C(4) C(5) C(1) -66.6(12) no
C(3) C(4) C(5) Zr(1) 65.1(16) no
C(3) C(4) C(5) C(1) -1(3) no
Zr(1) C(10) C(11) Zr(1) 0.00(5) no
Zr(1) C(10) C(11) C(12) 63.7(9) no
Zr(1) C(10) C(14) Zr(1) 0.00(6) no
Zr(1) C(10) C(14) C(13) -62.9(11) no
P(2) C(10) C(11) Zr(1) 130.2(15) no
P(2) C(10) C(11) C(12) -166.0(12) no
P(2) C(10) C(14) Zr(1) -131.6(16) no
P(2) C(10) C(14) C(13) 165.5(12) no
C(11) C(10) C(14) Zr(1) 62.6(13) no
C(11) C(10) C(14) C(13) -0(2) no
C(14) C(10) C(11) Zr(1) -63.9(14) no
C(14) C(10) C(11) C(12) -0.2(19) no
Zr(1) C(11) C(12) Zr(1) 0.00(5) no
Zr(1) C(11) C(12) C(13) 70.0(12) no
C(10) C(11) C(12) Zr(1) -69.5(13) no
C(10) C(11) C(12) C(13) 1(2) no
Zr(1) C(12) C(13) Zr(1) 0.00(4) no
Zr(1) C(12) C(13) C(14) 70.6(11) no
C(11) C(12) C(13) Zr(1) -71.3(14) no
C(11) C(12) C(13) C(14) -1(2) no
Zr(1) C(13) C(14) Zr(1) 0.00(5) no
Zr(1) C(13) C(14) C(10) 66.6(12) no
C(12) C(13) C(14) Zr(1) -66.0(13) no
C(12) C(13) C(14) C(10) 1(2) no
Mo(1) C(19) C(20) Mo(1) 0.00(4) no
Mo(1) C(19) C(20) C(21) 71.1(12) no
Mo(1) C(19) C(20) C(25) -125.6(18) no
Mo(1) C(19) C(23) Mo(1) 0.00(5) no
Mo(1) C(19) C(23) C(22) -64.5(11) no
Mo(1) C(19) C(23) C(28) 130.3(16) no
C(20) C(19) C(23) Mo(1) 62.7(13) no
C(20) C(19) C(23) C(22) -2(2) no
C(20) C(19) C(23) C(28) -167.0(16) no
C(23) C(19) C(20) Mo(1) -67.7(14) no
C(23) C(19) C(20) C(21) 3(2) no
C(23) C(19) C(20) C(25) 166.7(16) no
C(24) C(19) C(20) Mo(1) 132(2) no
C(24) C(19) C(20) C(21) -156.9(17) no
C(24) C(19) C(20) C(25) 6(3) no
C(24) C(19) C(23) Mo(1) -135.4(19) no
C(24) C(19) C(23) C(22) 160.0(16) no
C(24) C(19) C(23) C(28) -5(3) no
Mo(1) C(20) C(21) Mo(1) 0.00(5) no
Mo(1) C(20) C(21) C(22) 66.3(14) no
Mo(1) C(20) C(21) C(26) -108.6(18) no
C(19) C(20) C(21) Mo(1) -70.5(15) no
C(19) C(20) C(21) C(22) -4(3) no
C(19) C(20) C(21) C(26) -179.0(17) no
C(25) C(20) C(21) Mo(1) 126(2) no
C(25) C(20) C(21) C(22) -167.3(17) no
C(25) C(20) C(21) C(26) 18(4) no
Mo(1) C(21) C(22) Mo(1) 0.00(4) no
Mo(1) C(21) C(22) C(23) 63.3(11) no
Mo(1) C(21) C(22) C(27) -123(3) no
C(20) C(21) C(22) Mo(1) -60.4(16) no
C(20) C(21) C(22) C(23) 3(3) no
C(20) C(21) C(22) C(27) 176.5(19) no
C(26) C(21) C(22) Mo(1) 114.8(18) no
C(26) C(21) C(22) C(23) 178.1(15) no
C(26) C(21) C(22) C(27) -8(4) no
Mo(1) C(22) C(23) Mo(1) -0.00(6) no
Mo(1) C(22) C(23) C(19) 61.3(11) no
Mo(1) C(22) C(23) C(28) -134.1(19) no
C(21) C(22) C(23) Mo(1) -62.0(14) no
C(21) C(22) C(23) C(19) -1(2) no
C(21) C(22) C(23) C(28) 164.0(17) no
C(27) C(22) C(23) Mo(1) 124(2) no
C(27) C(22) C(23) C(19) -175.0(17) no
C(27) C(22) C(23) C(28) -10(3) no
Mo(2) C(29) C(30) Mo(2) 0.00(5) no
Mo(2) C(29) C(30) C(31) 62.0(13) no
Mo(2) C(29) C(30) C(35) -123.2(19) no
Mo(2) C(29) C(33) Mo(2) 0.00(5) no
Mo(2) C(29) C(33) C(32) -61.7(11) no
Mo(2) C(29) C(33) C(38) 114.0(19) no
C(30) C(29) C(33) Mo(2) 70.6(15) no
C(30) C(29) C(33) C(32) 9(3) no
C(30) C(29) C(33) C(38) -175.4(17) no
C(33) C(29) C(30) Mo(2) -69.6(15) no
C(33) C(29) C(30) C(31) -8(3) no
C(33) C(29) C(30) C(35) 167.2(17) no
C(34) C(29) C(30) Mo(2) 127(2) no
C(34) C(29) C(30) C(31) -170.6(17) no
C(34) C(29) C(30) C(35) 4(4) no
C(34) C(29) C(33) Mo(2) -128(3) no
C(34) C(29) C(33) C(32) 170.1(19) no
C(34) C(29) C(33) C(38) -14(4) no
Mo(2) C(30) C(31) Mo(2) 0.00(5) no
Mo(2) C(30) C(31) C(32) 64.0(13) no
Mo(2) C(30) C(31) C(36) -126.6(19) no
C(29) C(30) C(31) Mo(2) -61.0(16) no
C(29) C(30) C(31) C(32) 3(3) no
C(29) C(30) C(31) C(36) 172.4(17) no
C(35) C(30) C(31) Mo(2) 124(2) no
C(35) C(30) C(31) C(32) -171.9(17) no
C(35) C(30) C(31) C(36) -2(4) no
Mo(2) C(31) C(32) Mo(2) 0.00(4) no
Mo(2) C(31) C(32) C(33) 69.1(10) no
Mo(2) C(31) C(32) C(37) -122.6(16) no
C(30) C(31) C(32) Mo(2) -66.6(17) no
C(30) C(31) C(32) C(33) 2(3) no
C(30) C(31) C(32) C(37) 170.8(16) no
C(36) C(31) C(32) Mo(2) 123.7(18) no
C(36) C(31) C(32) C(33) -167.2(16) no
C(36) C(31) C(32) C(37) 1(3) no
Mo(2) C(32) C(33) Mo(2) 0.00(4) no
Mo(2) C(32) C(33) C(29) 62.4(12) no
Mo(2) C(32) C(33) C(38) -113.2(18) no
C(31) C(32) C(33) Mo(2) -69.3(14) no
C(31) C(32) C(33) C(29) -7(2) no
C(31) C(32) C(33) C(38) 177.5(18) no
C(37) C(32) C(33) Mo(2) 122.6(19) no
C(37) C(32) C(33) C(29) -175.0(16) no
C(37) C(32) C(33) C(38) 9(3) no
Zr(2) C(39) C(40) Zr(2) 0.00(5) no
Zr(2) C(39) C(40) C(41) 64.3(10) no
Zr(2) C(39) C(43) Zr(2) 0.00(6) no
Zr(2) C(39) C(43) C(42) -66.3(10) no
P(3) C(39) C(40) Zr(2) 134.3(14) no
P(3) C(39) C(40) C(41) -161.4(11) no
P(3) C(39) C(43) Zr(2) -133.8(14) no
P(3) C(39) C(43) C(42) 160.0(12) no
C(40) C(39) C(43) Zr(2) 61.7(12) no
C(40) C(39) C(43) C(42) -4.5(18) no
C(43) C(39) C(40) Zr(2) -61.7(13) no
C(43) C(39) C(40) C(41) 2.5(19) no
Zr(2) C(40) C(41) Zr(2) 0.00(4) no
Zr(2) C(40) C(41) C(42) 69.0(11) no
C(39) C(40) C(41) Zr(2) -68.4(13) no
C(39) C(40) C(41) C(42) 1(2) no
Zr(2) C(41) C(42) Zr(2) -0.00(4) no
Zr(2) C(41) C(42) C(43) 65.6(11) no
C(40) C(41) C(42) Zr(2) -69.3(13) no
C(40) C(41) C(42) C(43) -4(2) no
Zr(2) C(42) C(43) Zr(2) 0.00(5) no
Zr(2) C(42) C(43) C(39) 69.6(11) no
C(41) C(42) C(43) Zr(2) -64.4(14) no
C(41) C(42) C(43) C(39) 5(2) no
Zr(2) C(48) C(49) Zr(2) 0.00(4) no
Zr(2) C(48) C(49) C(50) 63.2(10) no
Zr(2) C(48) C(52) Zr(2) 0.00(5) no
Zr(2) C(48) C(52) C(51) -61.4(8) no
P(4) C(48) C(49) Zr(2) 129.6(11) no
P(4) C(48) C(49) C(50) -167.2(10) no
P(4) C(48) C(52) Zr(2) -132.3(13) no
P(4) C(48) C(52) C(51) 166.3(10) no
C(49) C(48) C(52) Zr(2) 64.8(12) no
C(49) C(48) C(52) C(51) 3.4(17) no
C(52) C(48) C(49) Zr(2) -65.8(12) no
C(52) C(48) C(49) C(50) -2.6(18) no
Zr(2) C(49) C(50) Zr(2) 0.00(6) no
Zr(2) C(49) C(50) C(51) 67.2(9) no
C(48) C(49) C(50) Zr(2) -66.6(12) no
C(48) C(49) C(50) C(51) 0.6(18) no
Zr(2) C(50) C(51) Zr(2) 0.00(5) no
Zr(2) C(50) C(51) C(52) 71.5(9) no
C(49) C(50) C(51) Zr(2) -70.0(12) no
C(49) C(50) C(51) C(52) 1.5(18) no
Zr(2) C(51) C(52) Zr(2) 0.00(4) no
Zr(2) C(51) C(52) C(48) 65.4(9) no
C(50) C(51) C(52) Zr(2) -68.5(11) no
C(50) C(51) C(52) C(48) -3.0(16) no
Mo(3) C(57) C(58) Mo(3) 0.00(4) no
Mo(3) C(57) C(58) C(59) 65.4(12) no
Mo(3) C(57) C(58) C(63) -121.5(16) no
Mo(3) C(57) C(61) Mo(3) 0.00(5) no
Mo(3) C(57) C(61) C(60) -60.1(10) no
Mo(3) C(57) C(61) C(66) 123.9(17) no
C(58) C(57) C(61) Mo(3) 61.2(14) no
C(58) C(57) C(61) C(60) 1(2) no
C(58) C(57) C(61) C(66) -174.8(16) no
C(61) C(57) C(58) Mo(3) -64.7(14) no
C(61) C(57) C(58) C(59) 1(3) no
C(61) C(57) C(58) C(63) 173.8(16) no
C(62) C(57) C(58) Mo(3) 125(3) no
C(62) C(57) C(58) C(59) -169.2(19) no
C(62) C(57) C(58) C(63) 4(3) no
C(62) C(57) C(61) Mo(3) -129(3) no
C(62) C(57) C(61) C(60) 171.0(19) no
C(62) C(57) C(61) C(66) -5(4) no
Mo(3) C(58) C(59) Mo(3) 0.00(4) no
Mo(3) C(58) C(59) C(60) 65.0(12) no
Mo(3) C(58) C(59) C(64) -125(2) no
C(57) C(58) C(59) Mo(3) -67.1(15) no
C(57) C(58) C(59) C(60) -2(3) no
C(57) C(58) C(59) C(64) 167.6(19) no
C(63) C(58) C(59) Mo(3) 120(3) no
C(63) C(58) C(59) C(60) -174.6(18) no
C(63) C(58) C(59) C(64) -5(4) no
Mo(3) C(59) C(60) Mo(3) 0.00(5) no
Mo(3) C(59) C(60) C(61) 69.4(13) no
Mo(3) C(59) C(60) C(65) -125(2) no
C(58) C(59) C(60) Mo(3) -66.5(15) no
C(58) C(59) C(60) C(61) 3(3) no
C(58) C(59) C(60) C(65) 168.1(19) no
C(64) C(59) C(60) Mo(3) 123(2) no
C(64) C(59) C(60) C(61) -167.8(18) no
C(64) C(59) C(60) C(65) -3(4) no
Mo(3) C(60) C(61) Mo(3) 0.00(6) no
Mo(3) C(60) C(61) C(57) 63.7(11) no
Mo(3) C(60) C(61) C(66) -121(2) no
C(59) C(60) C(61) Mo(3) -66.2(15) no
C(59) C(60) C(61) C(57) -2(3) no
C(59) C(60) C(61) C(66) 172.9(19) no
C(65) C(60) C(61) Mo(3) 126.6(19) no
C(65) C(60) C(61) C(57) -169.7(16) no
C(65) C(60) C(61) C(66) 6(4) no
Mo(4) C(67) C(68) Mo(4) 0.00(6) no
Mo(4) C(67) C(68) C(69) -64.1(11) no
Mo(4) C(67) C(68) C(73) 126.5(16) no
Mo(4) C(67) C(71) Mo(4) 0.00(5) no
Mo(4) C(67) C(71) C(70) 56.9(14) no
Mo(4) C(67) C(71) C(76) -121.2(16) no
C(68) C(67) C(71) Mo(4) -64.0(12) no
C(68) C(67) C(71) C(70) -7(3) no
C(68) C(67) C(71) C(76) 174.8(15) no
C(71) C(67) C(68) Mo(4) 66.1(13) no
C(71) C(67) C(68) C(69) 2(2) no
C(71) C(67) C(68) C(73) -167.5(15) no
C(72) C(67) C(68) Mo(4) -126(3) no
C(72) C(67) C(68) C(69) 169.7(19) no
C(72) C(67) C(68) C(73) 0(3) no
C(72) C(67) C(71) Mo(4) 128(3) no
C(72) C(67) C(71) C(70) -174.8(19) no
C(72) C(67) C(71) C(76) 7(4) no
Mo(4) C(68) C(69) Mo(4) 0.00(5) no
Mo(4) C(68) C(69) C(70) -63.3(10) no
Mo(4) C(68) C(69) C(74) 125.4(19) no
C(67) C(68) C(69) Mo(4) 66.3(15) no
C(67) C(68) C(69) C(70) 3(2) no
C(67) C(68) C(69) C(74) -168.3(17) no
C(73) C(68) C(69) Mo(4) -126(3) no
C(73) C(68) C(69) C(70) 170.9(19) no
C(73) C(68) C(69) C(74) -0(4) no
Mo(4) C(69) C(70) Mo(4) 0.00(5) no
Mo(4) C(69) C(70) C(71) -73.3(11) no
Mo(4) C(69) C(70) C(75) 125.9(13) no
C(68) C(69) C(70) Mo(4) 66.3(14) no
C(68) C(69) C(70) C(71) -6.9(19) no
C(68) C(69) C(70) C(75) -167.8(14) no
C(74) C(69) C(70) Mo(4) -123(3) no
C(74) C(69) C(70) C(71) 163.7(19) no
C(74) C(69) C(70) C(75) 3(3) no
Mo(4) C(70) C(71) Mo(4) 0.00(4) no
Mo(4) C(70) C(71) C(67) -60.9(15) no
Mo(4) C(70) C(71) C(76) 117.2(17) no
C(69) C(70) C(71) Mo(4) 70.3(13) no
C(69) C(70) C(71) C(67) 9(3) no
C(69) C(70) C(71) C(76) -172.5(16) no
C(75) C(70) C(71) Mo(4) -134(3) no
C(75) C(70) C(71) C(67) 165.2(18) no
C(75) C(70) C(71) C(76) -17(4) no
